data_4103192
loop_
_publ_author_name
'Conor S. Smith'
'Charles W. Branham'
'Brian J. Marquardt'
'Kent R. Mann'

_publ_section_title
;
 Oxygen Gas Sensing by Luminescence Quenching in Crystals of
 Cu(xantphos)(phen)+ Complexes
;
_journal_name_full 'Journal of the American Chemical Society'
_journal_page_first 14079
_journal_page_last 14085
_journal_paper_doi 10.1021/ja103112m
_journal_volume 132
_journal_year 2010
_chemical_formula_moiety 'C57 H52 Cu N2 O P2, C32 H12 B F24'
_chemical_formula_sum 'C89 H64 B Cu F24 N2 O P2'
_chemical_formula_weight 1769.71
_chemical_name_systematic
; 
 ? 
;
_space_group_IT_number 2
_symmetry_cell_setting triclinic
_symmetry_space_group_name_Hall '-P 1'
_symmetry_space_group_name_H-M 'P -1'
_atom_sites_solution_hydrogens geom
_atom_sites_solution_primary direct
_atom_sites_solution_secondary difmap
_audit_creation_method SHELXL-97
_cell_angle_alpha 102.684(2)
_cell_angle_beta 90.297(3)
_cell_angle_gamma 106.636(2)
_cell_formula_units_Z 8
_cell_length_a 20.755(3)
_cell_length_b 21.087(3)
_cell_length_c 39.817(6)
_cell_measurement_reflns_used 3938
_cell_measurement_temperature 123(2)
_cell_measurement_theta_max 0
_cell_measurement_theta_min 0
_cell_volume 16246(4)
_computing_cell_refinement 'SAINT, Bruker'
_computing_data_collection 'SMART, Bruker'
_computing_data_reduction 'SAINT, Bruker'
_computing_molecular_graphics 'SHELXTL, Bruker'
_computing_publication_material 'Bruker SHELXTL'
_computing_structure_refinement 'SHELXL-97 (Sheldrick, 1997)'
_computing_structure_solution 'SHELXS-97 (Sheldrick, 1990)'
_diffrn_ambient_temperature 123(2)
_diffrn_measured_fraction_theta_full 0.991
_diffrn_measured_fraction_theta_max 0.991
_diffrn_measurement_device_type 'Bruker SMART Platform CCD'
_diffrn_measurement_method 'area detector, omega scans per phi'
_diffrn_radiation_monochromator graphite
_diffrn_radiation_source 'normal-focus sealed tube'
_diffrn_radiation_type MoK\a
_diffrn_radiation_wavelength 0.71073
_diffrn_reflns_av_R_equivalents 0.0961
_diffrn_reflns_av_sigmaI/netI 0.1347
_diffrn_reflns_limit_h_max 24
_diffrn_reflns_limit_h_min -24
_diffrn_reflns_limit_k_max 25
_diffrn_reflns_limit_k_min -25
_diffrn_reflns_limit_l_max 47
_diffrn_reflns_limit_l_min -47
_diffrn_reflns_number 160490
_diffrn_reflns_theta_full 25.12
_diffrn_reflns_theta_max 25.12
_diffrn_reflns_theta_min 1.04
_exptl_absorpt_coefficient_mu 0.413
_exptl_absorpt_correction_T_max 0.7452
_exptl_absorpt_correction_T_min 0.6504
_exptl_absorpt_correction_type multi-scan
_exptl_absorpt_process_details 'SADABS, R. Blessing 1995'
_exptl_crystal_colour yellow
_exptl_crystal_density_diffrn 1.447
_exptl_crystal_density_meas 0
_exptl_crystal_density_method 'not measured'
_exptl_crystal_description block
_exptl_crystal_F_000 7200
_exptl_crystal_size_max 0.4
_exptl_crystal_size_mid 0.35
_exptl_crystal_size_min 0.3
_refine_diff_density_max 2.635
_refine_diff_density_min -0.789
_refine_diff_density_rms 0.126
_refine_ls_extinction_method none
_refine_ls_goodness_of_fit_ref 1.057
_refine_ls_hydrogen_treatment riding
_refine_ls_matrix_type fullcycle
_refine_ls_number_parameters 4395
_refine_ls_number_reflns 57495
_refine_ls_number_restraints 0
_refine_ls_restrained_S_all 1.057
_refine_ls_R_factor_all 0.1882
_refine_ls_R_factor_gt 0.0925
_refine_ls_shift/su_max 0.019
_refine_ls_shift/su_mean 0.004
_refine_ls_structure_factor_coef Fsqd
_refine_ls_weighting_details 'calc w=1/[\s^2^(Fo^2^)+(0.1469P)^2^+32.5903P] where P=(Fo^2^+2Fc^2^)/3'
_refine_ls_weighting_scheme calc
_refine_ls_wR_factor_gt 0.2414
_refine_ls_wR_factor_ref 0.3005
_reflns_number_gt 28628
_reflns_number_total 57495
_reflns_threshold_expression >2sigma(I)
_cod_data_source_file ja103112m_si_005.cif
_cod_data_source_block 09106a
_cod_database_code 4103192

loop_
_symmetry_equiv_pos_as_xyz
'x, y, z'
'-x, -y, -z'

loop_
_atom_site_label
_atom_site_type_symbol
_atom_site_fract_x
_atom_site_fract_y
_atom_site_fract_z
_atom_site_U_iso_or_equiv
_atom_site_adp_type
_atom_site_occupancy
_atom_site_symmetry_multiplicity
_atom_site_calc_flag
_atom_site_refinement_flags
Cu1 Cu 0.16200(4) 0.74023(4) 0.10451(2) 0.02280(19) Uani 1 1 d .
P1 P 0.07410(8) 0.69821(9) 0.13640(5) 0.0246(4) Uani 1 1 d .
P2 P 0.26724(8) 0.74396(9) 0.12132(5) 0.0228(4) Uani 1 1 d .
N1 N 0.1412(3) 0.8285(3) 0.09647(15) 0.0253(13) Uani 1 1 d .
N2 N 0.1200(3) 0.7032(3) 0.05305(15) 0.0270(14) Uani 1 1 d .
O1 O 0.1937(2) 0.7499(2) 0.18310(12) 0.0300(12) Uani 1 1 d .
C1 C 0.1497(3) 0.8883(4) 0.1175(2) 0.0310(18) Uani 1 1 d .
C2 C 0.1267(4) 0.9400(4) 0.1081(2) 0.043(2) Uani 1 1 d .
H2A H 0.1337 0.9819 0.1235 0.051 Uiso 1 1 calc R
C3 C 0.0949(4) 0.9276(4) 0.0771(2) 0.043(2) Uani 1 1 d .
H3A H 0.0805 0.9616 0.0709 0.052 Uiso 1 1 calc R
C4 C 0.0826(4) 0.8648(4) 0.0537(2) 0.0369(19) Uani 1 1 d .
C5 C 0.1071(3) 0.8155(4) 0.06468(19) 0.0290(17) Uani 1 1 d .
C6 C 0.0475(4) 0.8482(5) 0.0205(2) 0.047(2) Uani 1 1 d .
H6A H 0.0317 0.8804 0.0133 0.056 Uiso 1 1 calc R
C7 C 0.0374(4) 0.7867(5) -0.0001(2) 0.045(2) Uani 1 1 d .
H7A H 0.0150 0.7769 -0.0217 0.054 Uiso 1 1 calc R
C8 C 0.0960(3) 0.7501(4) 0.04213(18) 0.0286(17) Uani 1 1 d .
C9 C 0.0600(4) 0.7357(4) 0.01010(19) 0.0338(18) Uani 1 1 d .
C10 C 0.0495(4) 0.6703(5) -0.0108(2) 0.042(2) Uani 1 1 d .
H10A H 0.0264 0.6585 -0.0324 0.050 Uiso 1 1 calc R
C11 C 0.0727(4) 0.6249(4) 0.00023(19) 0.039(2) Uani 1 1 d .
H11A H 0.0646 0.5813 -0.0136 0.047 Uiso 1 1 calc R
C12 C 0.1092(4) 0.6419(4) 0.03241(19) 0.0310(17) Uani 1 1 d .
C13 C 0.1874(4) 0.9028(4) 0.1520(2) 0.0357(19) Uani 1 1 d .
H13A H 0.1918 0.8594 0.1553 0.043 Uiso 1 1 calc R
C14 C 0.1342(4) 0.5906(4) 0.0449(2) 0.040(2) Uani 1 1 d .
H14A H 0.1576 0.6121 0.0678 0.048 Uiso 1 1 calc R
C15 C 0.1504(4) 0.9302(4) 0.1821(2) 0.045(2) Uani 1 1 d .
H15A H 0.1060 0.8994 0.1814 0.067 Uiso 1 1 calc R
H15B H 0.1472 0.9739 0.1805 0.067 Uiso 1 1 calc R
H15C H 0.1748 0.9345 0.2035 0.067 Uiso 1 1 calc R
C16 C 0.2592(4) 0.9506(4) 0.1529(2) 0.045(2) Uani 1 1 d .
H16A H 0.2843 0.9290 0.1364 0.067 Uiso 1 1 calc R
H16B H 0.2811 0.9608 0.1756 0.067 Uiso 1 1 calc R
H16C H 0.2571 0.9921 0.1473 0.067 Uiso 1 1 calc R
C17 C 0.1847(5) 0.5685(5) 0.0205(2) 0.062(3) Uani 1 1 d .
H17A H 0.2220 0.6074 0.0197 0.094 Uiso 1 1 calc R
H17B H 0.1629 0.5483 -0.0023 0.094 Uiso 1 1 calc R
H17C H 0.2008 0.5358 0.0287 0.094 Uiso 1 1 calc R
C18 C 0.0771(5) 0.5282(4) 0.0479(2) 0.056(3) Uani 1 1 d .
H18A H 0.0459 0.5420 0.0634 0.084 Uiso 1 1 calc R
H18B H 0.0954 0.4974 0.0566 0.084 Uiso 1 1 calc R
H18C H 0.0543 0.5058 0.0255 0.084 Uiso 1 1 calc R
C19 C 0.0788(3) 0.7432(4) 0.18140(18) 0.0283(17) Uani 1 1 d .
C20 C 0.0243(4) 0.7551(4) 0.1992(2) 0.039(2) Uani 1 1 d .
H20A H -0.0185 0.7385 0.1879 0.047 Uiso 1 1 calc R
C21 C 0.0321(4) 0.7909(5) 0.2332(2) 0.048(2) Uani 1 1 d .
H21A H -0.0051 0.7979 0.2446 0.057 Uiso 1 1 calc R
C22 C 0.0953(4) 0.8161(5) 0.2500(2) 0.048(2) Uani 1 1 d .
H22A H 0.1003 0.8408 0.2728 0.057 Uiso 1 1 calc R
C23 C 0.1519(4) 0.8057(4) 0.2340(2) 0.038(2) Uani 1 1 d .
C24 C 0.1410(3) 0.7673(4) 0.20022(19) 0.0301(17) Uani 1 1 d .
C25 C 0.2988(3) 0.8001(4) 0.16330(18) 0.0284(17) Uani 1 1 d .
C26 C 0.3614(4) 0.8507(4) 0.1702(2) 0.0347(19) Uani 1 1 d .
H26A H 0.3912 0.8545 0.1529 0.042 Uiso 1 1 calc R
C27 C 0.3792(4) 0.8945(4) 0.2019(2) 0.044(2) Uani 1 1 d .
H27A H 0.4206 0.9280 0.2059 0.053 Uiso 1 1 calc R
C28 C 0.3361(4) 0.8894(4) 0.2283(2) 0.044(2) Uani 1 1 d .
H28A H 0.3496 0.9191 0.2498 0.053 Uiso 1 1 calc R
C29 C 0.2732(4) 0.8411(4) 0.22341(19) 0.0371(19) Uani 1 1 d .
C30 C 0.2566(3) 0.7983(4) 0.19060(19) 0.0312(18) Uani 1 1 d .
C31 C 0.2235(4) 0.8302(5) 0.2507(2) 0.053(2) Uani 1 1 d .
C32 C 0.2336(5) 0.8965(6) 0.2788(3) 0.089(4) Uani 1 1 d .
H32A H 0.2292 0.9320 0.2683 0.133 Uiso 1 1 calc R
H32B H 0.2778 0.9096 0.2904 0.133 Uiso 1 1 calc R
H32C H 0.2002 0.8891 0.2953 0.133 Uiso 1 1 calc R
C33 C 0.2356(5) 0.7746(6) 0.2676(3) 0.077(4) Uani 1 1 d .
H33A H 0.2285 0.7331 0.2503 0.115 Uiso 1 1 calc R
H33B H 0.2046 0.7671 0.2852 0.115 Uiso 1 1 calc R
H33C H 0.2810 0.7892 0.2777 0.115 Uiso 1 1 calc R
C34 C 0.0487(4) 0.6107(4) 0.1415(2) 0.0306(17) Uani 1 1 d .
C35 C 0.0964(4) 0.5760(4) 0.1396(2) 0.0376(19) Uani 1 1 d .
H35A H 0.1392 0.5954 0.1330 0.045 Uiso 1 1 calc R
C36 C 0.0815(4) 0.5137(4) 0.1472(2) 0.047(2) Uani 1 1 d .
H36A H 0.1139 0.4908 0.1458 0.056 Uiso 1 1 calc R
C37 C 0.0177(5) 0.4843(5) 0.1571(3) 0.062(3) Uani 1 1 d .
H37A H 0.0077 0.4417 0.1622 0.075 Uiso 1 1 calc R
C38 C -0.0306(5) 0.5176(5) 0.1595(3) 0.070(3) Uani 1 1 d .
H38A H -0.0731 0.4981 0.1663 0.084 Uiso 1 1 calc R
C39 C -0.0149(4) 0.5815(5) 0.1514(3) 0.057(3) Uani 1 1 d .
H39A H -0.0472 0.6045 0.1528 0.068 Uiso 1 1 calc R
C40 C -0.0002(3) 0.7075(4) 0.1164(2) 0.0324(18) Uani 1 1 d .
C41 C -0.0112(3) 0.7720(4) 0.1225(2) 0.0343(18) Uani 1 1 d .
H41A H 0.0142 0.8067 0.1403 0.041 Uiso 1 1 calc R
C42 C -0.0586(4) 0.7849(5) 0.1027(3) 0.051(2) Uani 1 1 d .
H42A H -0.0652 0.8277 0.1075 0.061 Uiso 1 1 calc R
C43 C -0.0958(4) 0.7351(6) 0.0763(3) 0.057(3) Uani 1 1 d .
H43A H -0.1275 0.7438 0.0629 0.069 Uiso 1 1 calc R
C44 C -0.0861(4) 0.6709(6) 0.0696(2) 0.059(3) Uani 1 1 d .
H44A H -0.1115 0.6364 0.0516 0.071 Uiso 1 1 calc R
C45 C -0.0381(4) 0.6592(5) 0.0899(2) 0.043(2) Uani 1 1 d .
H45A H -0.0317 0.6163 0.0851 0.052 Uiso 1 1 calc R
C46 C 0.2788(3) 0.6628(4) 0.12539(18) 0.0245(16) Uani 1 1 d .
C47 C 0.2739(4) 0.6412(4) 0.15598(19) 0.0345(18) Uani 1 1 d .
H47A H 0.2677 0.6699 0.1763 0.041 Uiso 1 1 calc R
C48 C 0.2782(4) 0.5769(4) 0.1564(2) 0.044(2) Uani 1 1 d .
H48A H 0.2762 0.5632 0.1772 0.053 Uiso 1 1 calc R
C49 C 0.2853(4) 0.5333(4) 0.1267(2) 0.040(2) Uani 1 1 d .
H49A H 0.2864 0.4898 0.1272 0.048 Uiso 1 1 calc R
C50 C 0.2907(4) 0.5533(4) 0.0962(2) 0.040(2) Uani 1 1 d .
H50A H 0.2966 0.5238 0.0762 0.048 Uiso 1 1 calc R
C51 C 0.2874(4) 0.6178(4) 0.0951(2) 0.0337(18) Uani 1 1 d .
H51A H 0.2909 0.6312 0.0743 0.040 Uiso 1 1 calc R
C52 C 0.3332(3) 0.7718(3) 0.09284(18) 0.0253(16) Uani 1 1 d .
C53 C 0.3166(4) 0.7970(3) 0.06588(19) 0.0304(17) Uani 1 1 d .
H53A H 0.2739 0.8021 0.0635 0.037 Uiso 1 1 calc R
C54 C 0.3639(4) 0.8149(4) 0.0421(2) 0.0377(19) Uani 1 1 d .
H54A H 0.3525 0.8312 0.0238 0.045 Uiso 1 1 calc R
C55 C 0.4279(4) 0.8082(4) 0.0459(2) 0.049(2) Uani 1 1 d .
H55A H 0.4597 0.8207 0.0303 0.058 Uiso 1 1 calc R
C56 C 0.4445(4) 0.7830(4) 0.0727(2) 0.041(2) Uani 1 1 d .
H56A H 0.4875 0.7787 0.0752 0.050 Uiso 1 1 calc R
C57 C 0.3977(3) 0.7639(4) 0.0962(2) 0.0372(19) Uani 1 1 d .
H57A H 0.4089 0.7461 0.1140 0.045 Uiso 1 1 calc R
Cu2 Cu 0.46240(4) 0.29786(4) 0.15585(2) 0.0264(2) Uani 1 1 d .
P3 P 0.56934(9) 0.31136(10) 0.14128(5) 0.0258(4) Uani 1 1 d .
P4 P 0.37596(9) 0.23702(10) 0.11519(5) 0.0254(4) Uani 1 1 d .
N3 N 0.4253(3) 0.2577(3) 0.19816(15) 0.0314(15) Uani 1 1 d .
N4 N 0.4304(3) 0.3788(3) 0.18391(16) 0.0343(15) Uani 1 1 d .
O2 O 0.4885(2) 0.1880(2) 0.09598(12) 0.0280(11) Uani 1 1 d .
C100 C 0.4230(4) 0.1977(4) 0.20413(18) 0.0301(17) Uani 1 1 d .
C101 C 0.3840(4) 0.1740(5) 0.2307(2) 0.044(2) Uani 1 1 d .
H10B H 0.3813 0.1313 0.2344 0.053 Uiso 1 1 calc R
C102 C 0.3508(4) 0.2135(5) 0.2505(2) 0.046(2) Uani 1 1 d .
H10C H 0.3266 0.1983 0.2682 0.055 Uiso 1 1 calc R
C103 C 0.3524(4) 0.2767(5) 0.2447(2) 0.044(2) Uani 1 1 d .
C104 C 0.3905(3) 0.2973(4) 0.21735(18) 0.0304(18) Uani 1 1 d .
C105 C 0.3187(4) 0.3218(6) 0.2643(2) 0.061(3) Uani 1 1 d .
H10D H 0.2945 0.3092 0.2826 0.073 Uiso 1 1 calc R
C106 C 0.3210(5) 0.3808(6) 0.2571(2) 0.059(3) Uani 1 1 d .
H10E H 0.2984 0.4086 0.2703 0.071 Uiso 1 1 calc R
C107 C 0.3937(4) 0.3604(4) 0.20960(19) 0.0359(19) Uani 1 1 d .
C108 C 0.3574(4) 0.4020(5) 0.2295(2) 0.042(2) Uani 1 1 d .
C109 C 0.3607(5) 0.4641(5) 0.2206(3) 0.061(3) Uani 1 1 d .
H10F H 0.3378 0.4928 0.2328 0.073 Uiso 1 1 calc R
C110 C 0.3974(5) 0.4813(5) 0.1944(3) 0.059(3) Uani 1 1 d .
H11B H 0.3988 0.5213 0.1878 0.071 Uiso 1 1 calc R
C111 C 0.4341(4) 0.4381(4) 0.1768(2) 0.043(2) Uani 1 1 d .
C112 C 0.4620(4) 0.1559(4) 0.1835(2) 0.0369(19) Uani 1 1 d .
H11C H 0.4747 0.1747 0.1632 0.044 Uiso 1 1 calc R
C113 C 0.4799(5) 0.4616(5) 0.1498(3) 0.067(3) Uani 1 1 d .
H11D H 0.4962 0.4232 0.1389 0.081 Uiso 1 1 calc R
C114 C 0.4233(5) 0.0813(4) 0.1701(2) 0.049(2) Uani 1 1 d .
H11E H 0.3829 0.0777 0.1569 0.074 Uiso 1 1 calc R
H11F H 0.4116 0.0604 0.1892 0.074 Uiso 1 1 calc R
H11G H 0.4508 0.0588 0.1557 0.074 Uiso 1 1 calc R
C115 C 0.5273(4) 0.1638(4) 0.2038(2) 0.046(2) Uani 1 1 d .
H11H H 0.5488 0.2111 0.2138 0.069 Uiso 1 1 calc R
H11I H 0.5569 0.1459 0.1886 0.069 Uiso 1 1 calc R
H11J H 0.5175 0.1394 0.2217 0.069 Uiso 1 1 calc R
C116 C 0.4433(8) 0.4776(9) 0.1216(4) 0.149(8) Uani 1 1 d .
H11K H 0.4042 0.4399 0.1125 0.223 Uiso 1 1 calc R
H11L H 0.4727 0.4857 0.1034 0.223 Uiso 1 1 calc R
H11M H 0.4297 0.5174 0.1307 0.223 Uiso 1 1 calc R
C117 C 0.5433(6) 0.5208(6) 0.1670(4) 0.120(6) Uani 1 1 d .
H11N H 0.5696 0.5044 0.1811 0.180 Uiso 1 1 calc R
H11O H 0.5292 0.5569 0.1812 0.180 Uiso 1 1 calc R
H11P H 0.5700 0.5375 0.1495 0.180 Uiso 1 1 calc R
C118 C 0.5911(4) 0.2315(4) 0.12999(19) 0.0328(18) Uani 1 1 d .
C119 C 0.6510(4) 0.2229(5) 0.1419(2) 0.042(2) Uani 1 1 d .
H11Q H 0.6831 0.2590 0.1563 0.051 Uiso 1 1 calc R
C120 C 0.6618(5) 0.1602(5) 0.1320(2) 0.056(3) Uani 1 1 d .
H12A H 0.7013 0.1543 0.1400 0.068 Uiso 1 1 calc R
C121 C 0.6148(5) 0.1052(5) 0.1102(3) 0.054(2) Uani 1 1 d .
H12B H 0.6235 0.0634 0.1042 0.065 Uiso 1 1 calc R
C122 C 0.5551(4) 0.1120(4) 0.0973(2) 0.043(2) Uani 1 1 d .
C123 C 0.5461(4) 0.1764(4) 0.10843(19) 0.0327(18) Uani 1 1 d .
C124 C 0.3711(4) 0.1481(4) 0.09788(17) 0.0263(16) Uani 1 1 d .
C125 C 0.3112(4) 0.0944(4) 0.09040(19) 0.0375(19) Uani 1 1 d .
H12C H 0.2699 0.1029 0.0939 0.045 Uiso 1 1 calc R
C126 C 0.3139(4) 0.0289(4) 0.0777(2) 0.045(2) Uani 1 1 d .
H12D H 0.2741 -0.0069 0.0731 0.055 Uiso 1 1 calc R
C127 C 0.3733(5) 0.0161(4) 0.0720(2) 0.042(2) Uani 1 1 d .
H12E H 0.3735 -0.0287 0.0637 0.051 Uiso 1 1 calc R
C128 C 0.4349(4) 0.0677(4) 0.0779(2) 0.040(2) Uani 1 1 d .
C129 C 0.4306(4) 0.1335(4) 0.09060(18) 0.0301(17) Uani 1 1 d .
C130 C 0.5034(5) 0.0593(4) 0.0704(2) 0.047(2) Uani 1 1 d .
C131 C 0.5063(5) -0.0126(4) 0.0691(3) 0.070(3) Uani 1 1 d .
H13B H 0.4933 -0.0245 0.0905 0.105 Uiso 1 1 calc R
H13C H 0.5514 -0.0146 0.0654 0.105 Uiso 1 1 calc R
H13D H 0.4761 -0.0439 0.0505 0.105 Uiso 1 1 calc R
C132 C 0.5204(5) 0.0775(5) 0.0348(2) 0.057(3) Uani 1 1 d .
H13E H 0.5624 0.0695 0.0284 0.086 Uiso 1 1 calc R
H13F H 0.5240 0.1246 0.0366 0.086 Uiso 1 1 calc R
H13G H 0.4852 0.0497 0.0175 0.086 Uiso 1 1 calc R
C133 C 0.5962(3) 0.3463(4) 0.10346(19) 0.0345(19) Uani 1 1 d .
C134 C 0.6109(4) 0.4155(5) 0.1061(2) 0.041(2) Uani 1 1 d .
H13H H 0.6092 0.4439 0.1274 0.049 Uiso 1 1 calc R
C135 C 0.6281(4) 0.4438(5) 0.0779(2) 0.047(2) Uani 1 1 d .
H13I H 0.6377 0.4905 0.0803 0.056 Uiso 1 1 calc R
C136 C 0.6310(4) 0.4032(6) 0.0467(3) 0.058(3) Uani 1 1 d .
H13J H 0.6439 0.4221 0.0278 0.069 Uiso 1 1 calc R
C137 C 0.6147(5) 0.3339(5) 0.0432(2) 0.056(3) Uani 1 1 d .
H13K H 0.6146 0.3061 0.0216 0.067 Uiso 1 1 calc R
C138 C 0.5982(4) 0.3046(4) 0.0712(2) 0.041(2) Uani 1 1 d .
H13L H 0.5887 0.2578 0.0685 0.049 Uiso 1 1 calc R
C139 C 0.6322(3) 0.3661(4) 0.17536(18) 0.0262(16) Uani 1 1 d .
C140 C 0.6974(4) 0.4013(4) 0.1688(2) 0.040(2) Uani 1 1 d .
H14B H 0.7106 0.3956 0.1463 0.048 Uiso 1 1 calc R
C141 C 0.7414(4) 0.4440(5) 0.1954(2) 0.049(2) Uani 1 1 d .
H14C H 0.7842 0.4682 0.1908 0.059 Uiso 1 1 calc R
C142 C 0.7237(4) 0.4514(4) 0.2283(2) 0.043(2) Uani 1 1 d .
H14D H 0.7543 0.4798 0.2463 0.051 Uiso 1 1 calc R
C143 C 0.6597(4) 0.4165(4) 0.2351(2) 0.048(2) Uani 1 1 d .
H14E H 0.6472 0.4216 0.2577 0.058 Uiso 1 1 calc R
C144 C 0.6143(4) 0.3740(4) 0.20848(19) 0.0327(18) Uani 1 1 d .
H14F H 0.5713 0.3508 0.2132 0.039 Uiso 1 1 calc R
C145 C 0.3695(3) 0.2645(4) 0.07506(18) 0.0289(17) Uani 1 1 d .
C146 C 0.3140(4) 0.2357(4) 0.05207(18) 0.0342(18) Uani 1 1 d .
H14G H 0.2762 0.2053 0.0580 0.041 Uiso 1 1 calc R
C147 C 0.3137(4) 0.2515(4) 0.0200(2) 0.043(2) Uani 1 1 d .
H14H H 0.2753 0.2328 0.0048 0.051 Uiso 1 1 calc R
C148 C 0.3708(5) 0.2952(5) 0.0107(2) 0.057(3) Uani 1 1 d .
H14I H 0.3717 0.3039 -0.0112 0.068 Uiso 1 1 calc R
C149 C 0.4260(5) 0.3255(6) 0.0338(2) 0.066(3) Uani 1 1 d .
H14J H 0.4636 0.3563 0.0279 0.079 Uiso 1 1 calc R
C150 C 0.4257(4) 0.3099(5) 0.0663(2) 0.046(2) Uani 1 1 d .
H15D H 0.4633 0.3301 0.0820 0.055 Uiso 1 1 calc R
C151 C 0.2956(3) 0.2340(4) 0.13368(18) 0.0292(17) Uani 1 1 d .
C152 C 0.2621(4) 0.2822(4) 0.1308(2) 0.046(2) Uani 1 1 d .
H15E H 0.2772 0.3111 0.1161 0.055 Uiso 1 1 calc R
C153 C 0.2071(4) 0.2873(5) 0.1496(2) 0.056(3) Uani 1 1 d .
H15F H 0.1858 0.3198 0.1478 0.068 Uiso 1 1 calc R
C154 C 0.1842(4) 0.2435(5) 0.1711(2) 0.058(3) Uani 1 1 d .
H15G H 0.1466 0.2459 0.1833 0.070 Uiso 1 1 calc R
C155 C 0.2170(4) 0.1959(5) 0.1747(2) 0.048(2) Uani 1 1 d .
H15H H 0.2014 0.1671 0.1894 0.058 Uiso 1 1 calc R
C156 C 0.2721(4) 0.1915(4) 0.15643(19) 0.038(2) Uani 1 1 d .
H15I H 0.2941 0.1600 0.1592 0.046 Uiso 1 1 calc R
Cu3 Cu 0.46221(4) 0.26885(4) 0.66903(2) 0.0241(2) Uani 1 1 d .
P5 P 0.56757(9) 0.32037(9) 0.65656(5) 0.0220(4) Uani 1 1 d .
P6 P 0.38344(9) 0.22309(9) 0.62263(5) 0.0238(4) Uani 1 1 d .
N5 N 0.4101(3) 0.3107(3) 0.70933(16) 0.0341(15) Uani 1 1 d .
N6 N 0.4430(3) 0.1914(3) 0.69754(14) 0.0262(14) Uani 1 1 d .
O3 O 0.5064(2) 0.2145(2) 0.59520(12) 0.0258(11) Uani 1 1 d .
C200 C 0.3962(4) 0.3697(5) 0.7154(2) 0.047(2) Uani 1 1 d .
C201 C 0.3486(4) 0.3836(5) 0.7393(3) 0.061(3) Uani 1 1 d .
H20B H 0.3381 0.4245 0.7427 0.073 Uiso 1 1 calc R
C202 C 0.3186(5) 0.3361(5) 0.7570(3) 0.060(3) Uani 1 1 d .
H20C H 0.2876 0.3447 0.7728 0.072 Uiso 1 1 calc R
C203 C 0.3336(4) 0.2752(5) 0.7519(2) 0.047(2) Uani 1 1 d .
C204 C 0.3812(4) 0.2639(4) 0.7274(2) 0.0333(18) Uani 1 1 d .
C205 C 0.3061(5) 0.2252(5) 0.7704(2) 0.059(3) Uani 1 1 d .
H20D H 0.2756 0.2329 0.7867 0.071 Uiso 1 1 calc R
C206 C 0.3224(4) 0.1669(5) 0.7654(2) 0.052(2) Uani 1 1 d .
H20E H 0.3029 0.1348 0.7780 0.063 Uiso 1 1 calc R
C207 C 0.3988(4) 0.2021(4) 0.72203(19) 0.0363(19) Uani 1 1 d .
C208 C 0.3693(4) 0.1539(4) 0.7409(2) 0.041(2) Uani 1 1 d .
C209 C 0.3894(4) 0.0945(5) 0.7348(2) 0.048(2) Uani 1 1 d .
H20F H 0.3711 0.0612 0.7468 0.058 Uiso 1 1 calc R
C210 C 0.4360(4) 0.0850(4) 0.7112(2) 0.046(2) Uani 1 1 d .
H21B H 0.4504 0.0463 0.7080 0.056 Uiso 1 1 calc R
C211 C 0.4618(4) 0.1345(4) 0.69194(19) 0.0305(17) Uani 1 1 d .
C212 C 0.4310(4) 0.4234(4) 0.6972(3) 0.051(2) Uani 1 1 d .
H21C H 0.4576 0.4040 0.6798 0.061 Uiso 1 1 calc R
C213 C 0.5119(4) 0.1261(4) 0.66626(19) 0.0316(18) Uani 1 1 d .
H21D H 0.5149 0.1594 0.6522 0.038 Uiso 1 1 calc R
C214 C 0.4798(5) 0.4836(5) 0.7232(3) 0.082(4) Uani 1 1 d .
H21E H 0.5145 0.4686 0.7322 0.124 Uiso 1 1 calc R
H21F H 0.4553 0.5002 0.7419 0.124 Uiso 1 1 calc R
H21G H 0.4999 0.5194 0.7118 0.124 Uiso 1 1 calc R
C215 C 0.3817(5) 0.4489(6) 0.6790(3) 0.085(4) Uani 1 1 d .
H21H H 0.3549 0.4124 0.6610 0.127 Uiso 1 1 calc R
H21I H 0.4064 0.4855 0.6692 0.127 Uiso 1 1 calc R
H21J H 0.3527 0.4647 0.6954 0.127 Uiso 1 1 calc R
C216 C 0.5812(4) 0.1407(4) 0.6841(2) 0.047(2) Uani 1 1 d .
H21K H 0.5936 0.1852 0.6993 0.070 Uiso 1 1 calc R
H21L H 0.6136 0.1387 0.6672 0.070 Uiso 1 1 calc R
H21M H 0.5801 0.1074 0.6973 0.070 Uiso 1 1 calc R
C217 C 0.4905(5) 0.0539(4) 0.6417(2) 0.048(2) Uani 1 1 d .
H21N H 0.4474 0.0460 0.6300 0.071 Uiso 1 1 calc R
H21O H 0.4876 0.0203 0.6549 0.071 Uiso 1 1 calc R
H21P H 0.5234 0.0510 0.6250 0.071 Uiso 1 1 calc R
C218 C 0.6092(3) 0.2636(4) 0.62964(18) 0.0257(16) Uani 1 1 d .
C219 C 0.6754(3) 0.2654(4) 0.6361(2) 0.0317(18) Uani 1 1 d .
H21Q H 0.7023 0.2988 0.6539 0.038 Uiso 1 1 calc R
C220 C 0.7015(4) 0.2178(4) 0.6162(2) 0.045(2) Uani 1 1 d .
H22B H 0.7463 0.2203 0.6206 0.054 Uiso 1 1 calc R
C221 C 0.6629(4) 0.1665(4) 0.5900(2) 0.039(2) Uani 1 1 d .
H22C H 0.6814 0.1342 0.5773 0.047 Uiso 1 1 calc R
C222 C 0.5718(3) 0.2135(4) 0.60206(18) 0.0254(16) Uani 1 1 d .
C223 C 0.5957(4) 0.1630(4) 0.58234(19) 0.0353(19) Uani 1 1 d .
C224 C 0.3944(3) 0.1465(4) 0.59498(17) 0.0252(16) Uani 1 1 d .
C225 C 0.3453(4) 0.0844(4) 0.5840(2) 0.0378(19) Uani 1 1 d .
H22D H 0.3013 0.0798 0.5901 0.045 Uiso 1 1 calc R
C226 C 0.3614(4) 0.0294(4) 0.5639(2) 0.044(2) Uani 1 1 d .
H22E H 0.3284 -0.0124 0.5572 0.053 Uiso 1 1 calc R
C227 C 0.4269(4) 0.0363(4) 0.5538(2) 0.041(2) Uani 1 1 d .
H22F H 0.4366 -0.0010 0.5399 0.049 Uiso 1 1 calc R
C228 C 0.4773(4) 0.0966(4) 0.56359(18) 0.0332(18) Uani 1 1 d .
C229 C 0.4595(3) 0.1514(4) 0.58426(17) 0.0282(17) Uani 1 1 d .
C230 C 0.5489(4) 0.1107(4) 0.55251(19) 0.0350(19) Uani 1 1 d .
C231 C 0.5704(4) 0.0457(4) 0.5434(2) 0.050(2) Uani 1 1 d .
H23A H 0.5669 0.0255 0.5629 0.075 Uiso 1 1 calc R
H23B H 0.6162 0.0566 0.5371 0.075 Uiso 1 1 calc R
H23C H 0.5416 0.0141 0.5243 0.075 Uiso 1 1 calc R
C232 C 0.5545(5) 0.1436(5) 0.5210(2) 0.055(3) Uani 1 1 d .
H23D H 0.5414 0.1845 0.5270 0.082 Uiso 1 1 calc R
H23E H 0.5255 0.1124 0.5020 0.082 Uiso 1 1 calc R
H23F H 0.6003 0.1543 0.5147 0.082 Uiso 1 1 calc R
C233 C 0.6291(3) 0.3600(3) 0.69325(18) 0.0240(16) Uani 1 1 d .
C234 C 0.6166(4) 0.3376(4) 0.72373(18) 0.0298(17) Uani 1 1 d .
H23G H 0.5749 0.3076 0.7258 0.036 Uiso 1 1 calc R
C235 C 0.6659(4) 0.3596(4) 0.7510(2) 0.0380(19) Uani 1 1 d .
H23H H 0.6583 0.3433 0.7710 0.046 Uiso 1 1 calc R
C236 C 0.7269(4) 0.4065(4) 0.7478(2) 0.042(2) Uani 1 1 d .
H23I H 0.7603 0.4216 0.7657 0.051 Uiso 1 1 calc R
C237 C 0.7383(4) 0.4308(4) 0.7188(2) 0.0355(19) Uani 1 1 d .
H23J H 0.7789 0.4632 0.7175 0.043 Uiso 1 1 calc R
C238 C 0.6906(4) 0.4079(4) 0.6914(2) 0.0332(18) Uani 1 1 d .
H23K H 0.6993 0.4244 0.6715 0.040 Uiso 1 1 calc R
C239 C 0.5786(3) 0.3900(4) 0.6347(2) 0.0311(18) Uani 1 1 d .
C240 C 0.5788(4) 0.4535(4) 0.6539(2) 0.039(2) Uani 1 1 d .
H24A H 0.5762 0.4599 0.6777 0.047 Uiso 1 1 calc R
C241 C 0.5826(4) 0.5072(5) 0.6391(3) 0.053(2) Uani 1 1 d .
H24B H 0.5827 0.5494 0.6524 0.064 Uiso 1 1 calc R
C242 C 0.5865(5) 0.4964(5) 0.6033(3) 0.065(3) Uani 1 1 d .
H24C H 0.5881 0.5318 0.5926 0.078 Uiso 1 1 calc R
C243 C 0.5878(5) 0.4336(5) 0.5835(3) 0.068(3) Uani 1 1 d .
H24D H 0.5920 0.4274 0.5598 0.081 Uiso 1 1 calc R
C244 C 0.5829(4) 0.3807(5) 0.5994(2) 0.050(2) Uani 1 1 d .
H24E H 0.5825 0.3383 0.5862 0.060 Uiso 1 1 calc R
C245 C 0.2971(3) 0.1953(4) 0.63397(18) 0.0319(18) Uani 1 1 d .
C246 C 0.2812(4) 0.1528(4) 0.65717(19) 0.038(2) Uani 1 1 d .
H24F H 0.3141 0.1362 0.6648 0.046 Uiso 1 1 calc R
C247 C 0.2177(4) 0.1353(5) 0.6689(2) 0.050(2) Uani 1 1 d .
H24G H 0.2081 0.1080 0.6847 0.060 Uiso 1 1 calc R
C248 C 0.1694(5) 0.1583(7) 0.6571(4) 0.094(4) Uani 1 1 d .
H24H H 0.1260 0.1454 0.6644 0.113 Uiso 1 1 calc R
C249 C 0.1833(5) 0.1999(8) 0.6350(5) 0.128(6) Uani 1 1 d .
H24I H 0.1497 0.2162 0.6278 0.154 Uiso 1 1 calc R
C250 C 0.2465(4) 0.2184(6) 0.6228(3) 0.069(3) Uani 1 1 d .
H25A H 0.2552 0.2463 0.6072 0.082 Uiso 1 1 calc R
C251 C 0.3792(4) 0.2736(4) 0.5919(2) 0.0366(19) Uani 1 1 d .
C252 C 0.4075(5) 0.3433(5) 0.6016(3) 0.073(3) Uani 1 1 d .
H25B H 0.4299 0.3627 0.6234 0.087 Uiso 1 1 calc R
C253 C 0.4031(6) 0.3851(7) 0.5796(5) 0.110(6) Uani 1 1 d .
H25C H 0.4206 0.4321 0.5865 0.132 Uiso 1 1 calc R
C254 C 0.3712(7) 0.3535(11) 0.5467(5) 0.120(7) Uani 1 1 d .
H25D H 0.3680 0.3803 0.5314 0.145 Uiso 1 1 calc R
C255 C 0.3454(9) 0.2868(9) 0.5366(3) 0.121(7) Uani 1 1 d .
H25E H 0.3251 0.2678 0.5144 0.145 Uiso 1 1 calc R
C256 C 0.3482(7) 0.2440(6) 0.5588(2) 0.082(4) Uani 1 1 d .
H25F H 0.3297 0.1971 0.5516 0.098 Uiso 1 1 calc R
Cu4 Cu 0.16700(4) 0.73846(5) 0.61600(2) 0.0321(2) Uani 1 1 d .
P7 P 0.07956(9) 0.69492(10) 0.64767(5) 0.0306(5) Uani 1 1 d .
P8 P 0.27160(9) 0.73997(10) 0.63199(5) 0.0297(4) Uani 1 1 d .
N7 N 0.1236(3) 0.6963(4) 0.56569(16) 0.0397(17) Uani 1 1 d .
N8 N 0.1411(3) 0.8226(3) 0.60600(18) 0.0377(16) Uani 1 1 d .
O4 O 0.1819(3) 0.6286(3) 0.65472(13) 0.0397(13) Uani 1 1 d .
C300 C 0.1153(4) 0.6348(5) 0.5458(2) 0.052(2) Uani 1 1 d .
C301 C 0.0767(5) 0.6129(6) 0.5138(3) 0.076(3) Uani 1 1 d .
H30A H 0.0715 0.5694 0.5004 0.091 Uiso 1 1 calc R
C302 C 0.0479(5) 0.6539(7) 0.5028(3) 0.068(3) Uani 1 1 d .
H30B H 0.0232 0.6389 0.4815 0.082 Uiso 1 1 calc R
C303 C 0.0543(4) 0.7209(6) 0.5231(2) 0.059(3) Uani 1 1 d .
C304 C 0.0934(4) 0.7391(5) 0.5544(2) 0.048(2) Uani 1 1 d .
C305 C 0.0246(5) 0.7671(8) 0.5129(3) 0.075(4) Uani 1 1 d .
H30C H 0.0009 0.7552 0.4914 0.089 Uiso 1 1 calc R
C306 C 0.0304(5) 0.8280(7) 0.5340(3) 0.071(4) Uani 1 1 d .
H30D H 0.0092 0.8573 0.5276 0.086 Uiso 1 1 calc R
C307 C 0.1016(4) 0.8037(5) 0.5757(2) 0.045(2) Uani 1 1 d .
C308 C 0.0683(4) 0.8475(6) 0.5657(3) 0.056(3) Uani 1 1 d .
C309 C 0.0774(5) 0.9101(6) 0.5882(3) 0.067(3) Uani 1 1 d .
H30E H 0.0564 0.9403 0.5825 0.080 Uiso 1 1 calc R
C310 C 0.1162(5) 0.9287(5) 0.6184(3) 0.063(3) Uani 1 1 d .
H31A H 0.1203 0.9703 0.6336 0.076 Uiso 1 1 calc R
C311 C 0.1500(4) 0.8843(4) 0.6263(3) 0.046(2) Uani 1 1 d .
C312 C 0.1483(5) 0.5879(5) 0.5582(2) 0.058(3) Uani 1 1 d .
H31B H 0.1653 0.6086 0.5823 0.070 Uiso 1 1 calc R
C313 C 0.1967(5) 0.9057(5) 0.6579(3) 0.057(3) Uani 1 1 d .
H31C H 0.2076 0.8652 0.6614 0.068 Uiso 1 1 calc R
C314 C 0.1001(6) 0.5163(5) 0.5566(3) 0.080(3) Uani 1 1 d .
H31D H 0.0636 0.5199 0.5709 0.120 Uiso 1 1 calc R
H31E H 0.1242 0.4893 0.5648 0.120 Uiso 1 1 calc R
H31F H 0.0825 0.4950 0.5332 0.120 Uiso 1 1 calc R
C315 C 0.2090(7) 0.5835(8) 0.5368(3) 0.106(5) Uani 1 1 d .
H31G H 0.2433 0.6267 0.5423 0.160 Uiso 1 1 calc R
H31H H 0.1949 0.5719 0.5127 0.160 Uiso 1 1 calc R
H31I H 0.2267 0.5492 0.5422 0.160 Uiso 1 1 calc R
C316 C 0.2621(5) 0.9559(5) 0.6521(3) 0.073(3) Uani 1 1 d .
H31J H 0.2852 0.9332 0.6348 0.109 Uiso 1 1 calc R
H31K H 0.2901 0.9735 0.6733 0.109 Uiso 1 1 calc R
H31L H 0.2523 0.9926 0.6445 0.109 Uiso 1 1 calc R
C317 C 0.1656(6) 0.9344(5) 0.6907(3) 0.081(4) Uani 1 1 d .
H31M H 0.1248 0.9013 0.6939 0.121 Uiso 1 1 calc R
H31N H 0.1556 0.9750 0.6884 0.121 Uiso 1 1 calc R
H31O H 0.1970 0.9449 0.7104 0.121 Uiso 1 1 calc R
C318 C 0.0623(4) 0.6055(4) 0.64895(19) 0.0315(17) Uani 1 1 d .
C319 C -0.0009(4) 0.5616(4) 0.6502(2) 0.049(2) Uani 1 1 d .
H31P H -0.0384 0.5777 0.6516 0.059 Uiso 1 1 calc R
C320 C -0.0086(5) 0.4940(5) 0.6492(3) 0.064(3) Uani 1 1 d .
H32D H -0.0516 0.4643 0.6490 0.076 Uiso 1 1 calc R
C321 C 0.0475(4) 0.4696(5) 0.6487(3) 0.054(2) Uani 1 1 d .
H32E H 0.0417 0.4241 0.6484 0.064 Uiso 1 1 calc R
C322 C 0.1109(4) 0.5127(4) 0.6484(2) 0.042(2) Uani 1 1 d .
C323 C 0.1172(4) 0.5797(4) 0.6500(2) 0.0381(19) Uani 1 1 d .
C324 C 0.2824(3) 0.6557(4) 0.62683(19) 0.0307(17) Uani 1 1 d .
C325 C 0.3320(5) 0.6335(5) 0.6086(2) 0.051(2) Uani 1 1 d .
H32F H 0.3649 0.6637 0.5993 0.061 Uiso 1 1 calc R
C326 C 0.3324(5) 0.5658(5) 0.6041(2) 0.059(3) Uani 1 1 d .
H32G H 0.3659 0.5515 0.5922 0.071 Uiso 1 1 calc R
C327 C 0.2846(4) 0.5214(5) 0.6171(2) 0.045(2) Uani 1 1 d .
H32H H 0.2865 0.4770 0.6144 0.055 Uiso 1 1 calc R
C328 C 0.2331(5) 0.5398(4) 0.6343(2) 0.046(2) Uani 1 1 d .
C329 C 0.2328(4) 0.6068(4) 0.6382(2) 0.041(2) Uani 1 1 d .
C330 C 0.1780(4) 0.4929(4) 0.6507(2) 0.042(2) Uani 1 1 d .
C331 C 0.2010(5) 0.5050(5) 0.6897(2) 0.056(3) Uani 1 1 d .
H33D H 0.2408 0.4911 0.6915 0.084 Uiso 1 1 calc R
H33E H 0.1657 0.4788 0.7009 0.084 Uiso 1 1 calc R
H33F H 0.2106 0.5524 0.7005 0.084 Uiso 1 1 calc R
C332 C 0.1660(5) 0.4166(4) 0.6329(3) 0.060(3) Uani 1 1 d .
H33G H 0.1563 0.4099 0.6086 0.090 Uiso 1 1 calc R
H33H H 0.1285 0.3892 0.6424 0.090 Uiso 1 1 calc R
H33I H 0.2056 0.4037 0.6368 0.090 Uiso 1 1 calc R
C333 C 0.0783(4) 0.7356(4) 0.6928(2) 0.0356(19) Uani 1 1 d .
C334 C 0.0199(4) 0.7293(5) 0.7104(2) 0.050(2) Uani 1 1 d .
H33J H -0.0212 0.7031 0.6987 0.060 Uiso 1 1 calc R
C335 C 0.0212(5) 0.7604(5) 0.7445(2) 0.056(3) Uani 1 1 d .
H33K H -0.0186 0.7551 0.7556 0.067 Uiso 1 1 calc R
C336 C 0.0808(5) 0.7990(5) 0.7621(2) 0.054(2) Uani 1 1 d .
H33L H 0.0813 0.8198 0.7853 0.065 Uiso 1 1 calc R
C337 C 0.1392(5) 0.8075(5) 0.7466(2) 0.052(2) Uani 1 1 d .
H33M H 0.1797 0.8343 0.7588 0.062 Uiso 1 1 calc R
C338 C 0.1380(4) 0.7750(4) 0.7113(2) 0.046(2) Uani 1 1 d .
H33N H 0.1781 0.7803 0.7005 0.055 Uiso 1 1 calc R
C339 C 0.0041(4) 0.6996(4) 0.6271(2) 0.0362(19) Uani 1 1 d .
C340 C -0.0151(4) 0.7585(5) 0.6369(2) 0.043(2) Uani 1 1 d .
H34A H 0.0059 0.7911 0.6565 0.052 Uiso 1 1 calc R
C341 C -0.0664(4) 0.7698(6) 0.6173(3) 0.062(3) Uani 1 1 d .
H34B H -0.0794 0.8091 0.6241 0.075 Uiso 1 1 calc R
C342 C -0.0964(5) 0.7213(6) 0.5881(3) 0.064(3) Uani 1 1 d .
H34D H -0.1294 0.7285 0.5748 0.077 Uiso 1 1 calc R
C343 C -0.0787(4) 0.6629(6) 0.5784(2) 0.059(3) Uani 1 1 d .
H34E H -0.1002 0.6303 0.5588 0.071 Uiso 1 1 calc R
C344 C -0.0283(4) 0.6521(5) 0.5978(2) 0.049(2) Uani 1 1 d .
H34F H -0.0163 0.6121 0.5909 0.059 Uiso 1 1 calc R
C345 C 0.3018(4) 0.7795(4) 0.6775(2) 0.041(2) Uani 1 1 d .
C346 C 0.3271(5) 0.8497(5) 0.6890(2) 0.056(2) Uani 1 1 d .
H34G H 0.3327 0.8763 0.6729 0.067 Uiso 1 1 calc R
C347 C 0.3442(5) 0.8813(5) 0.7233(2) 0.055(3) Uani 1 1 d .
H34H H 0.3611 0.9285 0.7298 0.066 Uiso 1 1 calc R
C348 C 0.3367(5) 0.8450(6) 0.7470(3) 0.063(3) Uani 1 1 d .
H34I H 0.3463 0.8674 0.7701 0.075 Uiso 1 1 calc R
C349 C 0.3142(5) 0.7727(5) 0.7379(2) 0.061(3) Uani 1 1 d .
H34J H 0.3104 0.7476 0.7547 0.073 Uiso 1 1 calc R
C350 C 0.2980(4) 0.7404(5) 0.7031(2) 0.051(2) Uani 1 1 d .
H35B H 0.2846 0.6932 0.6965 0.061 Uiso 1 1 calc R
C351 C 0.3380(4) 0.7841(4) 0.6088(2) 0.0357(19) Uani 1 1 d .
C352 C 0.4068(4) 0.7994(5) 0.6187(3) 0.057(3) Uani 1 1 d .
H35C H 0.4197 0.7844 0.6372 0.068 Uiso 1 1 calc R
C353 C 0.4555(4) 0.8365(6) 0.6013(3) 0.069(3) Uani 1 1 d .
H35D H 0.5009 0.8471 0.6083 0.083 Uiso 1 1 calc R
C354 C 0.4363(5) 0.8580(6) 0.5732(3) 0.068(3) Uani 1 1 d .
H35E H 0.4688 0.8830 0.5614 0.081 Uiso 1 1 calc R
C355 C 0.3686(4) 0.8419(6) 0.5632(3) 0.067(3) Uani 1 1 d .
H35F H 0.3556 0.8549 0.5440 0.080 Uiso 1 1 calc R
C356 C 0.3205(4) 0.8069(4) 0.5813(2) 0.043(2) Uani 1 1 d .
H35G H 0.2751 0.7985 0.5748 0.052 Uiso 1 1 calc R
B1 B 0.6883(4) 0.7745(4) 0.1130(2) 0.0251(18) Uani 1 1 d .
C58 C 0.7206(4) 0.8307(4) 0.09018(18) 0.0292(17) Uani 1 1 d .
C59 C 0.6787(4) 0.8483(4) 0.06865(19) 0.0323(18) Uani 1 1 d .
H59A H 0.6323 0.8289 0.0683 0.039 Uiso 1 1 calc R
C60 C 0.7029(4) 0.8933(4) 0.04767(19) 0.0330(18) Uani 1 1 d .
C61 C 0.7712(4) 0.9223(4) 0.04717(19) 0.0357(19) Uani 1 1 d .
H61A H 0.7877 0.9522 0.0330 0.043 Uiso 1 1 calc R
C62 C 0.8152(4) 0.9064(4) 0.06790(19) 0.0321(18) Uani 1 1 d .
C63 C 0.7908(3) 0.8618(4) 0.08859(19) 0.0280(17) Uani 1 1 d .
H63A H 0.8214 0.8516 0.1021 0.034 Uiso 1 1 calc R
C64 C 0.6564(4) 0.9121(5) 0.0253(2) 0.045(2) Uani 1 1 d .
F1 F 0.6536(3) 0.9756(3) 0.03786(16) 0.0695(16) Uani 1 1 d .
F2 F 0.6751(3) 0.9112(3) -0.00619(13) 0.0749(18) Uani 1 1 d .
F3 F 0.5937(2) 0.8728(3) 0.02336(15) 0.0665(16) Uani 1 1 d .
C65 C 0.8894(4) 0.9349(5) 0.0665(2) 0.048(2) Uani 1 1 d .
F4 F 0.9152(3) 0.8917(3) 0.04567(15) 0.0785(19) Uani 1 1 d .
F5 F 0.9230(2) 0.9473(3) 0.09677(13) 0.0604(14) Uani 1 1 d .
F6 F 0.9053(3) 0.9912(4) 0.0549(2) 0.106(3) Uani 1 1 d .
C66 C 0.6321(3) 0.7984(4) 0.13761(17) 0.0255(16) Uani 1 1 d .
C67 C 0.6233(3) 0.8632(4) 0.14387(19) 0.0298(17) Uani 1 1 d .
H67A H 0.6513 0.8957 0.1338 0.036 Uiso 1 1 calc R
C68 C 0.5750(3) 0.8807(4) 0.1644(2) 0.0323(18) Uani 1 1 d .
C69 C 0.5323(3) 0.8337(3) 0.18071(19) 0.0296(17) Uani 1 1 d .
H69A H 0.5002 0.8456 0.1949 0.036 Uiso 1 1 calc R
C70 C 0.5397(3) 0.7695(4) 0.17495(18) 0.0273(16) Uani 1 1 d .
C71 C 0.5893(3) 0.7526(4) 0.15456(18) 0.0288(17) Uani 1 1 d .
H71A H 0.5944 0.7094 0.1521 0.035 Uiso 1 1 calc R
C72 C 0.5667(4) 0.9501(4) 0.1701(2) 0.041(2) Uani 1 1 d .
F7 F 0.5078(2) 0.9507(2) 0.15712(16) 0.0678(16) Uani 1 1 d .
F8 F 0.5634(4) 0.9779(3) 0.20353(16) 0.101(2) Uani 1 1 d .
F9 F 0.6113(3) 0.9934(3) 0.1573(2) 0.096(2) Uani 1 1 d .
C73 C 0.4928(4) 0.7164(4) 0.1904(2) 0.0366(19) Uani 1 1 d .
F10 F 0.4629(3) 0.7442(3) 0.21668(16) 0.084(2) Uani 1 1 d .
F11 F 0.4462(3) 0.6725(3) 0.16771(15) 0.0712(17) Uani 1 1 d .
F12 F 0.5243(2) 0.6793(2) 0.20356(13) 0.0544(13) Uani 1 1 d .
C74 C 0.6535(3) 0.7026(4) 0.08518(17) 0.0272(17) Uani 1 1 d .
C75 C 0.5845(3) 0.6706(4) 0.07824(18) 0.0288(17) Uani 1 1 d .
H75A H 0.5546 0.6915 0.0899 0.035 Uiso 1 1 calc R
C76 C 0.5589(3) 0.6092(4) 0.05474(18) 0.0297(17) Uani 1 1 d .
C77 C 0.6014(4) 0.5777(4) 0.03634(18) 0.0327(18) Uani 1 1 d .
H77A H 0.5842 0.5359 0.0209 0.039 Uiso 1 1 calc R
C78 C 0.6703(4) 0.6094(4) 0.04114(18) 0.0332(18) Uani 1 1 d .
C79 C 0.6954(4) 0.6702(4) 0.06452(18) 0.0324(18) Uani 1 1 d .
H79A H 0.7417 0.6910 0.0669 0.039 Uiso 1 1 calc R
C80 C 0.4851(4) 0.5778(4) 0.0485(2) 0.041(2) Uani 1 1 d .
F13 F 0.4604(2) 0.5931(3) 0.02134(14) 0.0656(16) Uani 1 1 d .
F14 F 0.4658(2) 0.5103(2) 0.04170(12) 0.0487(12) Uani 1 1 d .
F15 F 0.4507(2) 0.5972(3) 0.07539(13) 0.0553(13) Uani 1 1 d .
C81 C 0.7187(4) 0.5766(5) 0.0210(2) 0.048(2) Uani 1 1 d .
F16 F 0.7685(3) 0.6229(3) 0.01079(13) 0.0676(16) Uani 1 1 d .
F17 F 0.7502(2) 0.5479(3) 0.04022(13) 0.0580(14) Uani 1 1 d .
F18 F 0.6895(3) 0.5294(3) -0.00636(14) 0.0772(19) Uani 1 1 d .
C82 C 0.7450(3) 0.7644(4) 0.13841(17) 0.0247(16) Uani 1 1 d .
C83 C 0.7892(3) 0.8204(4) 0.16196(17) 0.0246(16) Uani 1 1 d .
H83A H 0.7876 0.8642 0.1624 0.030 Uiso 1 1 calc R
C84 C 0.8351(3) 0.8108(4) 0.18451(18) 0.0289(17) Uani 1 1 d .
C85 C 0.8395(3) 0.7469(4) 0.18523(18) 0.0294(17) Uani 1 1 d .
H85A H 0.8705 0.7415 0.2005 0.035 Uiso 1 1 calc R
C86 C 0.7963(3) 0.6910(4) 0.16258(18) 0.0249(16) Uani 1 1 d .
F19 F 0.8592(3) 0.9259(2) 0.21476(14) 0.0625(15) Uani 1 1 d .
F20 F 0.8843(3) 0.8583(3) 0.24120(14) 0.085(2) Uani 1 1 d .
F21 F 0.9424(3) 0.8875(3) 0.20104(19) 0.097(2) Uani 1 1 d .
C87 C 0.7497(3) 0.7001(4) 0.13999(17) 0.0242(16) Uani 1 1 d .
H87A H 0.7206 0.6619 0.1254 0.029 Uiso 1 1 calc R
C88 C 0.8799(4) 0.8718(4) 0.2107(2) 0.046(2) Uani 1 1 d .
C89 C 0.7974(4) 0.6216(4) 0.1619(2) 0.0376(19) Uani 1 1 d .
F22 F 0.8425(3) 0.6180(3) 0.18478(14) 0.0666(16) Uani 1 1 d .
F23 F 0.8128(3) 0.5903(3) 0.13148(13) 0.0704(17) Uani 1 1 d .
F24 F 0.7379(3) 0.5817(2) 0.16766(15) 0.0647(15) Uani 1 1 d .
B2 B -0.3192(5) 0.7513(5) 0.6208(3) 0.039(2) Uani 1 1 d .
C157 C -0.3781(4) 0.7679(4) 0.6464(2) 0.0347(18) Uani 1 1 d .
C158 C -0.3834(4) 0.8332(4) 0.6584(2) 0.039(2) Uani 1 1 d .
H15J H -0.3541 0.8695 0.6513 0.047 Uiso 1 1 calc R
C159 C -0.4333(4) 0.8451(4) 0.6814(2) 0.0357(19) Uani 1 1 d .
C160 C -0.4785(4) 0.7933(4) 0.6914(2) 0.0378(19) Uani 1 1 d .
H16D H -0.5124 0.8013 0.7053 0.045 Uiso 1 1 calc R
C161 C -0.4729(4) 0.7281(4) 0.6802(2) 0.0361(19) Uani 1 1 d .
C162 C -0.4234(4) 0.7153(4) 0.6581(2) 0.0362(19) Uani 1 1 d .
H16E H -0.4206 0.6712 0.6511 0.043 Uiso 1 1 calc R
C163 C -0.4353(5) 0.9167(5) 0.6952(3) 0.056(3) Uani 1 1 d .
F25 F -0.3993(11) 0.9464(5) 0.7237(4) 0.142(7) Uani 0.761(10) 1 d P
F26 F -0.4135(6) 0.9573(5) 0.6750(3) 0.083(4) Uani 0.761(10) 1 d P
F27 F -0.4979(5) 0.9220(4) 0.6986(5) 0.117(5) Uani 0.761(10) 1 d P
F25' F -0.454(4) 0.9402(19) 0.6700(14) 0.142(7) Uani 0.239(10) 1 d P
F26' F -0.459(2) 0.9256(17) 0.7237(12) 0.083(4) Uani 0.239(10) 1 d P
F27' F -0.3702(17) 0.9617(16) 0.6941(17) 0.117(5) Uani 0.239(10) 1 d P
C164 C -0.5191(4) 0.6711(4) 0.6920(2) 0.044(2) Uani 1 1 d .
F28 F -0.5849(5) 0.6726(7) 0.6923(4) 0.085(4) Uani 0.678(9) 1 d P
F29 F -0.5291(7) 0.6085(4) 0.6708(3) 0.089(4) Uani 0.678(9) 1 d P
F30 F -0.5050(7) 0.6640(8) 0.7221(3) 0.099(5) Uani 0.678(9) 1 d P
F28' F -0.4866(11) 0.6317(15) 0.6993(10) 0.085(4) Uani 0.322(9) 1 d P
F29' F -0.5356(16) 0.6964(10) 0.7250(8) 0.089(4) Uani 0.322(9) 1 d P
F30' F -0.5708(17) 0.6459(18) 0.6753(8) 0.099(5) Uani 0.322(9) 1 d P
C165 C -0.2888(4) 0.8096(4) 0.5997(2) 0.043(2) Uani 1 1 d .
C166 C -0.3352(4) 0.8257(4) 0.5789(2) 0.046(2) Uani 1 1 d .
H16F H -0.3813 0.8084 0.5807 0.055 Uiso 1 1 calc R
C167 C -0.3126(5) 0.8670(5) 0.5560(2) 0.052(2) Uani 1 1 d .
C168 C -0.2452(5) 0.8953(5) 0.5527(3) 0.055(3) Uani 1 1 d .
H16G H -0.2307 0.9231 0.5374 0.066 Uiso 1 1 calc R
C169 C -0.1998(4) 0.8808(4) 0.5733(2) 0.049(2) Uani 1 1 d .
C170 C -0.2206(4) 0.8391(4) 0.5969(2) 0.044(2) Uani 1 1 d .
H17D H -0.1886 0.8314 0.6106 0.053 Uiso 1 1 calc R
C171 C -0.3650(7) 0.8819(6) 0.5347(3) 0.066(3) Uani 1 1 d .
F31 F -0.4061(7) 0.8247(7) 0.5149(2) 0.115(4) Uani 0.912(10) 1 d P
F32 F -0.4063(3) 0.9089(3) 0.55439(15) 0.0576(19) Uani 0.912(10) 1 d P
F33 F -0.3395(5) 0.9218(7) 0.5149(3) 0.126(5) Uani 0.912(10) 1 d P
F31' F -0.331(8) 0.944(7) 0.531(3) 0.115(4) Uani 0.088(10) 1 d P
F32' F -0.384(3) 0.888(3) 0.4995(18) 0.0576(19) Uani 0.088(10) 1 d P
F33' F -0.409(7) 0.831(10) 0.530(4) 0.126(5) Uani 0.088(10) 1 d P
C172 C -0.1255(5) 0.9094(5) 0.5700(3) 0.063(3) Uani 1 1 d .
F34 F -0.1051(3) 0.8737(3) 0.5423(2) 0.102(3) Uani 1 1 d .
F35 F -0.1100(3) 0.9728(3) 0.56518(18) 0.083(2) Uani 1 1 d .
F36 F -0.0863(3) 0.9118(3) 0.5962(2) 0.0814(19) Uani 1 1 d .
C173 C -0.2614(4) 0.7411(4) 0.6463(2) 0.043(2) Uani 1 1 d .
C174 C -0.2228(4) 0.7954(5) 0.6714(2) 0.051(2) Uani 1 1 d .
H17E H -0.2275 0.8385 0.6732 0.061 Uiso 1 1 calc R
C175 C -0.1754(4) 0.7856(5) 0.6946(2) 0.053(2) Uani 1 1 d .
C176 C -0.1661(4) 0.7231(5) 0.6915(2) 0.055(3) Uani 1 1 d .
H17F H -0.1341 0.7176 0.7062 0.066 Uiso 1 1 calc R
C177 C -0.2036(4) 0.6690(5) 0.6672(2) 0.042(2) Uani 1 1 d .
C178 C -0.2518(4) 0.6764(4) 0.6443(2) 0.0378(19) Uani 1 1 d .
H17G H -0.2774 0.6388 0.6280 0.045 Uiso 1 1 calc R
C179 C -0.1346(6) 0.8450(7) 0.7220(3) 0.074(3) Uani 1 1 d .
F37 F -0.1345(5) 0.8258(4) 0.75203(17) 0.140(4) Uani 1 1 d .
F38 F -0.1570(4) 0.8985(4) 0.72668(19) 0.108(3) Uani 1 1 d .
F39 F -0.0718(3) 0.8666(3) 0.71554(17) 0.0829(19) Uani 1 1 d .
C180 C -0.1965(5) 0.5998(5) 0.6628(2) 0.051(2) Uani 1 1 d .
F40 F -0.1447(4) 0.5993(4) 0.6831(2) 0.113(3) Uani 1 1 d .
F41 F -0.1825(4) 0.5729(4) 0.63219(18) 0.111(3) Uani 1 1 d .
F42 F -0.2495(3) 0.5571(3) 0.67125(17) 0.0727(17) Uani 1 1 d .
C181 C -0.3506(4) 0.6853(4) 0.5899(2) 0.0377(19) Uani 1 1 d .
C182 C -0.3088(4) 0.6512(4) 0.5698(2) 0.0363(19) Uani 1 1 d .
H18D H -0.2631 0.6641 0.5766 0.044 Uiso 1 1 calc R
C183 C -0.3326(4) 0.6009(4) 0.5414(2) 0.040(2) Uani 1 1 d .
C184 C -0.4018(4) 0.5808(5) 0.5300(2) 0.047(2) Uani 1 1 d .
H18E H -0.4188 0.5456 0.5106 0.057 Uiso 1 1 calc R
C185 C -0.4434(4) 0.6146(5) 0.5481(2) 0.044(2) Uani 1 1 d .
C186 C -0.4192(4) 0.6652(4) 0.5777(2) 0.041(2) Uani 1 1 d .
H18F H -0.4486 0.6863 0.5898 0.049 Uiso 1 1 calc R
C187 C -0.2879(4) 0.5615(5) 0.5226(2) 0.045(2) Uani 1 1 d .
F43 F -0.2254(4) 0.5962(7) 0.5251(5) 0.090(4) Uani 0.702(10) 1 d P
F44 F -0.3023(8) 0.5434(11) 0.4892(3) 0.103(4) Uani 0.702(10) 1 d P
F45 F -0.2888(14) 0.5076(12) 0.5327(8) 0.150(9) Uani 0.702(10) 1 d P
F43' F -0.3196(12) 0.4995(19) 0.5110(11) 0.090(4) Uani 0.298(10) 1 d P
F44' F -0.245(2) 0.554(3) 0.5414(7) 0.103(4) Uani 0.298(10) 1 d P
F45' F -0.263(3) 0.590(3) 0.5003(18) 0.150(9) Uani 0.298(10) 1 d P
C188 C -0.5158(5) 0.5952(5) 0.5359(2) 0.054(2) Uani 1 1 d .
F46 F -0.5508(3) 0.5382(3) 0.54540(14) 0.0700(16) Uani 1 1 d .
F47 F -0.5250(3) 0.5828(3) 0.50170(14) 0.0782(18) Uani 1 1 d .
F48 F -0.5459(3) 0.6418(3) 0.54833(18) 0.091(2) Uani 1 1 d .
B3 B -0.0448(4) 0.2159(5) 0.6134(3) 0.036(2) Uani 1 1 d .
C257 C -0.0864(4) 0.1462(4) 0.6258(2) 0.0341(18) Uani 1 1 d .
C258 C -0.0515(4) 0.1143(4) 0.6433(2) 0.043(2) Uani 1 1 d .
H25G H -0.0050 0.1324 0.6476 0.052 Uiso 1 1 calc R
C259 C -0.0846(5) 0.0558(4) 0.6547(2) 0.047(2) Uani 1 1 d .
C260 C -0.1531(4) 0.0287(4) 0.6488(2) 0.046(2) Uani 1 1 d .
H26B H -0.1753 -0.0102 0.6562 0.055 Uiso 1 1 calc R
C261 C -0.1887(4) 0.0589(4) 0.6320(2) 0.0372(19) Uani 1 1 d .
C262 C -0.1555(4) 0.1170(4) 0.62050(19) 0.0313(18) Uani 1 1 d .
H26C H -0.1807 0.1367 0.6089 0.038 Uiso 1 1 calc R
C263 C -0.0444(6) 0.0267(6) 0.6742(4) 0.076(3) Uani 1 1 d .
F49 F -0.0751(4) -0.0406(4) 0.6723(2) 0.131(3) Uani 1 1 d .
F50 F 0.0123(3) 0.0225(4) 0.6601(2) 0.099(2) Uani 1 1 d .
F51 F -0.0301(6) 0.0547(5) 0.70508(19) 0.171(5) Uani 1 1 d .
C264 C -0.2642(5) 0.0327(4) 0.6257(2) 0.049(2) Uani 1 1 d .
F52 F -0.2844(2) 0.0245(3) 0.59219(15) 0.0607(14) Uani 1 1 d .
F53 F -0.2897(3) -0.0262(3) 0.63446(17) 0.0771(18) Uani 1 1 d .
F54 F -0.2945(2) 0.0758(3) 0.64268(14) 0.0612(15) Uani 1 1 d .
C265 C -0.0186(4) 0.2709(4) 0.6499(2) 0.038(2) Uani 1 1 d .
C266 C 0.0447(4) 0.2816(4) 0.6655(2) 0.043(2) Uani 1 1 d .
H26D H 0.0746 0.2611 0.6536 0.051 Uiso 1 1 calc R
C267 C 0.0645(5) 0.3219(5) 0.6984(3) 0.052(2) Uani 1 1 d .
C268 C 0.0253(6) 0.3532(5) 0.7171(3) 0.061(3) Uani 1 1 d .
H26E H 0.0398 0.3802 0.7392 0.073 Uiso 1 1 calc R
C269 C -0.0394(6) 0.3438(5) 0.7021(3) 0.061(3) Uani 1 1 d .
C270 C -0.0607(4) 0.3023(4) 0.6695(2) 0.047(2) Uani 1 1 d .
H27B H -0.1043 0.2954 0.6605 0.057 Uiso 1 1 calc R
C271 C 0.1337(5) 0.3272(6) 0.7159(3) 0.072(3) Uani 1 1 d .
F55 F 0.1310(3) 0.2720(4) 0.72744(18) 0.101(2) Uani 1 1 d .
F56 F 0.1815(3) 0.3306(4) 0.69265(18) 0.103(3) Uani 1 1 d .
F57 F 0.1547(4) 0.3815(4) 0.74105(19) 0.117(3) Uani 1 1 d .
C272 C -0.0838(10) 0.3797(7) 0.7216(4) 0.107(5) Uani 1 1 d .
F58 F -0.0561(6) 0.4472(4) 0.7296(3) 0.201(6) Uani 1 1 d .
F59 F -0.0977(4) 0.3651(4) 0.7524(2) 0.109(2) Uani 1 1 d .
F60 F -0.1430(5) 0.3693(6) 0.7060(2) 0.148(4) Uani 1 1 d .
C273 C 0.0170(4) 0.2028(4) 0.5889(2) 0.038(2) Uani 1 1 d .
C274 C 0.0284(4) 0.1405(5) 0.5766(3) 0.056(3) Uani 1 1 d .
H27C H 0.0012 0.1027 0.5835 0.068 Uiso 1 1 calc R
C275 C 0.0791(6) 0.1316(6) 0.5543(3) 0.085(4) Uani 1 1 d .
C276 C 0.1196(5) 0.1864(6) 0.5439(3) 0.072(3) Uani 1 1 d .
H27D H 0.1540 0.1817 0.5296 0.086 Uiso 1 1 calc R
C277 C 0.1084(4) 0.2484(5) 0.5549(2) 0.045(2) Uani 1 1 d .
C278 C 0.0589(4) 0.2572(5) 0.5776(2) 0.043(2) Uani 1 1 d .
H27E H 0.0539 0.3003 0.5853 0.052 Uiso 1 1 calc R
C279 C 0.1515(6) 0.3066(6) 0.5419(3) 0.073(3) Uani 1 1 d .
F61 F 0.1235(3) 0.3562(3) 0.54194(15) 0.0723(17) Uani 1 1 d .
F62 F 0.1685(4) 0.2874(3) 0.50957(16) 0.099(2) Uani 1 1 d .
F63 F 0.2106(3) 0.3384(3) 0.56060(17) 0.0836(19) Uani 1 1 d .
C280 C 0.0881(13) 0.0552(15) 0.5418(5) 0.150(13) Uani 1 1 d .
F64 F 0.1160(11) 0.0508(7) 0.5126(5) 0.206(11) Uani 0.763(11) 1 d P
F65 F 0.0315(6) 0.0086(5) 0.5392(3) 0.091(3) Uani 0.763(11) 1 d P
F66 F 0.1268(6) 0.0500(5) 0.5674(5) 0.155(7) Uani 0.763(11) 1 d P
F64' F 0.125(4) 0.075(3) 0.571(2) 0.206(11) Uani 0.237(11) 1 d P
F65' F 0.1691(17) 0.0977(15) 0.5414(8) 0.091(3) Uani 0.237(11) 1 d P
F66' F 0.065(2) 0.053(2) 0.529(2) 0.155(7) Uani 0.237(11) 1 d P
C281 C -0.0957(4) 0.2350(4) 0.5876(2) 0.0360(19) Uani 1 1 d .
C282 C -0.1294(4) 0.1865(4) 0.5584(2) 0.042(2) Uani 1 1 d .
H28B H -0.1222 0.1439 0.5540 0.050 Uiso 1 1 calc R
C283 C -0.1728(4) 0.1982(5) 0.5357(2) 0.050(2) Uani 1 1 d .
C284 C -0.1841(5) 0.2624(6) 0.5417(3) 0.065(3) Uani 1 1 d .
H28C H -0.2140 0.2712 0.5272 0.078 Uiso 1 1 calc R
C285 C -0.1501(5) 0.3113(5) 0.5693(3) 0.062(3) Uani 1 1 d .
C286 C -0.1067(4) 0.2984(4) 0.5919(2) 0.048(2) Uani 1 1 d .
H28D H -0.0842 0.3332 0.6105 0.058 Uiso 1 1 calc R
C287 C -0.2090(5) 0.1441(6) 0.5057(3) 0.061(3) Uani 1 1 d .
F67 F -0.1763(4) 0.4000(4) 0.6077(2) 0.107(3) Uani 1 1 d .
F68 F -0.1025(5) 0.4289(4) 0.5731(2) 0.112(3) Uani 1 1 d .
F69 F -0.2054(5) 0.3850(4) 0.5541(2) 0.147(4) Uani 1 1 d .
C288 C -0.1588(7) 0.3803(7) 0.5752(4) 0.087(4) Uani 1 1 d .
F70 F -0.2719(3) 0.1138(4) 0.51239(16) 0.096(2) Uani 1 1 d .
F71 F -0.2148(3) 0.1652(4) 0.47750(17) 0.104(3) Uani 1 1 d .
F72 F -0.1799(3) 0.0950(4) 0.49622(18) 0.103(2) Uani 1 1 d .
B4 B 0.0453(4) 0.7663(4) 0.8760(2) 0.0247(18) Uani 1 1 d .
C357 C 0.0688(3) 0.8374(3) 0.86264(17) 0.0225(15) Uani 1 1 d .
C358 C 0.1348(4) 0.8720(4) 0.86032(19) 0.0299(17) Uani 1 1 d .
H35H H 0.1686 0.8567 0.8682 0.036 Uiso 1 1 calc R
C359 C 0.1531(3) 0.9302(4) 0.8462(2) 0.0320(18) Uani 1 1 d .
C360 C 0.1052(4) 0.9539(4) 0.8343(2) 0.0340(18) Uani 1 1 d .
H36B H 0.1170 0.9914 0.8246 0.041 Uiso 1 1 calc R
C361 C 0.0370(4) 0.9198(4) 0.8372(2) 0.0367(19) Uani 1 1 d .
C362 C 0.0210(4) 0.8628(4) 0.85016(18) 0.0291(17) Uani 1 1 d .
H36C H -0.0244 0.8397 0.8506 0.035 Uiso 1 1 calc R
C363 C 0.2257(4) 0.9613(4) 0.8425(2) 0.044(2) Uani 1 1 d .
F73 F 0.2524(2) 0.9173(2) 0.82072(14) 0.0568(14) Uani 1 1 d .
F74 F 0.2368(2) 1.0157(2) 0.82867(15) 0.0604(15) Uani 1 1 d .
F75 F 0.2620(2) 0.9792(3) 0.87165(14) 0.0607(15) Uani 1 1 d .
C364 C -0.0159(4) 0.9471(4) 0.8249(2) 0.046(2) Uani 1 1 d .
F76 F -0.0131(4) 0.9476(4) 0.79154(17) 0.098(2) Uani 1 1 d .
F77 F -0.0751(3) 0.9172(4) 0.8308(3) 0.152(4) Uani 1 1 d .
F78 F -0.0060(3) 1.0123(3) 0.83921(17) 0.084(2) Uani 1 1 d .
C365 C 0.0274(3) 0.7070(3) 0.83975(18) 0.0235(15) Uani 1 1 d .
C366 C 0.0791(4) 0.6893(4) 0.82077(19) 0.0304(18) Uani 1 1 d .
H36D H 0.1234 0.7091 0.8300 0.036 Uiso 1 1 calc R
C367 C 0.0671(4) 0.6442(4) 0.7892(2) 0.0376(19) Uani 1 1 d .
C368 C 0.0017(4) 0.6139(4) 0.7744(2) 0.045(2) Uani 1 1 d .
H36E H -0.0070 0.5829 0.7531 0.055 Uiso 1 1 calc R
C369 C -0.0498(4) 0.6310(4) 0.7919(2) 0.044(2) Uani 1 1 d .
C370 C -0.0375(4) 0.6764(4) 0.8243(2) 0.0324(18) Uani 1 1 d .
H37B H -0.0737 0.6862 0.8358 0.039 Uiso 1 1 calc R
C371 C 0.1233(5) 0.6259(5) 0.7703(2) 0.050(2) Uani 1 1 d .
F79 F 0.1188(3) 0.6291(3) 0.73728(14) 0.0787(19) Uani 1 1 d .
F80 F 0.1836(3) 0.6644(3) 0.78333(17) 0.0760(18) Uani 1 1 d .
F81 F 0.1221(3) 0.5621(3) 0.76932(14) 0.0628(15) Uani 1 1 d .
C372 C -0.1216(5) 0.5985(6) 0.7777(3) 0.081(4) Uani 1 1 d .
F82 F -0.1464(3) 0.6432(4) 0.76686(19) 0.109(3) Uani 1 1 d .
F83 F -0.1637(3) 0.5757(4) 0.8009(2) 0.113(3) Uani 1 1 d .
F84 F -0.1268(3) 0.5487(4) 0.7497(2) 0.154(4) Uani 1 1 d .
C373 C -0.0191(3) 0.7636(4) 0.90002(17) 0.0237(16) Uani 1 1 d .
C374 C -0.0357(3) 0.8221(4) 0.91691(18) 0.0295(17) Uani 1 1 d .
H37C H -0.0101 0.8643 0.9140 0.035 Uiso 1 1 calc R
C375 C -0.0896(4) 0.8184(4) 0.93786(19) 0.0322(18) Uani 1 1 d .
C376 C -0.1273(4) 0.7573(4) 0.9431(2) 0.0370(19) Uani 1 1 d .
H37D H -0.1631 0.7552 0.9571 0.044 Uiso 1 1 calc R
C377 C -0.1124(4) 0.6994(4) 0.9277(2) 0.0348(19) Uani 1 1 d .
C378 C -0.0589(3) 0.7021(4) 0.90636(19) 0.0298(17) Uani 1 1 d .
H37E H -0.0494 0.6620 0.8961 0.036 Uiso 1 1 calc R
C379 C -0.1068(4) 0.8823(5) 0.9526(2) 0.047(2) Uani 1 1 d .
F85 F -0.0536(2) 0.9337(3) 0.96827(15) 0.0656(16) Uani 1 1 d .
F86 F -0.1326(3) 0.9057(3) 0.92826(15) 0.0772(18) Uani 1 1 d .
F87 F -0.1535(2) 0.8745(3) 0.97536(13) 0.0585(14) Uani 1 1 d .
C380 C -0.1521(4) 0.6319(5) 0.9339(2) 0.051(2) Uani 1 1 d .
F88 F -0.1300(3) 0.6221(3) 0.96352(16) 0.0734(17) Uani 1 1 d .
F89 F -0.1475(3) 0.5785(3) 0.90983(16) 0.082(2) Uani 1 1 d .
F90 F -0.2170(2) 0.6273(3) 0.93619(15) 0.0637(15) Uani 1 1 d .
C381 C 0.1035(3) 0.7574(4) 0.90100(19) 0.0286(17) Uani 1 1 d .
C382 C 0.1415(4) 0.8105(4) 0.92748(19) 0.0360(19) Uani 1 1 d .
H38B H 0.1351 0.8532 0.9299 0.043 Uiso 1 1 calc R
C383 C 0.1879(4) 0.8034(5) 0.9502(2) 0.046(2) Uani 1 1 d .
C384 C 0.1984(4) 0.7396(5) 0.9468(3) 0.056(3) Uani 1 1 d .
H38C H 0.2306 0.7342 0.9613 0.067 Uiso 1 1 calc R
C385 C 0.1610(4) 0.6849(5) 0.9218(2) 0.046(2) Uani 1 1 d .
C386 C 0.1147(4) 0.6939(4) 0.8990(2) 0.0361(19) Uani 1 1 d .
H38D H 0.0904 0.6568 0.8820 0.043 Uiso 1 1 calc R
C387 C 0.2280(5) 0.8611(6) 0.9768(3) 0.066(3) Uani 1 1 d .
F91 F 0.2936(3) 0.8778(4) 0.97276(17) 0.096(2) Uani 1 1 d .
F92 F 0.2229(3) 0.8472(3) 1.00873(14) 0.0790(19) Uani 1 1 d .
F93 F 0.2094(3) 0.9178(3) 0.97987(16) 0.092(2) Uani 1 1 d .
C388 C 0.1682(5) 0.6151(6) 0.9176(3) 0.065(3) Uani 1 1 d .
F94 F 0.2147(4) 0.6143(4) 0.9409(2) 0.116(3) Uani 1 1 d .
F95 F 0.1852(4) 0.5911(4) 0.88614(19) 0.108(3) Uani 1 1 d .
F96 F 0.1127(3) 0.5699(3) 0.92201(14) 0.0653(15) Uani 1 1 d .

loop_
_atom_site_aniso_label
_atom_site_aniso_U_11
_atom_site_aniso_U_22
_atom_site_aniso_U_33
_atom_site_aniso_U_23
_atom_site_aniso_U_13
_atom_site_aniso_U_12
Cu1 0.0138(4) 0.0274(5) 0.0287(5) 0.0069(4) 0.0012(3) 0.0081(4)
P1 0.0132(9) 0.0283(10) 0.0338(11) 0.0102(8) 0.0025(8) 0.0061(8)
P2 0.0125(9) 0.0270(10) 0.0275(10) 0.0027(8) 0.0005(7) 0.0063(7)
N1 0.016(3) 0.024(3) 0.036(4) 0.008(3) 0.010(3) 0.005(2)
N2 0.013(3) 0.039(4) 0.032(3) 0.010(3) 0.000(2) 0.012(3)
O1 0.015(2) 0.036(3) 0.035(3) 0.001(2) -0.001(2) 0.006(2)
C1 0.023(4) 0.025(4) 0.047(5) 0.015(4) 0.006(3) 0.005(3)
C2 0.043(5) 0.028(5) 0.061(6) 0.011(4) 0.008(4) 0.018(4)
C3 0.042(5) 0.045(5) 0.057(6) 0.027(5) 0.009(4) 0.025(4)
C4 0.035(5) 0.049(5) 0.040(5) 0.023(4) 0.013(4) 0.022(4)
C5 0.019(4) 0.039(5) 0.035(4) 0.017(4) 0.011(3) 0.012(3)
C6 0.042(5) 0.067(7) 0.052(6) 0.035(5) 0.008(4) 0.033(5)
C7 0.043(5) 0.073(7) 0.034(5) 0.025(5) 0.007(4) 0.030(5)
C8 0.019(4) 0.039(5) 0.030(4) 0.015(4) 0.003(3) 0.008(3)
C9 0.026(4) 0.053(5) 0.028(4) 0.019(4) 0.005(3) 0.014(4)
C10 0.028(4) 0.069(6) 0.030(5) 0.009(4) -0.003(3) 0.017(4)
C11 0.038(5) 0.048(5) 0.026(4) 0.004(4) -0.001(4) 0.007(4)
C12 0.024(4) 0.037(5) 0.031(4) 0.002(4) 0.003(3) 0.010(3)
C13 0.034(4) 0.021(4) 0.052(5) 0.008(4) 0.010(4) 0.009(3)
C14 0.042(5) 0.039(5) 0.035(5) -0.009(4) -0.010(4) 0.019(4)
C15 0.042(5) 0.038(5) 0.055(6) 0.007(4) 0.017(4) 0.015(4)
C16 0.034(5) 0.038(5) 0.055(6) 0.008(4) -0.004(4) 0.002(4)
C17 0.064(7) 0.081(7) 0.047(6) -0.006(5) -0.009(5) 0.045(6)
C18 0.072(7) 0.037(5) 0.053(6) 0.001(4) -0.019(5) 0.014(5)
C19 0.020(4) 0.033(4) 0.033(4) 0.012(3) 0.006(3) 0.007(3)
C20 0.025(4) 0.048(5) 0.048(5) 0.011(4) 0.006(4) 0.016(4)
C21 0.024(4) 0.073(6) 0.050(6) 0.009(5) 0.017(4) 0.026(4)
C22 0.039(5) 0.070(6) 0.037(5) 0.012(4) 0.014(4) 0.020(5)
C23 0.026(4) 0.052(5) 0.034(5) 0.004(4) 0.000(3) 0.012(4)
C24 0.023(4) 0.035(4) 0.032(4) 0.004(3) 0.001(3) 0.010(3)
C25 0.014(4) 0.038(4) 0.029(4) -0.002(3) -0.003(3) 0.008(3)
C26 0.022(4) 0.028(4) 0.046(5) -0.005(4) 0.000(3) 0.005(3)
C27 0.023(4) 0.046(5) 0.053(6) -0.006(4) -0.007(4) 0.009(4)
C28 0.027(4) 0.047(5) 0.043(5) -0.016(4) -0.014(4) 0.007(4)
C29 0.031(4) 0.048(5) 0.029(4) -0.003(4) 0.001(3) 0.015(4)
C30 0.019(4) 0.032(4) 0.036(4) -0.002(3) -0.007(3) 0.005(3)
C31 0.032(5) 0.080(7) 0.042(5) 0.000(5) 0.004(4) 0.019(5)
C32 0.048(6) 0.118(10) 0.060(7) -0.036(7) 0.012(5) 0.005(6)
C33 0.042(6) 0.136(11) 0.066(7) 0.051(7) -0.001(5) 0.025(6)
C34 0.026(4) 0.022(4) 0.046(5) 0.014(3) 0.003(3) 0.006(3)
C35 0.039(5) 0.038(5) 0.042(5) 0.019(4) 0.016(4) 0.014(4)
C36 0.050(6) 0.039(5) 0.063(6) 0.019(5) 0.003(5) 0.026(4)
C37 0.066(7) 0.032(5) 0.092(8) 0.029(5) 0.011(6) 0.008(5)
C38 0.048(6) 0.053(6) 0.115(9) 0.041(6) 0.025(6) 0.009(5)
C39 0.036(5) 0.052(6) 0.090(8) 0.040(6) 0.021(5) 0.007(4)
C40 0.017(4) 0.038(5) 0.047(5) 0.019(4) 0.008(3) 0.008(3)
C41 0.018(4) 0.045(5) 0.046(5) 0.018(4) 0.005(3) 0.013(3)
C42 0.021(4) 0.068(6) 0.078(7) 0.043(6) 0.008(4) 0.016(4)
C43 0.036(5) 0.091(8) 0.056(6) 0.029(6) -0.004(5) 0.027(5)
C44 0.028(5) 0.092(8) 0.053(6) 0.015(6) -0.018(4) 0.012(5)
C45 0.027(4) 0.050(5) 0.050(5) 0.002(4) -0.008(4) 0.014(4)
C46 0.015(3) 0.030(4) 0.027(4) 0.003(3) -0.003(3) 0.009(3)
C47 0.037(5) 0.042(5) 0.028(4) 0.004(4) -0.002(3) 0.020(4)
C48 0.054(6) 0.048(5) 0.038(5) 0.019(4) 0.003(4) 0.022(4)
C49 0.049(5) 0.038(5) 0.037(5) 0.011(4) 0.003(4) 0.020(4)
C50 0.039(5) 0.036(5) 0.045(5) 0.004(4) 0.005(4) 0.016(4)
C51 0.033(4) 0.035(5) 0.036(5) 0.008(4) 0.007(3) 0.014(4)
C52 0.016(4) 0.027(4) 0.036(4) 0.010(3) 0.007(3) 0.011(3)
C53 0.021(4) 0.022(4) 0.044(5) 0.003(3) 0.005(3) 0.004(3)
C54 0.039(5) 0.036(5) 0.042(5) 0.020(4) 0.012(4) 0.008(4)
C55 0.040(5) 0.038(5) 0.062(6) 0.014(5) 0.022(4) 0.000(4)
C56 0.022(4) 0.039(5) 0.063(6) 0.009(4) 0.008(4) 0.010(4)
C57 0.017(4) 0.041(5) 0.055(5) 0.014(4) 0.007(4) 0.008(3)
Cu2 0.0190(4) 0.0329(5) 0.0285(5) 0.0047(4) 0.0048(4) 0.0115(4)
P3 0.0184(9) 0.0323(11) 0.0313(11) 0.0116(9) 0.0031(8) 0.0113(8)
P4 0.0189(9) 0.0310(11) 0.0267(10) 0.0073(8) 0.0043(8) 0.0074(8)
N3 0.027(3) 0.047(4) 0.021(3) 0.010(3) 0.000(3) 0.011(3)
N4 0.034(4) 0.040(4) 0.033(4) 0.008(3) 0.004(3) 0.017(3)
O2 0.028(3) 0.038(3) 0.025(3) 0.010(2) 0.007(2) 0.019(2)
C100 0.031(4) 0.038(5) 0.023(4) 0.010(3) -0.006(3) 0.010(4)
C101 0.033(5) 0.060(6) 0.044(5) 0.023(5) -0.004(4) 0.011(4)
C102 0.033(5) 0.075(7) 0.029(5) 0.024(5) 0.006(4) 0.006(5)
C103 0.034(5) 0.067(6) 0.030(5) 0.016(4) 0.004(4) 0.011(4)
C104 0.017(4) 0.052(5) 0.022(4) 0.005(4) -0.001(3) 0.014(4)
C105 0.040(5) 0.096(9) 0.036(5) 0.000(5) 0.017(4) 0.016(6)
C106 0.048(6) 0.082(8) 0.053(6) 0.006(6) 0.018(5) 0.033(6)
C107 0.024(4) 0.058(6) 0.027(4) 0.009(4) 0.006(3) 0.013(4)
C108 0.038(5) 0.058(6) 0.033(5) -0.002(4) 0.009(4) 0.028(4)
C109 0.055(6) 0.061(7) 0.072(7) -0.004(5) 0.016(5) 0.041(5)
C110 0.063(6) 0.058(6) 0.071(7) 0.010(5) 0.015(6) 0.045(5)
C111 0.037(5) 0.036(5) 0.061(6) 0.006(4) 0.011(4) 0.020(4)
C112 0.039(5) 0.035(5) 0.036(5) 0.014(4) 0.001(4) 0.004(4)
C113 0.079(7) 0.053(6) 0.097(8) 0.041(6) 0.055(7) 0.044(6)
C114 0.070(6) 0.035(5) 0.047(5) 0.020(4) 0.004(5) 0.014(5)
C115 0.045(5) 0.048(5) 0.055(6) 0.021(4) 0.002(4) 0.023(4)
C116 0.212(17) 0.221(18) 0.143(13) 0.138(14) 0.113(13) 0.192(16)
C117 0.095(10) 0.044(7) 0.205(17) -0.003(9) 0.073(11) 0.018(7)
C118 0.028(4) 0.044(5) 0.033(4) 0.008(4) 0.009(3) 0.022(4)
C119 0.041(5) 0.064(6) 0.036(5) 0.012(4) 0.000(4) 0.035(4)
C120 0.051(6) 0.073(7) 0.062(6) 0.015(5) 0.005(5) 0.045(6)
C121 0.056(6) 0.047(6) 0.072(7) 0.013(5) 0.007(5) 0.033(5)
C122 0.046(5) 0.044(5) 0.051(5) 0.014(4) 0.012(4) 0.029(4)
C123 0.040(5) 0.044(5) 0.026(4) 0.013(4) 0.012(4) 0.026(4)
C124 0.031(4) 0.032(4) 0.019(4) 0.013(3) 0.001(3) 0.008(3)
C125 0.044(5) 0.038(5) 0.028(4) 0.012(4) -0.005(4) 0.005(4)
C126 0.046(5) 0.038(5) 0.047(5) 0.015(4) 0.000(4) 0.000(4)
C127 0.062(6) 0.029(5) 0.028(4) 0.001(4) 0.003(4) 0.006(4)
C128 0.052(5) 0.039(5) 0.037(5) 0.014(4) 0.012(4) 0.020(4)
C129 0.036(4) 0.028(4) 0.026(4) 0.010(3) 0.003(3) 0.007(4)
C130 0.062(6) 0.035(5) 0.048(5) 0.000(4) 0.019(5) 0.026(4)
C131 0.086(8) 0.031(5) 0.098(8) 0.009(5) 0.027(7) 0.028(5)
C132 0.058(6) 0.056(6) 0.046(6) -0.004(5) 0.016(5) 0.010(5)
C133 0.019(4) 0.051(5) 0.033(4) 0.009(4) -0.005(3) 0.011(4)
C134 0.030(4) 0.059(6) 0.043(5) 0.021(4) 0.005(4) 0.018(4)
C135 0.047(5) 0.062(6) 0.043(5) 0.027(5) 0.004(4) 0.022(5)
C136 0.041(5) 0.087(8) 0.051(6) 0.048(6) -0.003(4) 0.003(5)
C137 0.058(6) 0.073(7) 0.021(5) 0.007(4) 0.007(4) -0.003(5)
C138 0.044(5) 0.043(5) 0.030(5) 0.006(4) 0.005(4) 0.006(4)
C139 0.018(4) 0.031(4) 0.031(4) 0.008(3) -0.003(3) 0.008(3)
C140 0.027(4) 0.053(5) 0.040(5) 0.019(4) -0.003(4) 0.008(4)
C141 0.028(5) 0.059(6) 0.060(6) 0.027(5) -0.008(4) 0.003(4)
C142 0.032(5) 0.043(5) 0.044(5) -0.002(4) -0.018(4) 0.008(4)
C143 0.049(6) 0.054(6) 0.035(5) -0.003(4) -0.001(4) 0.014(5)
C144 0.029(4) 0.025(4) 0.040(5) 0.000(3) -0.001(4) 0.007(3)
C145 0.022(4) 0.039(4) 0.031(4) 0.012(3) 0.003(3) 0.014(3)
C146 0.032(4) 0.044(5) 0.025(4) 0.007(4) 0.007(3) 0.009(4)
C147 0.038(5) 0.061(6) 0.033(5) 0.020(4) -0.006(4) 0.014(4)
C148 0.054(6) 0.082(7) 0.041(5) 0.038(5) -0.003(5) 0.012(5)
C149 0.049(6) 0.097(8) 0.057(6) 0.060(6) -0.001(5) -0.003(6)
C150 0.029(4) 0.067(6) 0.041(5) 0.027(5) -0.008(4) 0.001(4)
C151 0.017(4) 0.045(5) 0.024(4) 0.011(3) 0.004(3) 0.003(3)
C152 0.039(5) 0.051(6) 0.055(6) 0.017(5) 0.009(4) 0.018(4)
C153 0.035(5) 0.089(8) 0.064(6) 0.029(6) 0.023(5) 0.037(5)
C154 0.029(5) 0.096(8) 0.049(6) 0.018(6) 0.009(4) 0.016(5)
C155 0.029(5) 0.072(7) 0.040(5) 0.018(5) 0.012(4) 0.006(4)
C156 0.026(4) 0.052(5) 0.028(4) 0.010(4) -0.007(3) -0.001(4)
Cu3 0.0154(4) 0.0294(5) 0.0258(5) 0.0028(4) 0.0032(3) 0.0067(4)
P5 0.0165(9) 0.0226(10) 0.0287(10) 0.0095(8) 0.0012(7) 0.0058(7)
P6 0.0168(9) 0.0308(11) 0.0248(10) 0.0051(8) 0.0012(7) 0.0095(8)
N5 0.023(3) 0.036(4) 0.036(4) -0.003(3) -0.004(3) 0.007(3)
N6 0.020(3) 0.037(4) 0.019(3) 0.009(3) -0.003(2) 0.002(3)
O3 0.019(2) 0.033(3) 0.027(3) 0.007(2) 0.003(2) 0.009(2)
C200 0.029(5) 0.050(6) 0.059(6) -0.002(5) 0.007(4) 0.018(4)
C201 0.041(5) 0.061(7) 0.077(7) -0.004(6) 0.016(5) 0.024(5)
C202 0.048(6) 0.062(7) 0.064(7) -0.004(5) 0.034(5) 0.018(5)
C203 0.030(5) 0.056(6) 0.053(6) 0.006(5) 0.003(4) 0.011(4)
C204 0.020(4) 0.037(5) 0.037(5) 0.002(4) 0.003(3) 0.004(3)
C205 0.050(6) 0.071(7) 0.047(6) 0.008(5) 0.022(5) 0.008(5)
C206 0.043(5) 0.074(7) 0.036(5) 0.027(5) 0.014(4) 0.000(5)
C207 0.021(4) 0.052(5) 0.027(4) 0.013(4) -0.006(3) -0.006(4)
C208 0.036(5) 0.055(6) 0.029(4) 0.019(4) 0.005(4) 0.003(4)
C209 0.041(5) 0.055(6) 0.045(5) 0.033(5) 0.004(4) -0.007(4)
C210 0.052(6) 0.037(5) 0.051(6) 0.023(4) -0.005(4) 0.005(4)
C211 0.028(4) 0.031(4) 0.032(4) 0.013(3) -0.004(3) 0.004(3)
C212 0.036(5) 0.027(5) 0.088(7) 0.002(5) 0.008(5) 0.016(4)
C213 0.037(4) 0.028(4) 0.037(4) 0.013(3) -0.002(4) 0.015(3)
C214 0.070(7) 0.049(6) 0.107(9) -0.024(6) 0.015(7) 0.014(6)
C215 0.065(7) 0.078(8) 0.140(11) 0.043(8) 0.021(7) 0.053(6)
C216 0.039(5) 0.043(5) 0.063(6) 0.016(5) 0.000(4) 0.016(4)
C217 0.064(6) 0.037(5) 0.045(5) 0.012(4) 0.006(4) 0.018(4)
C218 0.022(4) 0.030(4) 0.026(4) 0.007(3) 0.004(3) 0.009(3)
C219 0.014(4) 0.037(5) 0.040(5) 0.005(4) 0.004(3) 0.005(3)
C220 0.025(4) 0.049(5) 0.057(6) -0.007(4) -0.003(4) 0.019(4)
C221 0.037(5) 0.045(5) 0.037(5) -0.003(4) 0.013(4) 0.022(4)
C222 0.021(4) 0.031(4) 0.027(4) 0.004(3) 0.008(3) 0.013(3)
C223 0.037(5) 0.035(5) 0.032(4) 0.004(4) 0.011(4) 0.011(4)
C224 0.026(4) 0.033(4) 0.018(4) 0.007(3) 0.000(3) 0.011(3)
C225 0.024(4) 0.047(5) 0.036(5) 0.000(4) 0.006(3) 0.007(4)
C226 0.032(5) 0.046(5) 0.043(5) -0.006(4) -0.003(4) 0.005(4)
C227 0.048(5) 0.036(5) 0.033(5) -0.007(4) 0.003(4) 0.013(4)
C228 0.032(4) 0.042(5) 0.025(4) 0.003(4) 0.004(3) 0.013(4)
C229 0.024(4) 0.038(5) 0.020(4) -0.001(3) -0.002(3) 0.012(3)
C230 0.030(4) 0.042(5) 0.032(4) -0.002(4) 0.008(3) 0.016(4)
C231 0.040(5) 0.050(6) 0.052(6) -0.011(4) 0.008(4) 0.017(4)
C232 0.050(6) 0.086(7) 0.024(5) 0.008(5) 0.009(4) 0.016(5)
C233 0.011(3) 0.019(4) 0.040(4) 0.003(3) 0.005(3) 0.005(3)
C234 0.023(4) 0.030(4) 0.031(4) 0.002(3) 0.000(3) 0.003(3)
C235 0.033(5) 0.046(5) 0.031(4) 0.007(4) -0.001(4) 0.008(4)
C236 0.027(4) 0.055(6) 0.037(5) 0.002(4) -0.004(4) 0.007(4)
C237 0.024(4) 0.030(4) 0.045(5) 0.005(4) -0.007(4) 0.001(3)
C238 0.029(4) 0.026(4) 0.046(5) 0.012(4) 0.000(4) 0.008(3)
C239 0.020(4) 0.034(4) 0.039(5) 0.017(4) 0.001(3) 0.000(3)
C240 0.032(4) 0.026(4) 0.060(6) 0.015(4) -0.002(4) 0.004(4)
C241 0.043(5) 0.046(6) 0.080(7) 0.028(5) -0.001(5) 0.018(4)
C242 0.058(6) 0.061(7) 0.090(9) 0.048(6) -0.001(6) 0.019(5)
C243 0.090(8) 0.062(7) 0.056(6) 0.038(6) -0.001(6) 0.012(6)
C244 0.054(6) 0.051(6) 0.047(6) 0.023(5) 0.005(4) 0.009(5)
C245 0.021(4) 0.044(5) 0.025(4) -0.005(4) 0.001(3) 0.010(3)
C246 0.027(4) 0.050(5) 0.029(4) 0.000(4) -0.005(3) 0.005(4)
C247 0.033(5) 0.051(6) 0.058(6) 0.011(5) 0.016(4) 0.000(4)
C248 0.031(6) 0.126(11) 0.145(12) 0.059(10) 0.047(7) 0.034(7)
C249 0.038(7) 0.190(16) 0.224(18) 0.135(15) 0.064(9) 0.073(9)
C250 0.035(5) 0.099(8) 0.099(8) 0.051(7) 0.031(5) 0.040(6)
C251 0.033(4) 0.046(5) 0.044(5) 0.020(4) 0.010(4) 0.024(4)
C252 0.039(6) 0.072(8) 0.123(10) 0.058(7) -0.014(6) 0.016(5)
C253 0.065(8) 0.115(11) 0.194(17) 0.124(12) 0.010(9) 0.027(8)
C254 0.091(10) 0.214(19) 0.152(15) 0.155(16) 0.066(10) 0.108(13)
C255 0.207(18) 0.178(16) 0.066(8) 0.071(10) 0.054(10) 0.163(16)
C256 0.152(12) 0.096(9) 0.025(5) 0.009(5) -0.006(6) 0.085(9)
Cu4 0.0209(5) 0.0396(6) 0.0414(6) 0.0176(5) 0.0068(4) 0.0114(4)
P7 0.0205(10) 0.0375(12) 0.0381(12) 0.0156(9) 0.0060(8) 0.0101(9)
P8 0.0199(10) 0.0339(11) 0.0371(12) 0.0133(9) 0.0050(8) 0.0069(8)
N7 0.030(4) 0.065(5) 0.030(4) 0.019(4) 0.006(3) 0.016(3)
N8 0.023(3) 0.042(4) 0.055(5) 0.026(4) 0.008(3) 0.010(3)
O4 0.036(3) 0.045(3) 0.037(3) 0.010(3) 0.009(3) 0.010(3)
C300 0.045(5) 0.074(7) 0.034(5) 0.004(5) 0.001(4) 0.017(5)
C301 0.063(7) 0.096(9) 0.057(7) -0.002(6) -0.006(6) 0.018(7)
C302 0.045(6) 0.110(10) 0.044(6) 0.017(6) -0.011(5) 0.014(6)
C303 0.030(5) 0.108(9) 0.047(6) 0.031(6) 0.004(4) 0.021(5)
C304 0.017(4) 0.084(7) 0.051(6) 0.037(5) 0.009(4) 0.012(4)
C305 0.030(5) 0.151(12) 0.063(7) 0.067(8) 0.012(5) 0.027(7)
C306 0.030(5) 0.127(11) 0.091(9) 0.074(8) 0.021(6) 0.038(6)
C307 0.034(5) 0.069(7) 0.046(5) 0.036(5) 0.019(4) 0.020(5)
C308 0.035(5) 0.085(8) 0.072(7) 0.050(6) 0.010(5) 0.029(5)
C309 0.045(6) 0.072(8) 0.106(9) 0.053(7) 0.010(6) 0.028(6)
C310 0.048(6) 0.046(6) 0.109(9) 0.033(6) 0.018(6) 0.022(5)
C311 0.034(5) 0.041(5) 0.073(7) 0.030(5) 0.017(4) 0.014(4)
C312 0.067(7) 0.064(7) 0.042(5) -0.002(5) -0.004(5) 0.028(6)
C313 0.053(6) 0.044(6) 0.079(7) 0.020(5) 0.007(5) 0.017(5)
C314 0.100(9) 0.059(7) 0.066(7) -0.004(6) -0.010(7) 0.013(7)
C315 0.124(12) 0.158(14) 0.073(8) 0.022(9) 0.021(8) 0.100(11)
C316 0.065(7) 0.055(7) 0.097(9) 0.016(6) 0.001(6) 0.016(6)
C317 0.112(10) 0.060(7) 0.080(8) 0.017(6) 0.035(7) 0.040(7)
C318 0.028(4) 0.037(4) 0.029(4) 0.008(3) 0.004(3) 0.009(4)
C319 0.024(4) 0.043(5) 0.079(7) 0.022(5) 0.006(4) 0.002(4)
C320 0.036(5) 0.048(6) 0.096(8) 0.020(6) 0.000(5) -0.008(5)
C321 0.044(6) 0.036(5) 0.075(7) 0.017(5) -0.005(5) 0.002(4)
C322 0.049(5) 0.043(5) 0.034(5) 0.012(4) 0.008(4) 0.015(4)
C323 0.032(5) 0.040(5) 0.043(5) 0.017(4) 0.013(4) 0.006(4)
C324 0.021(4) 0.043(5) 0.030(4) 0.013(4) -0.001(3) 0.009(3)
C325 0.053(6) 0.059(6) 0.055(6) 0.023(5) 0.023(5) 0.029(5)
C326 0.080(7) 0.063(7) 0.057(6) 0.022(5) 0.036(5) 0.049(6)
C327 0.045(5) 0.047(5) 0.052(6) 0.018(4) 0.017(4) 0.021(4)
C328 0.057(6) 0.042(5) 0.042(5) 0.012(4) 0.007(4) 0.019(4)
C329 0.042(5) 0.051(5) 0.035(5) 0.010(4) 0.005(4) 0.020(4)
C330 0.045(5) 0.038(5) 0.042(5) 0.007(4) 0.002(4) 0.011(4)
C331 0.070(7) 0.068(7) 0.038(5) 0.019(5) 0.013(5) 0.028(5)
C332 0.077(7) 0.039(5) 0.067(7) 0.010(5) 0.019(6) 0.023(5)
C333 0.028(4) 0.033(4) 0.049(5) 0.015(4) 0.004(4) 0.010(4)
C334 0.032(5) 0.078(7) 0.036(5) 0.011(5) 0.005(4) 0.011(5)
C335 0.050(6) 0.069(7) 0.050(6) 0.009(5) 0.010(5) 0.021(5)
C336 0.061(6) 0.052(6) 0.048(6) 0.003(5) -0.001(5) 0.021(5)
C337 0.050(6) 0.056(6) 0.048(6) 0.010(5) 0.003(5) 0.015(5)
C338 0.029(5) 0.056(6) 0.048(6) 0.015(5) 0.005(4) 0.003(4)
C339 0.023(4) 0.050(5) 0.041(5) 0.020(4) 0.011(4) 0.011(4)
C340 0.030(4) 0.056(6) 0.056(6) 0.028(5) 0.011(4) 0.021(4)
C341 0.028(5) 0.090(8) 0.088(8) 0.049(7) 0.005(5) 0.026(5)
C342 0.031(5) 0.115(10) 0.061(7) 0.046(7) 0.002(5) 0.025(6)
C343 0.036(5) 0.091(8) 0.049(6) 0.019(6) 0.002(4) 0.012(5)
C344 0.026(4) 0.086(7) 0.043(5) 0.025(5) 0.001(4) 0.021(5)
C345 0.019(4) 0.045(5) 0.051(5) 0.007(4) 0.005(4) 0.001(4)
C346 0.066(7) 0.049(6) 0.050(6) 0.012(5) -0.006(5) 0.012(5)
C347 0.064(6) 0.044(6) 0.052(6) 0.003(5) -0.026(5) 0.014(5)
C348 0.046(6) 0.085(8) 0.045(6) -0.012(6) -0.005(5) 0.022(6)
C349 0.067(7) 0.070(7) 0.038(6) 0.012(5) -0.017(5) 0.009(6)
C350 0.050(6) 0.056(6) 0.047(6) 0.015(5) -0.004(4) 0.012(5)
C351 0.019(4) 0.045(5) 0.049(5) 0.022(4) 0.008(3) 0.011(4)
C352 0.035(5) 0.074(7) 0.077(7) 0.052(6) 0.013(5) 0.015(5)
C353 0.028(5) 0.116(9) 0.080(8) 0.060(7) 0.010(5) 0.018(5)
C354 0.032(5) 0.102(9) 0.075(7) 0.049(7) 0.018(5) 0.008(5)
C355 0.035(5) 0.116(9) 0.065(7) 0.060(7) 0.007(5) 0.019(6)
C356 0.027(4) 0.056(6) 0.048(5) 0.022(4) 0.003(4) 0.006(4)
B1 0.017(4) 0.031(5) 0.032(5) 0.015(4) 0.005(3) 0.009(4)
C58 0.027(4) 0.041(5) 0.025(4) 0.015(3) 0.002(3) 0.012(3)
C59 0.019(4) 0.046(5) 0.037(4) 0.015(4) 0.004(3) 0.013(3)
C60 0.031(4) 0.047(5) 0.030(4) 0.021(4) 0.009(3) 0.017(4)
C61 0.038(5) 0.050(5) 0.033(4) 0.025(4) 0.019(4) 0.024(4)
C62 0.030(4) 0.039(5) 0.036(4) 0.020(4) 0.017(3) 0.016(4)
C63 0.015(4) 0.036(4) 0.036(4) 0.009(3) 0.001(3) 0.012(3)
C64 0.036(5) 0.063(6) 0.046(5) 0.022(5) 0.009(4) 0.022(5)
F1 0.063(4) 0.060(4) 0.103(5) 0.033(3) 0.000(3) 0.035(3)
F2 0.082(4) 0.134(5) 0.046(3) 0.051(3) 0.017(3) 0.067(4)
F3 0.041(3) 0.079(4) 0.092(4) 0.055(3) -0.013(3) 0.010(3)
C65 0.025(4) 0.074(7) 0.051(6) 0.035(5) 0.019(4) 0.009(4)
F4 0.038(3) 0.133(6) 0.069(4) 0.015(4) 0.024(3) 0.039(3)
F5 0.031(3) 0.083(4) 0.058(3) 0.020(3) 0.004(2) -0.001(3)
F6 0.039(3) 0.128(6) 0.180(7) 0.116(6) 0.018(4) 0.007(4)
C66 0.022(4) 0.032(4) 0.024(4) 0.010(3) -0.003(3) 0.007(3)
C67 0.017(4) 0.034(4) 0.040(5) 0.016(4) 0.001(3) 0.004(3)
C68 0.017(4) 0.030(4) 0.051(5) 0.016(4) 0.002(3) 0.005(3)
C69 0.018(4) 0.025(4) 0.043(5) 0.004(3) 0.002(3) 0.006(3)
C70 0.016(4) 0.034(4) 0.031(4) 0.009(3) 0.002(3) 0.005(3)
C71 0.027(4) 0.033(4) 0.026(4) 0.005(3) 0.001(3) 0.010(3)
C72 0.027(4) 0.034(5) 0.063(6) 0.020(4) 0.009(4) 0.005(4)
F7 0.041(3) 0.044(3) 0.125(5) 0.021(3) -0.001(3) 0.021(3)
F8 0.186(8) 0.066(4) 0.066(4) 0.003(3) -0.008(5) 0.070(5)
F9 0.058(4) 0.054(4) 0.201(8) 0.061(4) 0.067(4) 0.029(3)
C73 0.028(4) 0.043(5) 0.047(5) 0.019(4) 0.017(4) 0.017(4)
F10 0.099(5) 0.055(3) 0.107(5) 0.034(3) 0.084(4) 0.022(3)
F11 0.048(3) 0.069(4) 0.077(4) 0.038(3) -0.018(3) -0.029(3)
F12 0.046(3) 0.051(3) 0.072(4) 0.036(3) 0.008(3) 0.007(2)
C74 0.016(4) 0.048(5) 0.023(4) 0.016(3) 0.004(3) 0.011(3)
C75 0.022(4) 0.040(5) 0.028(4) 0.016(4) 0.004(3) 0.010(3)
C76 0.022(4) 0.040(5) 0.028(4) 0.015(4) 0.001(3) 0.004(3)
C77 0.037(5) 0.035(4) 0.023(4) 0.009(3) 0.001(3) 0.005(4)
C78 0.031(4) 0.045(5) 0.023(4) 0.008(4) 0.001(3) 0.011(4)
C79 0.024(4) 0.049(5) 0.026(4) 0.009(4) 0.004(3) 0.014(4)
C80 0.037(5) 0.046(6) 0.034(5) 0.010(4) 0.007(4) 0.005(4)
F13 0.027(3) 0.096(4) 0.076(4) 0.049(3) -0.019(3) 0.000(3)
F14 0.037(3) 0.049(3) 0.047(3) 0.011(2) -0.004(2) -0.007(2)
F15 0.028(3) 0.068(3) 0.058(3) 0.007(3) 0.009(2) 0.001(2)
C81 0.035(5) 0.070(6) 0.033(5) -0.003(5) 0.003(4) 0.014(5)
F16 0.054(3) 0.097(4) 0.048(3) 0.011(3) 0.028(3) 0.020(3)
F17 0.048(3) 0.077(4) 0.057(3) 0.010(3) 0.004(3) 0.034(3)
F18 0.051(3) 0.106(5) 0.055(4) -0.027(3) 0.002(3) 0.028(3)
C82 0.019(4) 0.038(4) 0.024(4) 0.013(3) 0.012(3) 0.014(3)
C83 0.024(4) 0.033(4) 0.023(4) 0.014(3) 0.000(3) 0.012(3)
C84 0.025(4) 0.035(4) 0.028(4) 0.015(3) 0.004(3) 0.003(3)
C85 0.013(4) 0.050(5) 0.031(4) 0.018(4) 0.007(3) 0.013(3)
C86 0.022(4) 0.029(4) 0.027(4) 0.010(3) 0.011(3) 0.010(3)
F19 0.079(4) 0.037(3) 0.064(4) -0.001(3) -0.029(3) 0.016(3)
F20 0.125(5) 0.054(3) 0.054(4) 0.017(3) -0.054(4) -0.010(3)
F21 0.038(3) 0.082(5) 0.136(6) 0.002(4) -0.007(4) -0.016(3)
C87 0.017(4) 0.038(4) 0.019(4) 0.006(3) 0.007(3) 0.010(3)
C88 0.042(5) 0.044(5) 0.045(5) 0.019(4) -0.014(4) -0.003(4)
C89 0.036(5) 0.054(5) 0.032(5) 0.015(4) 0.012(4) 0.024(4)
F22 0.089(4) 0.059(3) 0.067(4) 0.020(3) -0.017(3) 0.041(3)
F23 0.115(5) 0.076(4) 0.047(3) 0.015(3) 0.022(3) 0.070(4)
F24 0.060(3) 0.036(3) 0.106(5) 0.028(3) 0.030(3) 0.016(3)
B2 0.048(6) 0.029(5) 0.046(6) 0.016(4) 0.005(5) 0.012(4)
C157 0.032(4) 0.031(4) 0.037(5) 0.002(4) -0.005(4) 0.008(4)
C158 0.040(5) 0.038(5) 0.038(5) 0.010(4) 0.004(4) 0.007(4)
C159 0.043(5) 0.033(5) 0.032(4) 0.003(4) -0.006(4) 0.017(4)
C160 0.034(4) 0.042(5) 0.038(5) 0.004(4) 0.000(4) 0.015(4)
C161 0.041(5) 0.033(5) 0.036(5) 0.002(4) -0.007(4) 0.019(4)
C162 0.034(4) 0.039(5) 0.040(5) 0.009(4) 0.007(4) 0.017(4)
C163 0.056(6) 0.052(6) 0.049(6) 0.008(5) 0.015(5) 0.001(5)
F25 0.268(18) 0.038(5) 0.104(8) -0.015(5) -0.097(11) 0.045(8)
F26 0.102(9) 0.052(6) 0.121(9) 0.044(6) 0.057(8) 0.047(6)
F27 0.062(6) 0.048(5) 0.233(14) 0.000(7) 0.043(8) 0.025(4)
F25' 0.268(18) 0.038(5) 0.104(8) -0.015(5) -0.097(11) 0.045(8)
F26' 0.102(9) 0.052(6) 0.121(9) 0.044(6) 0.057(8) 0.047(6)
F27' 0.062(6) 0.048(5) 0.233(14) 0.000(7) 0.043(8) 0.025(4)
C164 0.038(5) 0.038(5) 0.061(6) 0.014(5) 0.016(5) 0.017(4)
F28 0.041(5) 0.089(8) 0.145(11) 0.060(8) 0.037(7) 0.024(5)
F29 0.100(8) 0.037(5) 0.111(9) 0.003(5) 0.063(7) -0.002(5)
F30 0.084(8) 0.113(11) 0.077(7) 0.062(8) -0.040(6) -0.035(7)
F28' 0.041(5) 0.089(8) 0.145(11) 0.060(8) 0.037(7) 0.024(5)
F29' 0.100(8) 0.037(5) 0.111(9) 0.003(5) 0.063(7) -0.002(5)
F30' 0.084(8) 0.113(11) 0.077(7) 0.062(8) -0.040(6) -0.035(7)
C165 0.033(5) 0.036(5) 0.060(6) 0.015(4) 0.009(4) 0.010(4)
C166 0.046(5) 0.037(5) 0.062(6) 0.020(4) 0.019(4) 0.017(4)
C167 0.059(6) 0.051(6) 0.062(6) 0.019(5) 0.014(5) 0.039(5)
C168 0.066(7) 0.048(6) 0.067(7) 0.025(5) 0.039(5) 0.032(5)
C169 0.041(5) 0.047(5) 0.070(6) 0.020(5) 0.027(5) 0.025(4)
C170 0.035(5) 0.044(5) 0.061(6) 0.012(4) 0.012(4) 0.021(4)
C171 0.097(9) 0.044(6) 0.066(8) 0.019(6) 0.013(7) 0.029(6)
F31 0.180(10) 0.108(7) 0.073(6) -0.012(6) -0.044(7) 0.091(7)
F32 0.046(3) 0.063(4) 0.076(4) 0.019(3) 0.001(3) 0.032(3)
F33 0.085(7) 0.207(14) 0.153(11) 0.146(11) 0.044(9) 0.066(9)
F31' 0.180(10) 0.108(7) 0.073(6) -0.012(6) -0.044(7) 0.091(7)
F32' 0.046(3) 0.063(4) 0.076(4) 0.019(3) 0.001(3) 0.032(3)
F33' 0.085(7) 0.207(14) 0.153(11) 0.146(11) 0.044(9) 0.066(9)
C172 0.060(7) 0.047(6) 0.091(8) 0.024(6) 0.046(6) 0.026(5)
F34 0.074(4) 0.072(4) 0.145(6) -0.005(4) 0.071(4) 0.020(3)
F35 0.075(4) 0.050(4) 0.125(5) 0.030(4) 0.050(4) 0.015(3)
F36 0.044(3) 0.081(4) 0.128(6) 0.038(4) 0.024(4) 0.022(3)
C173 0.035(5) 0.052(6) 0.040(5) 0.015(4) 0.012(4) 0.008(4)
C174 0.032(5) 0.059(6) 0.046(5) 0.006(5) 0.007(4) -0.006(4)
C175 0.034(5) 0.064(7) 0.049(6) 0.009(5) 0.013(4) 0.001(5)
C176 0.036(5) 0.077(7) 0.053(6) 0.019(6) 0.011(4) 0.015(5)
C177 0.029(4) 0.057(6) 0.043(5) 0.019(4) 0.015(4) 0.012(4)
C178 0.030(4) 0.045(5) 0.047(5) 0.020(4) 0.014(4) 0.018(4)
C179 0.058(7) 0.099(10) 0.051(7) -0.005(6) 0.005(5) 0.016(7)
F37 0.177(8) 0.128(7) 0.046(4) 0.021(4) -0.005(5) -0.060(6)
F38 0.082(5) 0.101(6) 0.106(6) -0.046(5) -0.015(4) 0.026(4)
F39 0.057(4) 0.077(4) 0.094(5) 0.018(4) -0.013(3) -0.013(3)
C180 0.051(6) 0.078(7) 0.048(6) 0.036(5) 0.026(5) 0.041(5)
F40 0.084(5) 0.112(6) 0.154(7) 0.034(5) -0.040(5) 0.042(4)
F41 0.182(8) 0.116(6) 0.084(5) 0.042(4) 0.066(5) 0.105(6)
F42 0.060(4) 0.059(4) 0.115(5) 0.043(3) 0.040(3) 0.024(3)
C181 0.039(5) 0.043(5) 0.039(5) 0.021(4) 0.014(4) 0.016(4)
C182 0.034(4) 0.038(5) 0.043(5) 0.013(4) 0.007(4) 0.018(4)
C183 0.038(5) 0.052(5) 0.039(5) 0.019(4) 0.010(4) 0.021(4)
C184 0.044(5) 0.064(6) 0.034(5) 0.013(4) 0.000(4) 0.016(5)
C185 0.035(5) 0.062(6) 0.049(5) 0.024(5) 0.012(4) 0.025(4)
C186 0.029(4) 0.051(5) 0.043(5) 0.008(4) 0.001(4) 0.013(4)
C187 0.041(5) 0.051(6) 0.039(5) 0.005(5) 0.009(4) 0.011(5)
F43 0.035(5) 0.086(7) 0.121(10) -0.025(7) 0.026(5) 0.013(5)
F44 0.097(9) 0.180(13) 0.047(5) -0.007(7) -0.006(6) 0.089(9)
F45 0.160(16) 0.144(13) 0.24(2) 0.154(15) 0.146(15) 0.113(12)
F43' 0.035(5) 0.086(7) 0.121(10) -0.025(7) 0.026(5) 0.013(5)
F44' 0.097(9) 0.180(13) 0.047(5) -0.007(7) -0.006(6) 0.089(9)
F45' 0.160(16) 0.144(13) 0.24(2) 0.154(15) 0.146(15) 0.113(12)
C188 0.051(6) 0.071(7) 0.034(5) -0.002(5) 0.002(4) 0.020(5)
F46 0.042(3) 0.093(4) 0.056(3) 0.007(3) 0.006(3) -0.003(3)
F47 0.055(4) 0.126(5) 0.051(4) 0.025(4) -0.009(3) 0.020(4)
F48 0.055(4) 0.105(5) 0.104(5) -0.014(4) -0.022(3) 0.042(4)
B3 0.017(4) 0.032(5) 0.063(7) 0.021(5) -0.003(4) 0.004(4)
C257 0.026(4) 0.028(4) 0.048(5) 0.008(4) 0.008(4) 0.008(3)
C258 0.032(5) 0.054(6) 0.053(5) 0.029(5) 0.013(4) 0.015(4)
C259 0.055(6) 0.050(6) 0.052(6) 0.026(5) 0.015(5) 0.030(5)
C260 0.045(5) 0.036(5) 0.062(6) 0.018(4) 0.031(5) 0.014(4)
C261 0.041(5) 0.027(4) 0.041(5) 0.003(4) 0.019(4) 0.009(4)
C262 0.036(4) 0.026(4) 0.033(4) 0.004(3) 0.015(3) 0.014(3)
C263 0.085(9) 0.073(8) 0.102(10) 0.053(8) 0.036(8) 0.048(7)
F49 0.141(7) 0.089(5) 0.196(9) 0.093(6) 0.000(6) 0.040(5)
F50 0.071(4) 0.113(6) 0.153(7) 0.072(5) 0.023(4) 0.056(4)
F51 0.306(14) 0.216(10) 0.056(5) -0.014(5) -0.045(6) 0.216(11)
C264 0.048(5) 0.037(5) 0.051(6) 0.008(4) 0.016(5) -0.002(4)
F52 0.044(3) 0.053(3) 0.073(4) 0.008(3) 0.001(3) 0.000(3)
F53 0.058(4) 0.047(3) 0.131(5) 0.041(4) 0.037(4) 0.006(3)
F54 0.045(3) 0.064(3) 0.079(4) 0.014(3) 0.028(3) 0.026(3)
C265 0.025(4) 0.038(5) 0.055(5) 0.024(4) -0.001(4) 0.008(4)
C266 0.033(5) 0.051(5) 0.042(5) 0.020(4) -0.008(4) 0.003(4)
C267 0.041(5) 0.056(6) 0.062(7) 0.037(5) -0.001(5) 0.002(5)
C268 0.071(7) 0.049(6) 0.055(6) 0.026(5) -0.012(6) -0.004(5)
C269 0.075(7) 0.036(5) 0.074(7) 0.012(5) 0.022(6) 0.019(5)
C270 0.038(5) 0.033(5) 0.068(6) 0.018(5) -0.010(5) 0.001(4)
C271 0.053(7) 0.081(8) 0.071(8) 0.036(7) -0.012(6) -0.011(6)
F55 0.078(5) 0.132(6) 0.107(5) 0.082(5) -0.023(4) 0.012(4)
F56 0.045(4) 0.167(7) 0.089(5) 0.070(5) -0.027(3) -0.009(4)
F57 0.118(6) 0.116(6) 0.086(5) 0.030(5) -0.059(5) -0.019(5)
C272 0.156(16) 0.061(9) 0.098(12) 0.006(8) 0.048(11) 0.030(10)
F58 0.256(13) 0.051(5) 0.290(14) 0.013(7) 0.128(11) 0.051(7)
F59 0.120(6) 0.100(6) 0.100(6) 0.000(5) 0.040(5) 0.039(5)
F60 0.160(9) 0.218(11) 0.122(7) 0.026(7) 0.038(7) 0.154(9)
C273 0.017(4) 0.054(5) 0.043(5) 0.021(4) -0.004(3) 0.003(4)
C274 0.049(6) 0.067(7) 0.080(7) 0.049(6) 0.034(5) 0.034(5)
C275 0.100(9) 0.102(9) 0.103(9) 0.080(8) 0.068(8) 0.065(8)
C276 0.067(7) 0.096(9) 0.087(8) 0.057(7) 0.037(6) 0.051(7)
C277 0.034(5) 0.055(6) 0.047(5) 0.026(5) 0.004(4) 0.004(4)
C278 0.035(5) 0.060(6) 0.045(5) 0.030(4) 0.006(4) 0.018(4)
C279 0.067(8) 0.079(8) 0.070(8) 0.014(6) 0.018(6) 0.022(7)
F61 0.079(4) 0.055(4) 0.085(4) 0.030(3) 0.025(3) 0.013(3)
F62 0.143(6) 0.071(4) 0.072(4) 0.019(3) 0.060(4) 0.009(4)
F63 0.044(3) 0.087(5) 0.098(5) 0.000(4) 0.014(3) 0.003(3)
C280 0.21(3) 0.23(3) 0.129(17) 0.14(2) 0.15(2) 0.17(3)
F64 0.34(2) 0.130(11) 0.253(18) 0.124(13) 0.246(19) 0.171(15)
F65 0.130(8) 0.062(6) 0.093(7) 0.015(5) 0.031(6) 0.052(6)
F66 0.090(7) 0.058(6) 0.34(2) 0.089(10) -0.017(10) 0.029(6)
F64' 0.34(2) 0.130(11) 0.253(18) 0.124(13) 0.246(19) 0.171(15)
F65' 0.130(8) 0.062(6) 0.093(7) 0.015(5) 0.031(6) 0.052(6)
F66' 0.090(7) 0.058(6) 0.34(2) 0.089(10) -0.017(10) 0.029(6)
C281 0.020(4) 0.035(5) 0.054(5) 0.021(4) 0.000(4) 0.002(3)
C282 0.017(4) 0.050(5) 0.062(6) 0.034(5) -0.002(4) -0.002(4)
C283 0.031(5) 0.062(6) 0.056(6) 0.029(5) -0.001(4) 0.002(4)
C284 0.035(5) 0.096(9) 0.077(8) 0.045(7) -0.010(5) 0.021(6)
C285 0.053(6) 0.060(7) 0.085(8) 0.032(6) -0.019(6) 0.023(5)
C286 0.030(5) 0.043(5) 0.075(7) 0.029(5) -0.008(4) 0.007(4)
C287 0.033(5) 0.086(8) 0.057(7) 0.026(6) -0.003(5) -0.001(5)
F67 0.122(6) 0.094(5) 0.145(7) 0.038(5) 0.010(5) 0.083(5)
F68 0.165(8) 0.062(4) 0.117(6) 0.041(4) -0.011(6) 0.029(5)
F69 0.171(8) 0.117(6) 0.181(9) 0.033(6) -0.081(7) 0.088(6)
C288 0.090(10) 0.081(10) 0.102(11) 0.023(8) -0.016(8) 0.046(8)
F70 0.045(3) 0.127(6) 0.072(4) 0.004(4) 0.012(3) -0.030(4)
F71 0.082(5) 0.150(7) 0.067(4) 0.051(4) -0.022(4) -0.006(4)
F72 0.076(5) 0.124(6) 0.090(5) -0.022(4) -0.027(4) 0.034(5)
B4 0.014(4) 0.030(5) 0.033(5) 0.014(4) 0.008(3) 0.005(3)
C357 0.022(4) 0.024(4) 0.018(4) 0.001(3) 0.007(3) 0.004(3)
C358 0.027(4) 0.033(4) 0.038(4) 0.012(4) 0.008(3) 0.018(3)
C359 0.018(4) 0.027(4) 0.047(5) 0.009(4) 0.007(3) 0.002(3)
C360 0.032(4) 0.029(4) 0.043(5) 0.012(4) 0.007(4) 0.010(4)
C361 0.035(5) 0.039(5) 0.039(5) 0.012(4) -0.002(4) 0.013(4)
C362 0.023(4) 0.034(4) 0.030(4) 0.010(3) 0.001(3) 0.006(3)
C363 0.028(4) 0.037(5) 0.071(6) 0.025(5) 0.008(4) 0.008(4)
F73 0.039(3) 0.051(3) 0.082(4) 0.014(3) 0.024(3) 0.016(2)
F74 0.035(3) 0.045(3) 0.112(5) 0.047(3) 0.015(3) 0.006(2)
F75 0.031(3) 0.073(4) 0.066(4) 0.029(3) -0.010(3) -0.011(3)
C364 0.033(5) 0.047(6) 0.060(6) 0.025(5) -0.006(4) 0.007(4)
F76 0.114(6) 0.129(6) 0.070(4) 0.016(4) -0.022(4) 0.072(5)
F77 0.036(4) 0.156(7) 0.332(13) 0.189(9) 0.024(5) 0.035(4)
F78 0.097(5) 0.062(4) 0.107(5) 0.010(4) -0.027(4) 0.051(4)
C365 0.019(4) 0.024(4) 0.030(4) 0.011(3) 0.008(3) 0.007(3)
C366 0.022(4) 0.039(5) 0.041(5) 0.024(4) 0.010(3) 0.016(3)
C367 0.039(5) 0.036(5) 0.045(5) 0.017(4) 0.008(4) 0.018(4)
C368 0.049(6) 0.031(5) 0.049(5) -0.003(4) 0.003(4) 0.009(4)
C369 0.027(4) 0.042(5) 0.052(5) -0.002(4) -0.008(4) 0.004(4)
C370 0.020(4) 0.029(4) 0.046(5) 0.004(4) 0.003(3) 0.006(3)
C371 0.048(6) 0.052(6) 0.053(6) 0.013(5) 0.017(5) 0.017(5)
F79 0.110(5) 0.117(5) 0.047(3) 0.037(3) 0.037(3) 0.078(4)
F80 0.044(3) 0.069(4) 0.105(5) 0.000(3) 0.026(3) 0.017(3)
F81 0.069(4) 0.053(3) 0.082(4) 0.020(3) 0.022(3) 0.037(3)
C372 0.050(7) 0.073(8) 0.090(9) -0.040(7) -0.003(6) 0.014(6)
F82 0.060(4) 0.147(7) 0.114(6) -0.009(5) -0.039(4) 0.049(5)
F83 0.037(4) 0.110(6) 0.154(7) -0.003(5) -0.002(4) -0.015(4)
F84 0.065(5) 0.134(7) 0.181(8) -0.115(7) -0.036(5) 0.015(4)
C373 0.010(3) 0.041(4) 0.021(4) 0.012(3) 0.001(3) 0.006(3)
C374 0.018(4) 0.036(4) 0.032(4) 0.008(3) 0.000(3) 0.003(3)
C375 0.025(4) 0.042(5) 0.029(4) 0.001(4) 0.001(3) 0.013(4)
C376 0.028(4) 0.051(5) 0.033(5) 0.016(4) 0.011(3) 0.009(4)
C377 0.025(4) 0.042(5) 0.048(5) 0.026(4) 0.018(4) 0.015(4)
C378 0.024(4) 0.037(4) 0.036(4) 0.016(4) 0.012(3) 0.014(3)
C379 0.038(5) 0.050(6) 0.046(5) 0.001(4) 0.008(4) 0.009(4)
F85 0.041(3) 0.049(3) 0.084(4) -0.016(3) 0.018(3) 0.001(3)
F86 0.113(5) 0.066(4) 0.073(4) 0.012(3) 0.005(4) 0.062(4)
F87 0.043(3) 0.056(3) 0.067(3) -0.007(3) 0.025(3) 0.016(3)
C380 0.044(6) 0.057(6) 0.050(6) 0.019(5) 0.020(4) 0.006(5)
F88 0.075(4) 0.077(4) 0.092(5) 0.055(4) 0.030(3) 0.034(3)
F89 0.095(5) 0.037(3) 0.103(5) 0.014(3) 0.063(4) 0.005(3)
F90 0.034(3) 0.064(3) 0.101(4) 0.041(3) 0.033(3) 0.010(3)
C381 0.015(4) 0.043(5) 0.037(4) 0.023(4) 0.011(3) 0.011(3)
C382 0.024(4) 0.050(5) 0.034(5) 0.017(4) 0.000(3) 0.007(4)
C383 0.021(4) 0.068(6) 0.054(6) 0.038(5) -0.007(4) 0.000(4)
C384 0.021(4) 0.095(8) 0.075(7) 0.064(6) 0.005(4) 0.020(5)
C385 0.025(4) 0.072(7) 0.060(6) 0.044(5) 0.015(4) 0.023(5)
C386 0.024(4) 0.050(5) 0.043(5) 0.029(4) 0.010(3) 0.010(4)
C387 0.047(6) 0.083(8) 0.064(7) 0.038(6) -0.024(5) -0.004(6)
F91 0.039(3) 0.137(6) 0.091(5) 0.053(4) -0.016(3) -0.029(4)
F92 0.052(3) 0.114(5) 0.059(4) 0.046(4) -0.017(3) -0.014(3)
F93 0.107(5) 0.070(4) 0.081(5) 0.013(4) -0.055(4) 0.003(4)
C388 0.054(6) 0.100(9) 0.082(8) 0.063(7) 0.028(6) 0.052(6)
F94 0.093(5) 0.118(6) 0.175(8) 0.082(6) -0.028(5) 0.056(5)
F95 0.138(6) 0.141(6) 0.124(6) 0.088(5) 0.094(5) 0.119(6)
F96 0.089(4) 0.058(3) 0.067(4) 0.032(3) 0.028(3) 0.035(3)

loop_
_atom_type_symbol
_atom_type_description
_atom_type_scat_dispersion_real
_atom_type_scat_dispersion_imag
_atom_type_scat_source
C C 0.0033 0.0016 'International Tables Vol C Tables 4.2.6.8 and 6.1.1.4'
H H 0.0000 0.0000 'International Tables Vol C Tables 4.2.6.8 and 6.1.1.4'
B B 0.0013 0.0007 'International Tables Vol C Tables 4.2.6.8 and 6.1.1.4'
N N 0.0061 0.0033 'International Tables Vol C Tables 4.2.6.8 and 6.1.1.4'
O O 0.0106 0.0060 'International Tables Vol C Tables 4.2.6.8 and 6.1.1.4'
F F 0.0171 0.0103 'International Tables Vol C Tables 4.2.6.8 and 6.1.1.4'
P P 0.1023 0.0942 'International Tables Vol C Tables 4.2.6.8 and 6.1.1.4'
Cu Cu 0.3201 1.2651 'International Tables Vol C Tables 4.2.6.8 and 6.1.1.4'

loop_
_geom_angle_atom_site_label_1
_geom_angle_atom_site_label_2
_geom_angle_atom_site_label_3
_geom_angle
N2 Cu1 N1 80.7(2)
N2 Cu1 P2 123.86(16)
N1 Cu1 P2 120.57(16)
N2 Cu1 P1 103.58(16)
N1 Cu1 P1 101.69(15)
P2 Cu1 P1 118.85(7)
C40 P1 C19 105.4(3)
C40 P1 C34 104.5(3)
C19 P1 C34 99.6(3)
C40 P1 Cu1 105.7(2)
C19 P1 Cu1 116.5(2)
C34 P1 Cu1 123.3(2)
C25 P2 C52 104.0(3)
C25 P2 C46 103.5(3)
C52 P2 C46 101.6(3)
C25 P2 Cu1 113.9(2)
C52 P2 Cu1 116.2(2)
C46 P2 Cu1 115.9(2)
C1 N1 C5 118.2(6)
C1 N1 Cu1 130.7(5)
C5 N1 Cu1 110.8(4)
C12 N2 C8 118.8(6)
C12 N2 Cu1 129.6(5)
C8 N2 Cu1 111.3(5)
C24 O1 C30 116.0(5)
N1 C1 C2 122.3(7)
N1 C1 C13 118.2(6)
C2 C1 C13 119.4(7)
C3 C2 C1 119.3(8)
C2 C3 C4 121.7(7)
C3 C4 C6 124.1(8)
C3 C4 C5 116.0(7)
C6 C4 C5 119.9(8)
N1 C5 C8 118.6(6)
N1 C5 C4 122.5(7)
C8 C5 C4 119.0(7)
C7 C6 C4 120.2(8)
C6 C7 C9 121.8(8)
N2 C8 C9 122.7(7)
N2 C8 C5 118.3(6)
C9 C8 C5 119.0(7)
C10 C9 C8 116.7(7)
C10 C9 C7 123.2(7)
C8 C9 C7 120.1(8)
C11 C10 C9 120.0(7)
C10 C11 C12 121.2(8)
N2 C12 C11 120.5(7)
N2 C12 C14 118.4(6)
C11 C12 C14 121.0(7)
C1 C13 C15 113.4(7)
C1 C13 C16 111.5(7)
C15 C13 C16 110.6(7)
C12 C14 C18 112.4(7)
C12 C14 C17 109.8(7)
C18 C14 C17 109.5(7)
C24 C19 C20 116.1(7)
C24 C19 P1 118.7(5)
C20 C19 P1 125.2(6)
C21 C20 C19 121.8(7)
C22 C21 C20 119.5(7)
C21 C22 C23 121.9(8)
C24 C23 C22 116.4(7)
C24 C23 C31 117.9(7)
C22 C23 C31 125.6(7)
C23 C24 O1 120.4(6)
C23 C24 C19 124.2(7)
O1 C24 C19 115.4(6)
C30 C25 C26 115.8(6)
C30 C25 P2 119.1(5)
C26 C25 P2 124.8(6)
C27 C26 C25 121.1(7)
C26 C27 C28 120.6(8)
C27 C28 C29 121.7(7)
C28 C29 C30 115.9(7)
C28 C29 C31 125.7(7)
C30 C29 C31 118.4(7)
O1 C30 C29 119.8(7)
O1 C30 C25 115.4(6)
C29 C30 C25 124.8(7)
C29 C31 C23 109.6(7)
C29 C31 C32 110.8(8)
C23 C31 C32 110.2(7)
C29 C31 C33 108.1(7)
C23 C31 C33 108.9(8)
C32 C31 C33 109.1(9)
C35 C34 C39 119.2(7)
C35 C34 P1 119.1(6)
C39 C34 P1 121.2(6)
C36 C35 C34 120.8(7)
C35 C36 C37 120.0(8)
C38 C37 C36 120.6(8)
C37 C38 C39 118.9(9)
C34 C39 C38 120.5(9)
C45 C40 C41 116.5(7)
C45 C40 P1 122.2(6)
C41 C40 P1 119.7(6)
C42 C41 C40 121.8(8)
C43 C42 C41 120.0(9)
C42 C43 C44 119.7(8)
C43 C44 C45 119.2(9)
C40 C45 C44 122.8(9)
C47 C46 C51 118.4(7)
C47 C46 P2 123.5(5)
C51 C46 P2 117.8(5)
C46 C47 C48 120.1(7)
C49 C48 C47 120.7(8)
C50 C49 C48 120.5(8)
C49 C50 C51 120.0(8)
C50 C51 C46 120.3(7)
C53 C52 C57 119.7(7)
C53 C52 P2 117.9(5)
C57 C52 P2 122.3(6)
C52 C53 C54 120.1(7)
C55 C54 C53 119.9(8)
C56 C55 C54 119.9(8)
C55 C56 C57 120.8(7)
C56 C57 C52 119.5(8)
N3 Cu2 N4 80.2(2)
N3 Cu2 P3 122.78(17)
N4 Cu2 P3 122.37(18)
N3 Cu2 P4 99.53(17)
N4 Cu2 P4 105.04(18)
P3 Cu2 P4 119.01(8)
C139 P3 C118 105.2(3)
C139 P3 C133 103.1(3)
C118 P3 C133 100.6(4)
C139 P3 Cu2 113.7(2)
C118 P3 Cu2 113.4(3)
C133 P3 Cu2 119.1(2)
C151 P4 C124 104.5(3)
C151 P4 C145 104.7(3)
C124 P4 C145 100.3(3)
C151 P4 Cu2 109.9(2)
C124 P4 Cu2 116.1(2)
C145 P4 Cu2 119.6(2)
C100 N3 C104 120.5(6)
C100 N3 Cu2 128.4(5)
C104 N3 Cu2 110.1(5)
C111 N4 C107 119.0(7)
C111 N4 Cu2 129.4(5)
C107 N4 Cu2 110.9(5)
C129 O2 C123 115.6(6)
N3 C100 C101 119.9(7)
N3 C100 C112 119.9(7)
C101 C100 C112 120.2(7)
C102 C101 C100 120.1(8)
C101 C102 C103 121.0(8)
C102 C103 C104 116.8(8)
C102 C103 C105 124.7(8)
C104 C103 C105 118.5(9)
N3 C104 C107 118.3(6)
N3 C104 C103 121.7(7)
C107 C104 C103 120.0(7)
C106 C105 C103 121.9(9)
C105 C106 C108 120.9(9)
N4 C107 C104 118.8(7)
N4 C107 C108 122.5(8)
C104 C107 C108 118.7(7)
C109 C108 C106 122.8(8)
C109 C108 C107 117.2(8)
C106 C108 C107 119.9(8)
C110 C109 C108 119.3(8)
C109 C110 C111 119.8(9)
N4 C111 C110 122.2(8)
N4 C111 C113 119.1(7)
C110 C111 C113 118.7(8)
C100 C112 C114 114.8(7)
C100 C112 C115 110.1(6)
C114 C112 C115 111.0(7)
C116 C113 C111 112.6(9)
C116 C113 C117 113.5(11)
C111 C113 C117 110.6(10)
C123 C118 C119 117.8(7)
C123 C118 P3 118.2(5)
C119 C118 P3 124.0(6)
C120 C119 C118 119.0(8)
C119 C120 C121 121.7(8)
C122 C121 C120 121.0(8)
C121 C122 C123 115.1(8)
C121 C122 C130 126.6(8)
C123 C122 C130 118.0(7)
C118 C123 O2 115.8(6)
C118 C123 C122 125.4(7)
O2 C123 C122 118.8(7)
C129 C124 C125 118.1(7)
C129 C124 P4 117.2(5)
C125 C124 P4 124.7(6)
C126 C125 C124 119.6(8)
C127 C126 C125 120.8(8)
C126 C127 C128 122.4(8)
C129 C128 C127 115.5(7)
C129 C128 C130 117.9(7)
C127 C128 C130 126.5(7)
C124 C129 O2 116.8(6)
C124 C129 C128 123.5(7)
O2 C129 C128 119.6(7)
C128 C130 C122 108.3(6)
C128 C130 C131 112.9(8)
C122 C130 C131 111.9(8)
C128 C130 C132 107.2(7)
C122 C130 C132 106.6(7)
C131 C130 C132 109.8(7)
C134 C133 C138 118.3(7)
C134 C133 P3 119.6(6)
C138 C133 P3 122.0(6)
C133 C134 C135 121.6(8)
C136 C135 C134 120.0(9)
C135 C136 C137 119.3(8)
C136 C137 C138 121.7(8)
C137 C138 C133 119.0(8)
C144 C139 C140 119.1(7)
C144 C139 P3 118.2(5)
C140 C139 P3 122.7(6)
C141 C140 C139 119.9(8)
C142 C141 C140 120.9(8)
C141 C142 C143 119.5(8)
C144 C143 C142 120.4(8)
C139 C144 C143 120.2(7)
C146 C145 C150 119.7(7)
C146 C145 P4 121.9(6)
C150 C145 P4 117.9(5)
C145 C146 C147 120.7(7)
C148 C147 C146 119.7(8)
C149 C148 C147 120.0(8)
C148 C149 C150 120.0(8)
C145 C150 C149 119.8(8)
C156 C151 C152 118.0(7)
C156 C151 P4 119.9(6)
C152 C151 P4 121.1(6)
C153 C152 C151 121.2(8)
C154 C153 C152 119.2(9)
C153 C154 C155 120.7(8)
C156 C155 C154 120.1(8)
C155 C156 C151 120.8(8)
N5 Cu3 N6 80.1(2)
N5 Cu3 P5 124.85(18)
N6 Cu3 P5 121.61(16)
N5 Cu3 P6 104.68(17)
N6 Cu3 P6 103.65(16)
P5 Cu3 P6 115.55(7)
C233 P5 C239 101.3(3)
C233 P5 C218 101.3(3)
C239 P5 C218 103.6(3)
C233 P5 Cu3 115.8(2)
C239 P5 Cu3 117.7(2)
C218 P5 Cu3 114.8(2)
C251 P6 C245 103.4(4)
C251 P6 C224 101.9(3)
C245 P6 C224 103.0(3)
C251 P6 Cu3 119.0(3)
C245 P6 Cu3 114.6(2)
C224 P6 Cu3 113.0(2)
C200 N5 C204 119.7(7)
C200 N5 Cu3 129.2(6)
C204 N5 Cu3 110.5(5)
C211 N6 C207 120.1(6)
C211 N6 Cu3 129.3(5)
C207 N6 Cu3 110.1(5)
C229 O3 C222 115.3(5)
N5 C200 C201 121.4(9)
N5 C200 C212 120.2(7)
C201 C200 C212 118.4(8)
C202 C201 C200 118.8(9)
C201 C202 C203 121.0(8)
C202 C203 C205 123.5(9)
C202 C203 C204 117.7(8)
C205 C203 C204 118.8(8)
N5 C204 C203 121.4(7)
N5 C204 C207 119.5(7)
C203 C204 C207 119.1(7)
C206 C205 C203 122.4(8)
C205 C206 C208 120.0(8)
N6 C207 C208 122.4(8)
N6 C207 C204 118.0(7)
C208 C207 C204 119.5(7)
C207 C208 C209 116.9(7)
C207 C208 C206 120.1(9)
C209 C208 C206 123.0(8)
C210 C209 C208 120.8(7)
C209 C210 C211 119.4(8)
N6 C211 C210 120.3(7)
N6 C211 C213 118.6(6)
C210 C211 C213 121.0(7)
C200 C212 C215 112.6(8)
C200 C212 C214 109.5(9)
C215 C212 C214 109.8(8)
C211 C213 C216 110.7(6)
C211 C213 C217 112.0(6)
C216 C213 C217 110.4(6)
C219 C218 C222 117.4(6)
C219 C218 P5 123.7(6)
C222 C218 P5 118.8(5)
C220 C219 C218 120.3(7)
C219 C220 C221 121.7(7)
C220 C221 C223 119.9(7)
O3 C222 C223 119.9(6)
O3 C222 C218 116.4(6)
C223 C222 C218 123.7(7)
C222 C223 C221 116.8(7)
C222 C223 C230 118.3(7)
C221 C223 C230 124.8(7)
C225 C224 C229 117.6(7)
C225 C224 P6 126.6(6)
C229 C224 P6 115.8(5)
C226 C225 C224 120.5(7)
C225 C226 C227 120.2(8)
C228 C227 C226 121.8(7)
C227 C228 C229 116.5(7)
C227 C228 C230 126.1(7)
C229 C228 C230 117.3(7)
O3 C229 C224 115.7(6)
O3 C229 C228 120.9(6)
C224 C229 C228 123.3(7)
C228 C230 C231 111.7(7)
C228 C230 C223 107.9(6)
C231 C230 C223 110.5(6)
C228 C230 C232 109.5(6)
C231 C230 C232 109.8(7)
C223 C230 C232 107.3(7)
C234 C233 C238 118.7(7)
C234 C233 P5 118.3(5)
C238 C233 P5 122.7(6)
C235 C234 C233 120.7(7)
C236 C235 C234 118.5(7)
C237 C236 C235 121.2(7)
C236 C237 C238 120.7(7)
C237 C238 C233 120.2(7)
C244 C239 C240 118.9(7)
C244 C239 P5 122.3(6)
C240 C239 P5 118.7(6)
C241 C240 C239 122.2(9)
C240 C241 C242 117.9(9)
C243 C242 C241 121.0(9)
C244 C243 C242 119.2(10)
C243 C244 C239 120.7(9)
C250 C245 C246 117.8(7)
C250 C245 P6 122.9(7)
C246 C245 P6 119.1(6)
C247 C246 C245 121.1(8)
C248 C247 C246 119.3(9)
C249 C248 C247 120.9(9)
C248 C249 C250 121.1(10)
C249 C250 C245 119.7(10)
C252 C251 C256 119.5(9)
C252 C251 P6 118.9(7)
C256 C251 P6 121.6(7)
C251 C252 C253 121.4(12)
C252 C253 C254 117.4(14)
C255 C254 C253 122.1(12)
C254 C255 C256 121.2(15)
C251 C256 C255 118.4(12)
N7 Cu4 N8 80.6(3)
N7 Cu4 P8 122.68(19)
N8 Cu4 P8 124.70(18)
N7 Cu4 P7 101.33(18)
N8 Cu4 P7 101.25(18)
P8 Cu4 P7 118.45(8)
C339 P7 C333 104.7(4)
C339 P7 C318 104.9(4)
C333 P7 C318 102.3(3)
C339 P7 Cu4 106.3(2)
C333 P7 Cu4 120.2(3)
C318 P7 Cu4 116.9(2)
C351 P8 C324 104.6(3)
C351 P8 C345 102.8(4)
C324 P8 C345 102.1(4)
C351 P8 Cu4 115.1(3)
C324 P8 Cu4 113.8(2)
C345 P8 Cu4 116.8(3)
C300 N7 C304 118.4(8)
C300 N7 Cu4 130.1(6)
C304 N7 Cu4 111.1(6)
C311 N8 C307 119.4(7)
C311 N8 Cu4 129.6(6)
C307 N8 Cu4 110.3(6)
C329 O4 C323 115.8(6)
N7 C300 C301 121.4(10)
N7 C300 C312 118.4(8)
C301 C300 C312 120.2(10)
C302 C301 C300 120.6(11)
C301 C302 C303 121.0(10)
C304 C303 C305 120.9(11)
C304 C303 C302 115.2(9)
C305 C303 C302 123.9(10)
N7 C304 C303 123.4(10)
N7 C304 C307 118.1(8)
C303 C304 C307 118.4(9)
C306 C305 C303 120.4(10)
C305 C306 C308 120.2(10)
N8 C307 C304 118.8(8)
N8 C307 C308 121.7(9)
C304 C307 C308 119.5(9)
C309 C308 C306 122.7(10)
C309 C308 C307 116.7(9)
C306 C308 C307 120.5(11)
C310 C309 C308 121.6(9)
C309 C310 C311 119.1(10)
N8 C311 C310 121.2(9)
N8 C311 C313 118.7(7)
C310 C311 C313 120.0(9)
C300 C312 C315 108.6(9)
C300 C312 C314 113.8(9)
C315 C312 C314 110.7(9)
C311 C313 C316 109.6(8)
C311 C313 C317 113.2(8)
C316 C313 C317 111.5(9)
C319 C318 C323 117.0(7)
C319 C318 P7 124.9(6)
C323 C318 P7 118.0(6)
C318 C319 C320 120.1(8)
C319 C320 C321 120.8(8)
C322 C321 C320 120.0(8)
C321 C322 C323 118.0(8)
C321 C322 C330 124.8(8)
C323 C322 C330 116.8(7)
C322 C323 C318 123.7(7)
C322 C323 O4 120.7(7)
C318 C323 O4 115.5(7)
C329 C324 C325 116.5(8)
C329 C324 P8 117.8(6)
C325 C324 P8 125.1(6)
C324 C325 C326 120.2(8)
C327 C326 C325 120.5(8)
C326 C327 C328 121.8(8)
C327 C328 C329 117.2(8)
C327 C328 C330 125.0(8)
C329 C328 C330 117.7(7)
O4 C329 C328 120.4(8)
O4 C329 C324 116.0(7)
C328 C329 C324 123.6(8)
C328 C330 C332 111.8(7)
C328 C330 C331 108.1(7)
C332 C330 C331 109.2(7)
C328 C330 C322 109.0(7)
C332 C330 C322 110.1(7)
C331 C330 C322 108.5(7)
C338 C333 C334 116.7(8)
C338 C333 P7 119.4(6)
C334 C333 P7 123.9(6)
C335 C334 C333 122.0(8)
C336 C335 C334 119.9(9)
C337 C336 C335 121.2(9)
C336 C337 C338 118.9(9)
C333 C338 C337 121.3(8)
C344 C339 C340 118.1(8)
C344 C339 P7 121.8(6)
C340 C339 P7 119.0(7)
C339 C340 C341 121.0(9)
C342 C341 C340 118.6(10)
C343 C342 C341 121.2(9)
C342 C343 C344 119.9(10)
C339 C344 C343 121.2(9)
C346 C345 C350 116.4(8)
C346 C345 P8 121.1(7)
C350 C345 P8 122.4(6)
C347 C346 C345 122.7(9)
C348 C347 C346 120.3(9)
C347 C348 C349 121.6(9)
C350 C349 C348 118.1(9)
C349 C350 C345 120.6(9)
C356 C351 C352 118.2(7)
C356 C351 P8 118.6(6)
C352 C351 P8 123.1(6)
C353 C352 C351 120.8(8)
C352 C353 C354 119.7(9)
C355 C354 C353 119.4(8)
C356 C355 C354 120.6(9)
C355 C356 C351 121.2(8)
C74 B1 C82 109.4(6)
C74 B1 C66 111.0(6)
C82 B1 C66 107.3(6)
C74 B1 C58 106.1(6)
C82 B1 C58 112.7(6)
C66 B1 C58 110.3(6)
C59 C58 C63 114.6(6)
C59 C58 B1 120.2(6)
C63 C58 B1 125.1(6)
C60 C59 C58 123.1(7)
C61 C60 C59 120.0(7)
C61 C60 C64 118.2(7)
C59 C60 C64 121.8(7)
C60 C61 C62 119.3(7)
C63 C62 C61 120.3(7)
C63 C62 C65 119.6(7)
C61 C62 C65 120.0(7)
C62 C63 C58 122.7(7)
F2 C64 F3 108.2(8)
F2 C64 F1 104.9(7)
F3 C64 F1 105.5(7)
F2 C64 C60 113.6(7)
F3 C64 C60 112.4(7)
F1 C64 C60 111.6(7)
F5 C65 F6 108.9(8)
F5 C65 F4 104.4(7)
F6 C65 F4 106.2(7)
F5 C65 C62 112.8(7)
F6 C65 C62 112.1(7)
F4 C65 C62 111.9(8)
C67 C66 C71 115.3(6)
C67 C66 B1 124.7(6)
C71 C66 B1 120.0(6)
C68 C67 C66 122.7(7)
C67 C68 C69 120.9(7)
C67 C68 C72 121.0(7)
C69 C68 C72 118.1(7)
C70 C69 C68 117.8(7)
C69 C70 C71 120.9(7)
C69 C70 C73 119.7(6)
C71 C70 C73 119.4(7)
C70 C71 C66 122.5(7)
F9 C72 F7 104.8(7)
F9 C72 F8 108.5(8)
F7 C72 F8 100.3(7)
F9 C72 C68 115.7(7)
F7 C72 C68 113.5(7)
F8 C72 C68 112.7(7)
F11 C73 F10 108.7(7)
F11 C73 F12 105.5(7)
F10 C73 F12 104.8(7)
F11 C73 C70 112.5(7)
F10 C73 C70 111.7(7)
F12 C73 C70 113.1(6)
C75 C74 C79 115.1(7)
C75 C74 B1 125.9(6)
C79 C74 B1 118.9(6)
C76 C75 C74 122.6(7)
C77 C76 C75 120.5(7)
C77 C76 C80 119.5(7)
C75 C76 C80 120.0(7)
C76 C77 C78 119.0(7)
C79 C78 C77 120.3(7)
C79 C78 C81 119.2(7)
C77 C78 C81 120.5(7)
C78 C79 C74 122.4(7)
F14 C80 F13 104.9(7)
F14 C80 F15 105.3(6)
F13 C80 F15 106.7(7)
F14 C80 C76 114.1(7)
F13 C80 C76 112.0(6)
F15 C80 C76 113.2(7)
F18 C81 F16 108.0(7)
F18 C81 F17 107.0(8)
F16 C81 F17 104.5(7)
F18 C81 C78 113.2(7)
F16 C81 C78 111.2(8)
F17 C81 C78 112.4(7)
C87 C82 C83 115.9(6)
C87 C82 B1 122.4(6)
C83 C82 B1 121.5(6)
C84 C83 C82 120.8(7)
C85 C84 C83 122.2(7)
C85 C84 C88 118.2(7)
C83 C84 C88 119.5(7)
C84 C85 C86 118.2(7)
C85 C86 C87 120.1(7)
C85 C86 C89 121.5(7)
C87 C86 C89 118.4(7)
C86 C87 C82 122.8(7)
F19 C88 F20 107.7(8)
F19 C88 F21 108.2(7)
F20 C88 F21 105.5(7)
F19 C88 C84 113.3(7)
F20 C88 C84 111.7(7)
F21 C88 C84 110.1(8)
F22 C89 F23 104.9(6)
F22 C89 F24 106.6(7)
F23 C89 F24 105.5(7)
F22 C89 C86 113.9(7)
F23 C89 C86 112.6(6)
F24 C89 C86 112.6(6)
C181 B2 C165 101.7(7)
C181 B2 C173 112.7(7)
C165 B2 C173 113.2(7)
C181 B2 C157 111.1(7)
C165 B2 C157 112.9(7)
C173 B2 C157 105.5(7)
C158 C157 C162 117.1(7)
C158 C157 B2 122.9(7)
C162 C157 B2 120.0(7)
C157 C158 C159 120.7(7)
C160 C159 C158 121.5(7)
C160 C159 C163 119.3(7)
C158 C159 C163 119.2(8)
C159 C160 C161 118.4(8)
C160 C161 C162 121.0(8)
C160 C161 C164 119.8(7)
C162 C161 C164 119.1(7)
C161 C162 C157 121.2(7)
F27' C163 C159 108.6(14)
C170 C165 C166 116.9(8)
C170 C165 B2 125.0(8)
C166 C165 B2 117.6(7)
C167 C166 C165 120.9(8)
C168 C167 C166 122.3(9)
C168 C167 C171 119.8(9)
C166 C167 C171 117.9(9)
C167 C168 C169 117.1(8)
C168 C169 C170 122.5(8)
C168 C169 C172 118.9(9)
C170 C169 C172 118.6(9)
C165 C170 C169 120.3(8)
F36 C172 F34 106.3(9)
F36 C172 F35 106.4(9)
F34 C172 F35 104.8(8)
F36 C172 C169 115.3(9)
F34 C172 C169 111.5(9)
F35 C172 C169 111.9(8)
C174 C173 C178 117.7(8)
C174 C173 B2 120.7(8)
C178 C173 B2 121.6(8)
C173 C174 C175 120.5(10)
C176 C175 C174 120.4(9)
C176 C175 C179 119.8(10)
C174 C175 C179 119.7(10)
C177 C176 C175 120.2(9)
C176 C177 C178 120.9(9)
C176 C177 C180 122.8(9)
C178 C177 C180 116.4(8)
C173 C178 C177 120.3(8)
F39 C179 F38 105.4(11)
F39 C179 F37 106.3(10)
F38 C179 F37 108.7(10)
F39 C179 C175 113.3(9)
F38 C179 C175 113.7(10)
F37 C179 C175 109.1(10)
F41 C180 F42 108.2(9)
F41 C180 F40 102.8(8)
F42 C180 F40 105.4(7)
F41 C180 C177 115.0(7)
F42 C180 C177 112.7(7)
F40 C180 C177 111.9(9)
C186 C181 C182 116.1(8)
C186 C181 B2 121.7(7)
C182 C181 B2 121.4(7)
C183 C182 C181 122.8(8)
C182 C183 C184 120.1(8)
C182 C183 C187 121.3(8)
C184 C183 C187 118.5(8)
C185 C184 C183 118.7(8)
C184 C185 C186 121.1(8)
C184 C185 C188 119.4(8)
C186 C185 C188 119.5(8)
C185 C186 C181 121.1(8)
F48 C188 F47 106.0(8)
F48 C188 F46 106.3(8)
F47 C188 F46 106.9(8)
F48 C188 C185 114.0(8)
F47 C188 C185 112.4(8)
F46 C188 C185 110.7(8)
C265 B3 C257 102.7(7)
C265 B3 C281 115.6(7)
C257 B3 C281 109.3(6)
C265 B3 C273 113.8(6)
C257 B3 C273 111.3(7)
C281 B3 C273 104.2(7)
C262 C257 C258 116.2(7)
C262 C257 B3 124.1(7)
C258 C257 B3 119.7(7)
C257 C258 C259 121.7(8)
C260 C259 C258 119.9(8)
C260 C259 C263 121.7(9)
C258 C259 C263 118.4(9)
C261 C260 C259 119.8(8)
C260 C261 C262 120.2(8)
C260 C261 C264 122.1(7)
C262 C261 C264 117.7(8)
C257 C262 C261 122.2(8)
F51 C263 F50 107.6(12)
F51 C263 F49 107.1(11)
F50 C263 F49 99.5(9)
F51 C263 C259 116.3(10)
F50 C263 C259 113.1(9)
F49 C263 C259 111.7(11)
F54 C264 F53 107.6(7)
F54 C264 F52 103.9(8)
F53 C264 F52 108.0(7)
F54 C264 C261 112.5(7)
F53 C264 C261 112.5(8)
F52 C264 C261 111.9(7)
C266 C265 C270 115.7(8)
C266 C265 B3 121.2(7)
C270 C265 B3 122.4(7)
C267 C266 C265 121.9(9)
C268 C267 C266 123.0(9)
C268 C267 C271 117.3(10)
C266 C267 C271 119.6(10)
C267 C268 C269 117.0(10)
C270 C269 C268 120.7(9)
C270 C269 C272 120.6(12)
C268 C269 C272 118.7(12)
C269 C270 C265 121.7(8)
F57 C271 F55 110.1(9)
F57 C271 F56 107.4(9)
F55 C271 F56 105.5(10)
F57 C271 C267 111.7(11)
F55 C271 C267 111.4(8)
F56 C271 C267 110.5(9)
F60 C272 F58 105.3(15)
F60 C272 F59 104.6(13)
F58 C272 F59 103.3(12)
F60 C272 C269 115.5(13)
F58 C272 C269 112.4(13)
F59 C272 C269 114.6(14)
C274 C273 C278 115.6(8)
C274 C273 B3 125.5(7)
C278 C273 B3 118.7(8)
C273 C274 C275 123.1(9)
C276 C275 C274 119.6(10)
C276 C275 C280 121.9(10)
C274 C275 C280 118.5(10)
C275 C276 C277 118.7(9)
C276 C277 C278 121.5(8)
C276 C277 C279 117.5(9)
C278 C277 C279 121.1(9)
C273 C278 C277 121.5(8)
F61 C279 F63 104.0(9)
F61 C279 F62 106.7(10)
F63 C279 F62 104.8(9)
F61 C279 C277 114.2(9)
F63 C279 C277 113.6(10)
F62 C279 C277 112.7(9)
C286 C281 C282 115.2(7)
C286 C281 B3 124.9(7)
C282 C281 B3 119.9(7)
C283 C282 C281 123.5(9)
C282 C283 C284 119.2(9)
C282 C283 C287 121.3(9)
C284 C283 C287 119.5(9)
C285 C284 C283 118.4(8)
C284 C285 C286 121.4(9)
C284 C285 C288 119.3(9)
C286 C285 C288 119.3(10)
C285 C286 C281 122.2(9)
F71 C287 F72 104.6(9)
F71 C287 F70 105.7(8)
F72 C287 F70 106.2(9)
F71 C287 C283 114.7(9)
F72 C287 C283 113.6(8)
F70 C287 C283 111.3(9)
F69 C288 F68 106.9(12)
F69 C288 F67 106.8(11)
F68 C288 F67 103.8(11)
F69 C288 C285 113.9(11)
F68 C288 C285 113.9(11)
F67 C288 C285 110.8(11)
C381 B4 C373 104.1(6)
C381 B4 C357 113.3(6)
C373 B4 C357 111.6(6)
C381 B4 C365 112.0(6)
C373 B4 C365 113.1(6)
C357 B4 C365 103.2(5)
C358 C357 C362 116.0(6)
C358 C357 B4 123.3(6)
C362 C357 B4 120.4(6)
C357 C358 C359 121.8(7)
C360 C359 C358 120.8(7)
C360 C359 C363 121.2(7)
C358 C359 C363 117.9(7)
C359 C360 C361 118.1(7)
C362 C361 C360 119.7(7)
C362 C361 C364 122.3(7)
C360 C361 C364 118.0(7)
C361 C362 C357 123.5(7)
F75 C363 F74 108.4(7)
F75 C363 F73 106.0(7)
F74 C363 F73 104.9(7)
F75 C363 C359 112.6(7)
F74 C363 C359 112.6(7)
F73 C363 C359 111.8(7)
F77 C364 F78 105.9(9)
F77 C364 F76 109.6(9)
F78 C364 F76 101.4(7)
F77 C364 C361 114.3(7)
F78 C364 C361 112.7(7)
F76 C364 C361 112.0(8)
C370 C365 C366 115.7(7)
C370 C365 B4 123.3(6)
C366 C365 B4 120.8(6)
C367 C366 C365 123.0(7)
C366 C367 C368 120.3(7)
C366 C367 C371 121.2(8)
C368 C367 C371 118.4(8)
C369 C368 C367 118.2(8)
C368 C369 C370 121.3(7)
C368 C369 C372 120.7(8)
C370 C369 C372 117.9(8)
C365 C370 C369 121.5(7)
F80 C371 F81 106.5(8)
F80 C371 F79 107.0(8)
F81 C371 F79 105.0(7)
F80 C371 C367 114.2(8)
F81 C371 C367 111.9(7)
F79 C371 C367 111.6(8)
F84 C372 F82 104.6(11)
F84 C372 F83 110.1(11)
F82 C372 F83 105.3(9)
F84 C372 C369 111.5(9)
F82 C372 C369 110.8(10)
F83 C372 C369 113.9(11)
C378 C373 C374 115.8(6)
C378 C373 B4 121.2(6)
C374 C373 B4 123.0(6)
C375 C374 C373 121.7(7)
C376 C375 C374 120.4(7)
C376 C375 C379 121.4(7)
C374 C375 C379 118.1(7)
C377 C376 C375 120.0(7)
C376 C377 C378 120.3(7)
C376 C377 C380 120.8(7)
C378 C377 C380 118.9(7)
C377 C378 C373 121.7(7)
F87 C379 F85 107.1(7)
F87 C379 F86 105.0(7)
F85 C379 F86 105.4(8)
F87 C379 C375 112.9(7)
F85 C379 C375 113.3(7)
F86 C379 C375 112.5(7)
F90 C380 F89 107.9(8)
F90 C380 F88 106.9(7)
F89 C380 F88 104.5(8)
F90 C380 C377 111.7(8)
F89 C380 C377 114.2(7)
F88 C380 C377 111.2(8)
C382 C381 C386 115.4(7)
C382 C381 B4 122.6(7)
C386 C381 B4 121.8(7)
C383 C382 C381 123.8(8)
C382 C383 C384 118.8(9)
C382 C383 C387 121.7(9)
C384 C383 C387 119.4(8)
C385 C384 C383 120.0(8)
C384 C385 C386 119.8(8)
C384 C385 C388 122.5(8)
C386 C385 C388 117.7(9)
C385 C386 C381 122.1(8)
F91 C387 F93 107.0(9)
F91 C387 F92 104.2(7)
F93 C387 F92 104.9(10)
F91 C387 C383 114.1(10)
F93 C387 C383 114.3(8)
F92 C387 C383 111.5(8)
F96 C388 F95 105.4(10)
F96 C388 F94 105.9(8)
F95 C388 F94 108.6(8)
F96 C388 C385 113.4(7)
F95 C388 C385 112.2(8)
F94 C388 C385 111.1(10)

loop_
_geom_bond_atom_site_label_1
_geom_bond_atom_site_label_2
_geom_bond_distance
Cu1 N2 2.111(6)
Cu1 N1 2.116(6)
Cu1 P2 2.2557(19)
Cu1 P1 2.3060(19)
P1 C40 1.811(7)
P1 C19 1.822(7)
P1 C34 1.825(7)
P2 C25 1.817(7)
P2 C52 1.831(7)
P2 C46 1.836(7)
N1 C1 1.314(9)
N1 C5 1.380(9)
N2 C12 1.329(9)
N2 C8 1.372(9)
O1 C24 1.387(8)
O1 C30 1.390(8)
C1 C2 1.424(10)
C1 C13 1.506(11)
C2 C3 1.334(12)
C3 C4 1.397(12)
C4 C6 1.426(11)
C4 C5 1.426(10)
C5 C8 1.426(10)
C6 C7 1.332(12)
C7 C9 1.421(11)
C8 C9 1.402(10)
C9 C10 1.401(11)
C10 C11 1.339(11)
C11 C12 1.406(10)
C12 C14 1.497(11)
C13 C15 1.521(10)
C13 C16 1.538(10)
C14 C18 1.525(12)
C14 C17 1.533(12)
C19 C24 1.391(10)
C19 C20 1.392(10)
C20 C21 1.381(11)
C21 C22 1.373(11)
C22 C23 1.390(11)
C23 C24 1.388(10)
C23 C31 1.522(11)
C25 C30 1.400(10)
C25 C26 1.405(10)
C26 C27 1.370(11)
C27 C28 1.383(12)
C28 C29 1.389(11)
C29 C30 1.393(10)
C29 C31 1.511(11)
C31 C32 1.548(13)
C31 C33 1.550(14)
C34 C35 1.383(10)
C34 C39 1.388(11)
C35 C36 1.363(11)
C36 C37 1.392(12)
C37 C38 1.371(13)
C38 C39 1.400(12)
C40 C45 1.353(11)
C40 C41 1.412(10)
C41 C42 1.378(11)
C42 C43 1.357(13)
C43 C44 1.393(14)
C44 C45 1.389(11)
C46 C47 1.385(10)
C46 C51 1.407(10)
C47 C48 1.390(11)
C48 C49 1.368(11)
C49 C50 1.363(11)
C50 C51 1.391(10)
C52 C53 1.381(10)
C52 C57 1.403(9)
C53 C54 1.399(10)
C54 C55 1.387(11)
C55 C56 1.374(12)
C56 C57 1.389(11)
Cu2 N3 2.101(6)
Cu2 N4 2.103(6)
Cu2 P3 2.251(2)
Cu2 P4 2.286(2)
P3 C139 1.818(7)
P3 C118 1.830(8)
P3 C133 1.839(8)
P4 C151 1.816(7)
P4 C124 1.824(7)
P4 C145 1.832(7)
N3 C100 1.325(9)
N3 C104 1.368(9)
N4 C111 1.322(10)
N4 C107 1.338(9)
O2 C129 1.380(8)
O2 C123 1.397(8)
C100 C101 1.428(11)
C100 C112 1.486(11)
C101 C102 1.355(12)
C102 C103 1.392(12)
C103 C104 1.421(10)
C103 C105 1.437(13)
C104 C107 1.415(11)
C105 C106 1.325(14)
C106 C108 1.418(12)
C107 C108 1.429(10)
C108 C109 1.412(13)
C109 C110 1.351(13)
C110 C111 1.420(11)
C111 C113 1.511(12)
C112 C114 1.518(11)
C112 C115 1.523(11)
C113 C116 1.504(16)
C113 C117 1.560(16)
C118 C123 1.375(11)
C118 C119 1.402(10)
C119 C120 1.376(12)
C120 C121 1.397(13)
C121 C122 1.396(12)
C122 C123 1.398(11)
C122 C130 1.520(12)
C124 C129 1.373(10)
C124 C125 1.398(10)
C125 C126 1.380(11)
C126 C127 1.347(12)
C127 C128 1.400(11)
C128 C129 1.396(11)
C128 C130 1.507(12)
C130 C131 1.523(11)
C130 C132 1.568(12)
C133 C134 1.383(11)
C133 C138 1.398(11)
C134 C135 1.387(11)
C135 C136 1.358(13)
C136 C137 1.378(13)
C137 C138 1.388(11)
C139 C144 1.359(10)
C139 C140 1.401(10)
C140 C141 1.368(11)
C141 C142 1.352(12)
C142 C143 1.380(12)
C143 C144 1.379(11)
C145 C146 1.370(10)
C145 C150 1.382(10)
C146 C147 1.389(10)
C147 C148 1.385(12)
C148 C149 1.370(12)
C149 C150 1.405(11)
C151 C156 1.404(10)
C151 C152 1.410(11)
C152 C153 1.385(11)
C153 C154 1.382(13)
C154 C155 1.394(13)
C155 C156 1.373(11)
Cu3 N5 2.113(6)
Cu3 N6 2.135(6)
Cu3 P5 2.2575(19)
Cu3 P6 2.302(2)
P5 C233 1.816(7)
P5 C239 1.827(7)
P5 C218 1.835(7)
P6 C251 1.807(8)
P6 C245 1.812(7)
P6 C224 1.818(7)
N5 C200 1.329(10)
N5 C204 1.353(10)
N6 C211 1.339(9)
N6 C207 1.368(9)
O3 C229 1.381(8)
O3 C222 1.389(8)
C200 C201 1.421(12)
C200 C212 1.491(13)
C201 C202 1.360(13)
C202 C203 1.378(13)
C203 C205 1.407(13)
C203 C204 1.422(11)
C204 C207 1.425(11)
C205 C206 1.341(13)
C206 C208 1.423(12)
C207 C208 1.397(11)
C208 C209 1.403(12)
C209 C210 1.376(12)
C210 C211 1.415(10)
C211 C213 1.482(10)
C212 C215 1.530(13)
C212 C214 1.545(13)
C213 C216 1.519(10)
C213 C217 1.558(11)
C218 C219 1.385(9)
C218 C222 1.391(10)
C219 C220 1.375(10)
C220 C221 1.380(11)
C221 C223 1.404(11)
C222 C223 1.392(10)
C223 C230 1.540(11)
C224 C225 1.386(10)
C224 C229 1.401(10)
C225 C226 1.383(11)
C226 C227 1.398(11)
C227 C228 1.371(11)
C228 C229 1.407(10)
C228 C230 1.517(10)
C230 C231 1.531(11)
C230 C232 1.551(11)
C233 C234 1.396(10)
C233 C238 1.397(10)
C234 C235 1.393(10)
C235 C236 1.393(11)
C236 C237 1.356(11)
C237 C238 1.375(10)
C239 C244 1.384(11)
C239 C240 1.389(11)
C240 C241 1.370(11)
C241 C242 1.400(14)
C242 C243 1.394(14)
C243 C244 1.378(12)
C245 C250 1.384(11)
C245 C246 1.401(11)
C246 C247 1.376(11)
C247 C248 1.355(14)
C248 C249 1.351(17)
C249 C250 1.380(14)
C251 C252 1.382(13)
C251 C256 1.391(12)
C252 C253 1.393(14)
C253 C254 1.40(2)
C254 C255 1.32(2)
C255 C256 1.409(16)
Cu4 N7 2.087(7)
Cu4 N8 2.108(6)
Cu4 P8 2.249(2)
Cu4 P7 2.303(2)
P7 C339 1.802(8)
P7 C333 1.816(8)
P7 C318 1.828(8)
P8 C351 1.809(8)
P8 C324 1.821(8)
P8 C345 1.843(9)
N7 C300 1.326(11)
N7 C304 1.381(11)
N8 C311 1.335(11)
N8 C307 1.370(11)
O4 C329 1.383(9)
O4 C323 1.421(9)
C300 C301 1.413(13)
C300 C312 1.510(13)
C301 C302 1.325(15)
C302 C303 1.434(15)
C303 C304 1.401(12)
C303 C305 1.419(15)
C304 C307 1.401(13)
C305 C306 1.345(16)
C306 C308 1.398(15)
C307 C308 1.418(12)
C308 C309 1.385(15)
C309 C310 1.361(14)
C310 C311 1.406(12)
C311 C313 1.487(13)
C312 C315 1.536(14)
C312 C314 1.543(14)
C313 C316 1.517(13)
C313 C317 1.544(13)
C318 C319 1.381(10)
C318 C323 1.401(11)
C319 C320 1.381(12)
C320 C321 1.400(13)
C321 C322 1.370(12)
C322 C323 1.368(11)
C322 C330 1.573(12)
C324 C329 1.390(11)
C324 C325 1.394(11)
C325 C326 1.402(12)
C326 C327 1.348(12)
C327 C328 1.372(11)
C328 C329 1.389(11)
C328 C330 1.537(12)
C330 C332 1.556(11)
C330 C331 1.563(12)
C333 C338 1.379(11)
C333 C334 1.391(11)
C334 C335 1.368(12)
C335 C336 1.359(12)
C336 C337 1.348(12)
C337 C338 1.417(12)
C339 C344 1.382(12)
C339 C340 1.388(11)
C340 C341 1.417(11)
C341 C342 1.375(14)
C342 C343 1.360(14)
C343 C344 1.397(12)
C345 C346 1.390(12)
C345 C350 1.435(12)
C346 C347 1.377(12)
C347 C348 1.322(13)
C348 C349 1.423(14)
C349 C350 1.394(12)
C351 C356 1.377(11)
C351 C352 1.404(11)
C352 C353 1.381(12)
C353 C354 1.389(13)
C354 C355 1.383(12)
C355 C356 1.371(11)
B1 C74 1.636(11)
B1 C82 1.636(10)
B1 C66 1.644(10)
B1 C58 1.646(10)
C58 C59 1.396(10)
C58 C63 1.424(10)
C59 C60 1.390(10)
C60 C61 1.377(10)
C60 C64 1.497(11)
C61 C62 1.383(10)
C62 C63 1.375(10)
C62 C65 1.492(10)
C64 F2 1.313(9)
C64 F3 1.318(9)
C64 F1 1.340(10)
C65 F5 1.323(10)
C65 F6 1.326(10)
C65 F4 1.325(10)
C66 C67 1.398(10)
C66 C71 1.406(10)
C67 C68 1.378(10)
C68 C69 1.406(10)
C68 C72 1.491(11)
C69 C70 1.375(10)
C70 C71 1.393(10)
C70 C73 1.505(10)
C72 F9 1.293(9)
C72 F7 1.328(9)
C72 F8 1.344(10)
C73 F11 1.312(9)
C73 F10 1.330(9)
C73 F12 1.335(9)
C74 C75 1.393(9)
C74 C79 1.415(10)
C75 C76 1.380(10)
C76 C77 1.372(10)
C76 C80 1.480(10)
C77 C78 1.386(10)
C78 C79 1.368(10)
C78 C81 1.513(11)
C80 F14 1.328(9)
C80 F13 1.333(9)
C80 F15 1.344(9)
C81 F18 1.311(9)
C81 F16 1.337(10)
C81 F17 1.344(10)
C82 C87 1.402(10)
C82 C83 1.413(10)
C83 C84 1.391(9)
C84 C85 1.382(10)
C84 C88 1.525(11)
C85 C86 1.387(10)
C86 C87 1.398(9)
C86 C89 1.466(10)
F19 C88 1.309(10)
F20 C88 1.316(9)
F21 C88 1.326(10)
C89 F22 1.330(9)
C89 F23 1.333(9)
C89 F24 1.335(9)
B2 C181 1.611(13)
B2 C165 1.622(12)
B2 C173 1.655(13)
B2 C157 1.661(12)
C157 C158 1.391(11)
C157 C162 1.401(11)
C158 C159 1.425(11)
C159 C160 1.355(11)
C159 C163 1.501(12)
C160 C161 1.388(11)
C161 C162 1.403(11)
C161 C164 1.475(11)
C163 F27' 1.42(3)
C165 C170 1.390(11)
C165 C166 1.426(12)
C166 C167 1.388(12)
C167 C168 1.373(13)
C167 C171 1.519(14)
C168 C169 1.387(13)
C169 C170 1.408(12)
C169 C172 1.506(13)
C172 F36 1.305(13)
C172 F34 1.338(11)
C172 F35 1.340(11)
C173 C174 1.385(12)
C173 C178 1.419(11)
C174 C175 1.433(13)
C175 C176 1.366(13)
C175 C179 1.502(14)
C176 C177 1.359(12)
C177 C178 1.414(11)
C177 C180 1.480(12)
C179 F39 1.299(12)
C179 F38 1.316(14)
C179 F37 1.343(13)
C180 F41 1.299(10)
C180 F42 1.305(10)
C180 F40 1.344(10)
C181 C186 1.415(11)
C181 C182 1.422(11)
C182 C183 1.347(11)
C183 C184 1.418(11)
C183 C187 1.514(11)
C184 C185 1.380(12)
C185 C186 1.384(12)
C185 C188 1.487(12)
C188 F48 1.321(11)
C188 F47 1.333(10)
C188 F46 1.348(11)
B3 C265 1.625(13)
B3 C257 1.657(11)
B3 C281 1.658(11)
B3 C273 1.662(12)
C257 C262 1.385(10)
C257 C258 1.394(11)
C258 C259 1.401(11)
C259 C260 1.370(12)
C259 C263 1.474(13)
C260 C261 1.359(12)
C261 C262 1.396(10)
C261 C264 1.504(12)
C263 F51 1.235(14)
C263 F50 1.323(12)
C263 F49 1.363(13)
C264 F54 1.319(10)
C264 F53 1.327(10)
C264 F52 1.356(10)
C265 C266 1.386(10)
C265 C270 1.387(12)
C266 C267 1.384(13)
C267 C268 1.323(14)
C267 C271 1.557(14)
C268 C269 1.410(14)
C269 C270 1.387(13)
C269 C272 1.473(17)
C271 F57 1.308(13)
C271 F55 1.328(12)
C271 F56 1.358(13)
C272 F60 1.314(19)
C272 F58 1.338(15)
C272 F59 1.339(16)
C273 C274 1.385(12)
C273 C278 1.392(11)
C274 C275 1.408(13)
C275 C276 1.367(14)
C275 C280 1.64(3)
C276 C277 1.370(13)
C277 C278 1.397(11)
C277 C279 1.494(14)
C279 F61 1.334(12)
C279 F63 1.345(12)
C279 F62 1.342(12)
C281 C286 1.393(11)
C281 C282 1.395(11)
C282 C283 1.384(11)
C283 C284 1.408(14)
C283 C287 1.481(13)
C284 C285 1.359(14)
C285 C286 1.390(12)
C285 C288 1.484(15)
C287 F71 1.310(11)
C287 F72 1.330(12)
C287 F70 1.337(10)
F67 C288 1.351(15)
F68 C288 1.333(15)
F69 C288 1.318(13)
B4 C381 1.638(10)
B4 C373 1.641(10)
B4 C357 1.646(10)
B4 C365 1.650(11)
C357 C358 1.370(10)
C357 C362 1.390(10)
C358 C359 1.417(10)
C359 C360 1.357(10)
C359 C363 1.484(10)
C360 C361 1.411(11)
C361 C362 1.365(10)
C361 C364 1.503(11)
C363 F75 1.302(10)
C363 F74 1.342(9)
C363 F73 1.366(10)
C364 F77 1.259(10)
C364 F78 1.323(10)
C364 F76 1.334(10)
C365 C370 1.389(10)
C365 C366 1.405(9)
C366 C367 1.371(11)
C367 C368 1.390(11)
C367 C371 1.489(11)
C368 C369 1.369(11)
C369 C370 1.401(11)
C369 C372 1.500(13)
C371 F80 1.312(10)
C371 F81 1.330(10)
C371 F79 1.335(10)
C372 F84 1.333(11)
C372 F82 1.339(14)
C372 F83 1.344(14)
C373 C378 1.400(10)
C373 C374 1.405(10)
C374 C375 1.392(10)
C375 C376 1.364(11)
C375 C379 1.489(11)
C376 C377 1.360(11)
C377 C378 1.399(10)
C377 C380 1.499(11)
C379 F87 1.331(9)
C379 F85 1.340(9)
C379 F86 1.350(10)
C380 F90 1.328(10)
C380 F89 1.335(10)
C380 F88 1.343(10)
C381 C382 1.398(11)
C381 C386 1.408(11)
C382 C383 1.379(10)
C383 C384 1.401(13)
C383 C387 1.461(14)
C384 C385 1.377(13)
C385 C386 1.399(11)
C385 C388 1.496(13)
C387 F91 1.324(11)
C387 F93 1.340(12)
C387 F92 1.366(11)
C388 F96 1.310(11)
C388 F95 1.335(12)
C388 F94 1.338(11)

loop_
_geom_torsion_atom_site_label_1
_geom_torsion_atom_site_label_2
_geom_torsion_atom_site_label_3
_geom_torsion_atom_site_label_4
_geom_torsion
N2 Cu1 P1 C40 -40.9(3)
N1 Cu1 P1 C40 42.2(3)
P2 Cu1 P1 C40 177.2(3)
N2 Cu1 P1 C19 -157.6(3)
N1 Cu1 P1 C19 -74.5(3)
P2 Cu1 P1 C19 60.5(3)
N2 Cu1 P1 C34 78.9(3)
N1 Cu1 P1 C34 161.9(3)
P2 Cu1 P1 C34 -63.1(3)
N2 Cu1 P2 C25 162.5(3)
N1 Cu1 P2 C25 62.8(3)
P1 Cu1 P2 C25 -63.6(3)
N2 Cu1 P2 C52 41.6(3)
N1 Cu1 P2 C52 -58.1(3)
P1 Cu1 P2 C52 175.4(3)
N2 Cu1 P2 C46 -77.6(3)
N1 Cu1 P2 C46 -177.3(3)
P1 Cu1 P2 C46 56.3(3)
N2 Cu1 N1 C1 178.0(6)
P2 Cu1 N1 C1 -58.0(6)
P1 Cu1 N1 C1 75.9(6)
N2 Cu1 N1 C5 5.3(4)
P2 Cu1 N1 C5 129.2(4)
P1 Cu1 N1 C5 -96.8(4)
N1 Cu1 N2 C12 -179.0(6)
P2 Cu1 N2 C12 60.3(6)
P1 Cu1 N2 C12 -79.2(6)
N1 Cu1 N2 C8 -5.5(4)
P2 Cu1 N2 C8 -126.2(4)
P1 Cu1 N2 C8 94.4(4)
C5 N1 C1 C2 -1.8(10)
Cu1 N1 C1 C2 -174.1(5)
C5 N1 C1 C13 -179.5(6)
Cu1 N1 C1 C13 8.2(10)
N1 C1 C2 C3 0.5(12)
C13 C1 C2 C3 178.2(7)
C1 C2 C3 C4 1.0(12)
C2 C3 C4 C6 178.5(8)
C2 C3 C4 C5 -1.1(12)
C1 N1 C5 C8 -178.1(6)
Cu1 N1 C5 C8 -4.4(7)
C1 N1 C5 C4 1.6(10)
Cu1 N1 C5 C4 175.4(5)
C3 C4 C5 N1 -0.2(10)
C6 C4 C5 N1 -179.8(7)
C3 C4 C5 C8 179.6(7)
C6 C4 C5 C8 -0.1(10)
C3 C4 C6 C7 -179.3(8)
C5 C4 C6 C7 0.3(12)
C4 C6 C7 C9 0.8(13)
C12 N2 C8 C9 0.5(10)
Cu1 N2 C8 C9 -173.8(5)
C12 N2 C8 C5 179.3(6)
Cu1 N2 C8 C5 4.9(7)
N1 C5 C8 N2 -0.4(9)
C4 C5 C8 N2 179.9(6)
N1 C5 C8 C9 178.5(6)
C4 C5 C8 C9 -1.3(10)
N2 C8 C9 C10 -0.3(10)
C5 C8 C9 C10 -179.1(7)
N2 C8 C9 C7 -178.8(7)
C5 C8 C9 C7 2.4(10)
C6 C7 C9 C10 179.3(8)
C6 C7 C9 C8 -2.2(12)
C8 C9 C10 C11 0.8(11)
C7 C9 C10 C11 179.3(8)
C9 C10 C11 C12 -1.5(12)
C8 N2 C12 C11 -1.2(10)
Cu1 N2 C12 C11 172.0(5)
C8 N2 C12 C14 -178.6(6)
Cu1 N2 C12 C14 -5.5(10)
C10 C11 C12 N2 1.7(12)
C10 C11 C12 C14 179.1(7)
N1 C1 C13 C15 -129.6(7)
C2 C1 C13 C15 52.6(9)
N1 C1 C13 C16 104.7(8)
C2 C1 C13 C16 -73.0(9)
N2 C12 C14 C18 117.9(8)
C11 C12 C14 C18 -59.6(10)
N2 C12 C14 C17 -119.9(8)
C11 C12 C14 C17 62.7(10)
C40 P1 C19 C24 -156.1(6)
C34 P1 C19 C24 95.8(6)
Cu1 P1 C19 C24 -39.2(7)
C40 P1 C19 C20 24.7(8)
C34 P1 C19 C20 -83.3(7)
Cu1 P1 C19 C20 141.6(6)
C24 C19 C20 C21 2.2(12)
P1 C19 C20 C21 -178.7(7)
C19 C20 C21 C22 0.6(13)
C20 C21 C22 C23 -1.0(14)
C21 C22 C23 C24 -1.2(13)
C21 C22 C23 C31 -178.6(9)
C22 C23 C24 O1 -174.9(7)
C31 C23 C24 O1 2.6(12)
C22 C23 C24 C19 4.3(12)
C31 C23 C24 C19 -178.1(8)
C30 O1 C24 C23 -35.6(10)
C30 O1 C24 C19 145.1(7)
C20 C19 C24 C23 -4.7(12)
P1 C19 C24 C23 176.0(6)
C20 C19 C24 O1 174.5(7)
P1 C19 C24 O1 -4.7(9)
C52 P2 C25 C30 172.2(6)
C46 P2 C25 C30 -82.0(6)
Cu1 P2 C25 C30 44.7(7)
C52 P2 C25 C26 -1.8(7)
C46 P2 C25 C26 104.1(7)
Cu1 P2 C25 C26 -129.3(6)
C30 C25 C26 C27 0.7(11)
P2 C25 C26 C27 174.8(6)
C25 C26 C27 C28 0.8(13)
C26 C27 C28 C29 -1.3(13)
C27 C28 C29 C30 0.2(12)
C27 C28 C29 C31 178.2(8)
C24 O1 C30 C29 32.1(10)
C24 O1 C30 C25 -147.4(7)
C28 C29 C30 O1 -178.0(7)
C31 C29 C30 O1 3.9(11)
C28 C29 C30 C25 1.4(12)
C31 C29 C30 C25 -176.7(8)
C26 C25 C30 O1 177.6(6)
P2 C25 C30 O1 3.1(9)
C26 C25 C30 C29 -1.8(12)
P2 C25 C30 C29 -176.3(6)
C28 C29 C31 C23 148.4(8)
C30 C29 C31 C23 -33.7(11)
C28 C29 C31 C32 26.5(13)
C30 C29 C31 C32 -155.6(8)
C28 C29 C31 C33 -93.0(11)
C30 C29 C31 C33 84.9(9)
C24 C23 C31 C29 30.5(11)
C22 C23 C31 C29 -152.2(9)
C24 C23 C31 C32 152.7(9)
C22 C23 C31 C32 -30.0(13)
C24 C23 C31 C33 -87.7(10)
C22 C23 C31 C33 89.6(11)
C40 P1 C34 C35 148.4(6)
C19 P1 C34 C35 -102.8(7)
Cu1 P1 C34 C35 28.0(8)
C40 P1 C34 C39 -39.8(8)
C19 P1 C34 C39 69.0(8)
Cu1 P1 C34 C39 -160.2(6)
C39 C34 C35 C36 0.3(13)
P1 C34 C35 C36 172.3(7)
C34 C35 C36 C37 -0.2(14)
C35 C36 C37 C38 -0.3(16)
C36 C37 C38 C39 0.6(17)
C35 C34 C39 C38 0.0(14)
P1 C34 C39 C38 -171.8(8)
C37 C38 C39 C34 -0.4(17)
C19 P1 C40 C45 -148.5(7)
C34 P1 C40 C45 -44.0(8)
Cu1 P1 C40 C45 87.5(7)
C19 P1 C40 C41 46.6(7)
C34 P1 C40 C41 151.1(6)
Cu1 P1 C40 C41 -77.4(6)
C45 C40 C41 C42 0.7(11)
P1 C40 C41 C42 166.5(6)
C40 C41 C42 C43 -0.7(12)
C41 C42 C43 C44 0.5(14)
C42 C43 C44 C45 -0.4(14)
C41 C40 C45 C44 -0.6(12)
P1 C40 C45 C44 -166.0(7)
C43 C44 C45 C40 0.4(14)
C25 P2 C46 C47 32.4(7)
C52 P2 C46 C47 140.1(6)
Cu1 P2 C46 C47 -93.0(6)
C25 P2 C46 C51 -153.1(5)
C52 P2 C46 C51 -45.4(6)
Cu1 P2 C46 C51 81.5(6)
C51 C46 C47 C48 0.6(11)
P2 C46 C47 C48 175.1(6)
C46 C47 C48 C49 -1.9(12)
C47 C48 C49 C50 2.4(13)
C48 C49 C50 C51 -1.6(13)
C49 C50 C51 C46 0.3(12)
C47 C46 C51 C50 0.1(11)
P2 C46 C51 C50 -174.6(6)
C25 P2 C52 C53 -117.7(6)
C46 P2 C52 C53 135.1(6)
Cu1 P2 C52 C53 8.4(7)
C25 P2 C52 C57 66.8(7)
C46 P2 C52 C57 -40.5(7)
Cu1 P2 C52 C57 -167.2(5)
C57 C52 C53 C54 -0.3(11)
P2 C52 C53 C54 -176.0(6)
C52 C53 C54 C55 -0.9(11)
C53 C54 C55 C56 1.0(12)
C54 C55 C56 C57 0.2(13)
C55 C56 C57 C52 -1.3(12)
C53 C52 C57 C56 1.4(11)
P2 C52 C57 C56 176.9(6)
N3 Cu2 P3 C139 -58.7(3)
N4 Cu2 P3 C139 41.0(3)
P4 Cu2 P3 C139 175.7(3)
N3 Cu2 P3 C118 61.4(3)
N4 Cu2 P3 C118 161.1(3)
P4 Cu2 P3 C118 -64.2(3)
N3 Cu2 P3 C133 179.4(4)
N4 Cu2 P3 C133 -80.8(4)
P4 Cu2 P3 C133 53.8(3)
N3 Cu2 P4 C151 43.8(3)
N4 Cu2 P4 C151 -38.5(3)
P3 Cu2 P4 C151 179.9(3)
N3 Cu2 P4 C124 -74.5(3)
N4 Cu2 P4 C124 -156.8(3)
P3 Cu2 P4 C124 61.7(3)
N3 Cu2 P4 C145 165.0(3)
N4 Cu2 P4 C145 82.6(3)
P3 Cu2 P4 C145 -58.9(3)
N4 Cu2 N3 C100 179.3(6)
P3 Cu2 N3 C100 -58.4(7)
P4 Cu2 N3 C100 75.5(6)
N4 Cu2 N3 C104 10.7(5)
P3 Cu2 N3 C104 133.0(4)
P4 Cu2 N3 C104 -93.1(5)
N3 Cu2 N4 C111 178.9(7)
P3 Cu2 N4 C111 56.2(7)
P4 Cu2 N4 C111 -83.7(7)
N3 Cu2 N4 C107 -10.8(5)
P3 Cu2 N4 C107 -133.5(5)
P4 Cu2 N4 C107 86.5(5)
C104 N3 C100 C101 0.1(10)
Cu2 N3 C100 C101 -167.4(5)
C104 N3 C100 C112 -179.0(6)
Cu2 N3 C100 C112 13.5(10)
N3 C100 C101 C102 -2.0(11)
C112 C100 C101 C102 177.1(7)
C100 C101 C102 C103 2.0(12)
C101 C102 C103 C104 -0.3(12)
C101 C102 C103 C105 179.8(8)
C100 N3 C104 C107 -179.0(7)
Cu2 N3 C104 C107 -9.4(8)
C100 N3 C104 C103 1.7(10)
Cu2 N3 C104 C103 171.3(6)
C102 C103 C104 N3 -1.6(11)
C105 C103 C104 N3 178.3(7)
C102 C103 C104 C107 179.1(7)
C105 C103 C104 C107 -1.0(11)
C102 C103 C105 C106 -178.6(9)
C104 C103 C105 C106 1.5(13)
C103 C105 C106 C108 -0.2(15)
C111 N4 C107 C104 -179.3(7)
Cu2 N4 C107 C104 9.3(8)
C111 N4 C107 C108 0.9(11)
Cu2 N4 C107 C108 -170.5(6)
N3 C104 C107 N4 0.1(10)
C103 C104 C107 N4 179.4(7)
N3 C104 C107 C108 179.9(7)
C103 C104 C107 C108 -0.8(11)
C105 C106 C108 C109 179.4(9)
C105 C106 C108 C107 -1.6(14)
N4 C107 C108 C109 0.9(12)
C104 C107 C108 C109 -178.9(8)
N4 C107 C108 C106 -178.1(8)
C104 C107 C108 C106 2.1(12)
C106 C108 C109 C110 178.8(9)
C107 C108 C109 C110 -0.2(13)
C108 C109 C110 C111 -2.2(15)
C107 N4 C111 C110 -3.5(12)
Cu2 N4 C111 C110 166.1(7)
C107 N4 C111 C113 175.1(8)
Cu2 N4 C111 C113 -15.3(12)
C109 C110 C111 N4 4.2(15)
C109 C110 C111 C113 -174.4(10)
N3 C100 C112 C114 -134.0(7)
C101 C100 C112 C114 46.9(10)
N3 C100 C112 C115 99.8(8)
C101 C100 C112 C115 -79.3(9)
N4 C111 C113 C116 124.2(11)
C110 C111 C113 C116 -57.1(14)
N4 C111 C113 C117 -107.5(10)
C110 C111 C113 C117 71.1(11)
C139 P3 C118 C123 170.2(6)
C133 P3 C118 C123 -83.0(6)
Cu2 P3 C118 C123 45.4(7)
C139 P3 C118 C119 -10.0(8)
C133 P3 C118 C119 96.8(7)
Cu2 P3 C118 C119 -134.8(6)
C123 C118 C119 C120 -0.9(12)
P3 C118 C119 C120 179.3(7)
C118 C119 C120 C121 0.6(14)
C119 C120 C121 C122 0.6(15)
C120 C121 C122 C123 -1.3(13)
C120 C121 C122 C130 172.8(9)
C119 C118 C123 O2 -177.3(6)
P3 C118 C123 O2 2.5(9)
C119 C118 C123 C122 0.0(12)
P3 C118 C123 C122 179.8(6)
C129 O2 C123 C118 -147.4(6)
C129 O2 C123 C122 35.1(9)
C121 C122 C123 C118 1.0(12)
C130 C122 C123 C118 -173.6(7)
C121 C122 C123 O2 178.3(7)
C130 C122 C123 O2 3.6(11)
C151 P4 C124 C129 -163.0(5)
C145 P4 C124 C129 88.7(6)
Cu2 P4 C124 C129 -41.8(6)
C151 P4 C124 C125 19.5(7)
C145 P4 C124 C125 -88.8(6)
Cu2 P4 C124 C125 140.7(5)
C129 C124 C125 C126 3.2(10)
P4 C124 C125 C126 -179.3(6)
C124 C125 C126 C127 -1.0(12)
C125 C126 C127 C128 -1.0(13)
C126 C127 C128 C129 0.7(12)
C126 C127 C128 C130 -176.3(8)
C125 C124 C129 O2 175.6(6)
P4 C124 C129 O2 -2.1(8)
C125 C124 C129 C128 -3.6(11)
P4 C124 C129 C128 178.7(6)
C123 O2 C129 C124 143.6(6)
C123 O2 C129 C128 -37.1(9)
C127 C128 C129 C124 1.7(11)
C130 C128 C129 C124 178.9(7)
C127 C128 C129 O2 -177.5(6)
C130 C128 C129 O2 -0.3(11)
C129 C128 C130 C122 35.4(10)
C127 C128 C130 C122 -147.7(8)
C129 C128 C130 C131 159.8(8)
C127 C128 C130 C131 -23.2(12)
C129 C128 C130 C132 -79.2(9)
C127 C128 C130 C132 97.7(9)
C121 C122 C130 C128 149.0(9)
C123 C122 C130 C128 -37.1(10)
C121 C122 C130 C131 24.0(13)
C123 C122 C130 C131 -162.1(8)
C121 C122 C130 C132 -96.0(10)
C123 C122 C130 C132 78.0(9)
C139 P3 C133 C134 -49.0(7)
C118 P3 C133 C134 -157.5(6)
Cu2 P3 C133 C134 78.0(6)
C139 P3 C133 C138 135.2(6)
C118 P3 C133 C138 26.8(7)
Cu2 P3 C133 C138 -97.8(6)
C138 C133 C134 C135 -0.8(11)
P3 C133 C134 C135 -176.7(6)
C133 C134 C135 C136 -0.1(12)
C134 C135 C136 C137 2.0(13)
C135 C136 C137 C138 -3.0(14)
C136 C137 C138 C133 2.0(14)
C134 C133 C138 C137 -0.1(12)
P3 C133 C138 C137 175.7(6)
C118 P3 C139 C144 -101.9(6)
C133 P3 C139 C144 153.2(6)
Cu2 P3 C139 C144 22.8(7)
C118 P3 C139 C140 79.5(7)
C133 P3 C139 C140 -25.4(7)
Cu2 P3 C139 C140 -155.8(6)
C144 C139 C140 C141 -1.4(11)
P3 C139 C140 C141 177.2(6)
C139 C140 C141 C142 1.9(13)
C140 C141 C142 C143 -1.4(13)
C141 C142 C143 C144 0.4(13)
C140 C139 C144 C143 0.4(11)
P3 C139 C144 C143 -178.3(6)
C142 C143 C144 C139 0.1(12)
C151 P4 C145 C146 -47.2(7)
C124 P4 C145 C146 60.9(7)
Cu2 P4 C145 C146 -170.9(5)
C151 P4 C145 C150 140.4(7)
C124 P4 C145 C150 -111.5(7)
Cu2 P4 C145 C150 16.7(7)
C150 C145 C146 C147 0.2(12)
P4 C145 C146 C147 -172.1(6)
C145 C146 C147 C148 2.0(13)
C146 C147 C148 C149 -3.5(15)
C147 C148 C149 C150 2.8(16)
C146 C145 C150 C149 -0.9(13)
P4 C145 C150 C149 171.7(8)
C148 C149 C150 C145 -0.6(16)
C124 P4 C151 C156 50.4(7)
C145 P4 C151 C156 155.4(6)
Cu2 P4 C151 C156 -74.8(6)
C124 P4 C151 C152 -141.5(6)
C145 P4 C151 C152 -36.4(7)
Cu2 P4 C151 C152 93.3(6)
C156 C151 C152 C153 -0.6(12)
P4 C151 C152 C153 -169.0(7)
C151 C152 C153 C154 -1.0(14)
C152 C153 C154 C155 1.7(15)
C153 C154 C155 C156 -0.8(14)
C154 C155 C156 C151 -0.9(12)
C152 C151 C156 C155 1.6(11)
P4 C151 C156 C155 170.1(6)
N5 Cu3 P5 C233 44.8(3)
N6 Cu3 P5 C233 -55.8(3)
P6 Cu3 P5 C233 177.3(2)
N5 Cu3 P5 C239 -75.2(4)
N6 Cu3 P5 C239 -175.8(3)
P6 Cu3 P5 C239 57.3(3)
N5 Cu3 P5 C218 162.4(3)
N6 Cu3 P5 C218 61.8(3)
P6 Cu3 P5 C218 -65.1(3)
N5 Cu3 P6 C251 94.5(3)
N6 Cu3 P6 C251 177.7(3)
P5 Cu3 P6 C251 -46.8(3)
N5 Cu3 P6 C245 -28.5(4)
N6 Cu3 P6 C245 54.6(3)
P5 Cu3 P6 C245 -169.8(3)
N5 Cu3 P6 C224 -146.1(3)
N6 Cu3 P6 C224 -63.0(3)
P5 Cu3 P6 C224 72.6(3)
N6 Cu3 N5 C200 177.7(7)
P5 Cu3 N5 C200 55.9(7)
P6 Cu3 N5 C200 -80.7(7)
N6 Cu3 N5 C204 -11.7(5)
P5 Cu3 N5 C204 -133.5(4)
P6 Cu3 N5 C204 90.0(5)
N5 Cu3 N6 C211 -177.3(6)
P5 Cu3 N6 C211 -52.2(6)
P6 Cu3 N6 C211 79.9(6)
N5 Cu3 N6 C207 10.6(4)
P5 Cu3 N6 C207 135.6(4)
P6 Cu3 N6 C207 -92.3(4)
C204 N5 C200 C201 -3.6(12)
Cu3 N5 C200 C201 166.3(6)
C204 N5 C200 C212 176.2(7)
Cu3 N5 C200 C212 -13.9(11)
N5 C200 C201 C202 2.3(14)
C212 C200 C201 C202 -177.4(9)
C200 C201 C202 C203 -0.4(15)
C201 C202 C203 C205 177.5(9)
C201 C202 C203 C204 -0.1(14)
C200 N5 C204 C203 3.0(11)
Cu3 N5 C204 C203 -168.7(6)
C200 N5 C204 C207 -176.9(7)
Cu3 N5 C204 C207 11.4(8)
C202 C203 C204 N5 -1.1(12)
C205 C203 C204 N5 -178.8(8)
C202 C203 C204 C207 178.8(8)
C205 C203 C204 C207 1.1(12)
C202 C203 C205 C206 -178.8(9)
C204 C203 C205 C206 -1.2(14)
C203 C205 C206 C208 0.6(15)
C211 N6 C207 C208 -3.0(10)
Cu3 N6 C207 C208 170.0(6)
C211 N6 C207 C204 179.0(6)
Cu3 N6 C207 C204 -8.0(8)
N5 C204 C207 N6 -2.3(10)
C203 C204 C207 N6 177.8(7)
N5 C204 C207 C208 179.6(7)
C203 C204 C207 C208 -0.3(11)
N6 C207 C208 C209 2.9(11)
C204 C207 C208 C209 -179.1(7)
N6 C207 C208 C206 -178.4(7)
C204 C207 C208 C206 -0.3(11)
C205 C206 C208 C207 0.2(13)
C205 C206 C208 C209 178.9(9)
C207 C208 C209 C210 -0.1(12)
C206 C208 C209 C210 -178.8(8)
C208 C209 C210 C211 -2.6(13)
C207 N6 C211 C210 0.2(10)
Cu3 N6 C211 C210 -171.3(5)
C207 N6 C211 C213 -177.4(6)
Cu3 N6 C211 C213 11.1(9)
C209 C210 C211 N6 2.6(12)
C209 C210 C211 C213 -179.9(7)
N5 C200 C212 C215 126.9(9)
C201 C200 C212 C215 -53.3(12)
N5 C200 C212 C214 -110.6(9)
C201 C200 C212 C214 69.2(10)
N6 C211 C213 C216 102.1(8)
C210 C211 C213 C216 -75.5(9)
N6 C211 C213 C217 -134.2(7)
C210 C211 C213 C217 48.2(9)
C233 P5 C218 C219 -9.9(7)
C239 P5 C218 C219 94.9(7)
Cu3 P5 C218 C219 -135.4(6)
C233 P5 C218 C222 166.9(6)
C239 P5 C218 C222 -88.3(6)
Cu3 P5 C218 C222 41.4(6)
C222 C218 C219 C220 -1.7(11)
P5 C218 C219 C220 175.1(6)
C218 C219 C220 C221 -1.3(13)
C219 C220 C221 C223 1.8(13)
C229 O3 C222 C223 34.5(9)
C229 O3 C222 C218 -143.7(6)
C219 C218 C222 O3 -177.4(6)
P5 C218 C222 O3 5.6(9)
C219 C218 C222 C223 4.4(11)
P5 C218 C222 C223 -172.5(6)
O3 C222 C223 C221 178.0(7)
C218 C222 C223 C221 -4.0(11)
O3 C222 C223 C230 1.9(10)
C218 C222 C223 C230 180.0(7)
C220 C221 C223 C222 0.8(12)
C220 C221 C223 C230 176.6(8)
C251 P6 C224 C225 -102.8(7)
C245 P6 C224 C225 4.2(7)
Cu3 P6 C224 C225 128.4(6)
C251 P6 C224 C229 77.9(6)
C245 P6 C224 C229 -175.1(5)
Cu3 P6 C224 C229 -50.9(6)
C229 C224 C225 C226 1.8(11)
P6 C224 C225 C226 -177.5(6)
C224 C225 C226 C227 -1.8(13)
C225 C226 C227 C228 1.1(13)
C226 C227 C228 C229 -0.5(12)
C226 C227 C228 C230 -176.6(8)
C222 O3 C229 C224 145.9(6)
C222 O3 C229 C228 -34.3(9)
C225 C224 C229 O3 178.7(6)
P6 C224 C229 O3 -2.0(8)
C225 C224 C229 C228 -1.1(11)
P6 C224 C229 C228 178.2(6)
C227 C228 C229 O3 -179.3(7)
C230 C228 C229 O3 -2.8(10)
C227 C228 C229 C224 0.5(11)
C230 C228 C229 C224 176.9(7)
C227 C228 C230 C231 -26.8(11)
C229 C228 C230 C231 157.1(7)
C227 C228 C230 C223 -148.4(8)
C229 C228 C230 C223 35.5(9)
C227 C228 C230 C232 95.1(10)
C229 C228 C230 C232 -81.0(8)
C222 C223 C230 C228 -35.3(9)
C221 C223 C230 C228 148.9(8)
C222 C223 C230 C231 -157.7(7)
C221 C223 C230 C231 26.5(11)
C222 C223 C230 C232 82.6(8)
C221 C223 C230 C232 -93.2(9)
C239 P5 C233 C234 150.6(6)
C218 P5 C233 C234 -102.9(6)
Cu3 P5 C233 C234 22.0(6)
C239 P5 C233 C238 -34.7(6)
C218 P5 C233 C238 71.9(6)
Cu3 P5 C233 C238 -163.2(5)
C238 C233 C234 C235 -3.5(10)
P5 C233 C234 C235 171.4(6)
C233 C234 C235 C236 2.5(11)
C234 C235 C236 C237 0.3(12)
C235 C236 C237 C238 -2.0(13)
C236 C237 C238 C233 1.0(12)
C234 C233 C238 C237 1.8(10)
P5 C233 C238 C237 -173.0(6)
C233 P5 C239 C244 134.5(7)
C218 P5 C239 C244 29.8(7)
Cu3 P5 C239 C244 -98.2(7)
C233 P5 C239 C240 -49.2(6)
C218 P5 C239 C240 -153.9(6)
Cu3 P5 C239 C240 78.2(6)
C244 C239 C240 C241 0.5(12)
P5 C239 C240 C241 -175.9(6)
C239 C240 C241 C242 0.0(13)
C240 C241 C242 C243 -1.4(14)
C241 C242 C243 C244 2.3(16)
C242 C243 C244 C239 -1.8(15)
C240 C239 C244 C243 0.4(13)
P5 C239 C244 C243 176.8(7)
C251 P6 C245 C250 -6.7(9)
C224 P6 C245 C250 -112.6(8)
Cu3 P6 C245 C250 124.3(7)
C251 P6 C245 C246 178.4(6)
C224 P6 C245 C246 72.6(6)
Cu3 P6 C245 C246 -50.5(7)
C250 C245 C246 C247 -0.9(12)
P6 C245 C246 C247 174.2(6)
C245 C246 C247 C248 1.6(14)
C246 C247 C248 C249 -2(2)
C247 C248 C249 C250 2(3)
C248 C249 C250 C245 -1(2)
C246 C245 C250 C249 0.7(16)
P6 C245 C250 C249 -174.2(11)
C245 P6 C251 C252 109.1(7)
C224 P6 C251 C252 -144.2(7)
Cu3 P6 C251 C252 -19.3(8)
C245 P6 C251 C256 -70.8(8)
C224 P6 C251 C256 35.9(8)
Cu3 P6 C251 C256 160.8(7)
C256 C251 C252 C253 2.9(15)
P6 C251 C252 C253 -177.0(9)
C251 C252 C253 C254 -2.5(18)
C252 C253 C254 C255 1(2)
C253 C254 C255 C256 1(2)
C252 C251 C256 C255 -1.4(15)
P6 C251 C256 C255 178.5(9)
C254 C255 C256 C251 0(2)
N7 Cu4 P7 C339 -41.2(4)
N8 Cu4 P7 C339 41.3(4)
P8 Cu4 P7 C339 -178.5(3)
N7 Cu4 P7 C333 -159.6(3)
N8 Cu4 P7 C333 -77.1(4)
P8 Cu4 P7 C333 63.0(3)
N7 Cu4 P7 C318 75.5(3)
N8 Cu4 P7 C318 158.0(3)
P8 Cu4 P7 C318 -61.8(3)
N7 Cu4 P8 C351 59.2(4)
N8 Cu4 P8 C351 -42.8(4)
P7 Cu4 P8 C351 -173.0(3)
N7 Cu4 P8 C324 -61.5(4)
N8 Cu4 P8 C324 -163.5(3)
P7 Cu4 P8 C324 66.3(3)
N7 Cu4 P8 C345 179.9(4)
N8 Cu4 P8 C345 77.9(4)
P7 Cu4 P8 C345 -52.3(3)
N8 Cu4 N7 C300 179.5(8)
P8 Cu4 N7 C300 54.1(8)
P7 Cu4 N7 C300 -80.8(7)
N8 Cu4 N7 C304 -8.3(5)
P8 Cu4 N7 C304 -133.7(4)
P7 Cu4 N7 C304 91.4(5)
N7 Cu4 N8 C311 179.6(7)
P8 Cu4 N8 C311 -56.9(7)
P7 Cu4 N8 C311 79.8(7)
N7 Cu4 N8 C307 9.5(5)
P8 Cu4 N8 C307 132.9(4)
P7 Cu4 N8 C307 -90.3(5)
C304 N7 C300 C301 0.1(13)
Cu4 N7 C300 C301 171.7(7)
C304 N7 C300 C312 180.0(7)
Cu4 N7 C300 C312 -8.3(12)
N7 C300 C301 C302 0.3(16)
C312 C300 C301 C302 -179.6(10)
C300 C301 C302 C303 -0.9(17)
C301 C302 C303 C304 1.0(14)
C301 C302 C303 C305 -179.6(10)
C300 N7 C304 C303 0.2(12)
Cu4 N7 C304 C303 -173.0(6)
C300 N7 C304 C307 179.2(7)
Cu4 N7 C304 C307 6.0(9)
C305 C303 C304 N7 180.0(8)
C302 C303 C304 N7 -0.7(12)
C305 C303 C304 C307 1.0(12)
C302 C303 C304 C307 -179.7(8)
C304 C303 C305 C306 -3.6(14)
C302 C303 C305 C306 177.1(10)
C303 C305 C306 C308 2.7(15)
C311 N8 C307 C304 179.3(7)
Cu4 N8 C307 C304 -9.4(9)
C311 N8 C307 C308 -1.6(11)
Cu4 N8 C307 C308 169.7(6)
N7 C304 C307 N8 2.5(11)
C303 C304 C307 N8 -178.4(7)
N7 C304 C307 C308 -176.7(7)
C303 C304 C307 C308 2.4(12)
C305 C306 C308 C309 178.5(10)
C305 C306 C308 C307 0.7(14)
N8 C307 C308 C309 -0.4(12)
C304 C307 C308 C309 178.8(8)
N8 C307 C308 C306 177.5(8)
C304 C307 C308 C306 -3.3(13)
C306 C308 C309 C310 -178.0(9)
C307 C308 C309 C310 -0.2(14)
C308 C309 C310 C311 2.5(15)
C307 N8 C311 C310 4.0(12)
Cu4 N8 C311 C310 -165.4(6)
C307 N8 C311 C313 -175.8(7)
Cu4 N8 C311 C313 14.8(11)
C309 C310 C311 N8 -4.5(13)
C309 C310 C311 C313 175.3(9)
N7 C300 C312 C315 -106.3(10)
C301 C300 C312 C315 73.6(12)
N7 C300 C312 C314 130.0(9)
C301 C300 C312 C314 -50.1(12)
N8 C311 C313 C316 104.7(9)
C310 C311 C313 C316 -75.2(11)
N8 C311 C313 C317 -130.1(9)
C310 C311 C313 C317 50.1(11)
C339 P7 C318 C319 -28.1(8)
C333 P7 C318 C319 80.9(8)
Cu4 P7 C318 C319 -145.6(7)
C339 P7 C318 C323 154.2(6)
C333 P7 C318 C323 -96.8(6)
Cu4 P7 C318 C323 36.7(7)
C323 C318 C319 C320 -5.7(13)
P7 C318 C319 C320 176.6(7)
C318 C319 C320 C321 3.0(16)
C319 C320 C321 C322 -1.1(16)
C320 C321 C322 C323 2.1(14)
C320 C321 C322 C330 174.9(9)
C321 C322 C323 C318 -5.3(13)
C330 C322 C323 C318 -178.6(7)
C321 C322 C323 O4 171.1(8)
C330 C322 C323 O4 -2.3(11)
C319 C318 C323 C322 7.1(12)
P7 C318 C323 C322 -175.0(6)
C319 C318 C323 O4 -169.5(7)
P7 C318 C323 O4 8.4(9)
C329 O4 C323 C322 37.0(10)
C329 O4 C323 C318 -146.3(7)
C351 P8 C324 C329 -171.9(6)
C345 P8 C324 C329 81.3(6)
Cu4 P8 C324 C329 -45.4(7)
C351 P8 C324 C325 -0.2(8)
C345 P8 C324 C325 -107.0(7)
Cu4 P8 C324 C325 126.2(7)
C329 C324 C325 C326 -3.5(13)
P8 C324 C325 C326 -175.3(7)
C324 C325 C326 C327 0.8(15)
C325 C326 C327 C328 1.6(15)
C326 C327 C328 C329 -1.0(14)
C326 C327 C328 C330 -178.0(9)
C323 O4 C329 C328 -33.7(10)
C323 O4 C329 C324 147.2(7)
C327 C328 C329 O4 178.9(7)
C330 C328 C329 O4 -3.8(12)
C327 C328 C329 C324 -2.0(13)
C330 C328 C329 C324 175.2(7)
C325 C324 C329 O4 -176.7(7)
P8 C324 C329 O4 -4.3(9)
C325 C324 C329 C328 4.2(12)
P8 C324 C329 C328 176.6(7)
C327 C328 C330 C332 -25.9(12)
C329 C328 C330 C332 157.1(8)
C327 C328 C330 C331 94.4(10)
C329 C328 C330 C331 -82.6(9)
C327 C328 C330 C322 -147.8(9)
C329 C328 C330 C322 35.1(10)
C321 C322 C330 C328 155.4(8)
C323 C322 C330 C328 -31.8(10)
C321 C322 C330 C332 32.4(12)
C323 C322 C330 C332 -154.8(8)
C321 C322 C330 C331 -87.2(10)
C323 C322 C330 C331 85.7(9)
C339 P7 C333 C338 -143.0(7)
C318 P7 C333 C338 107.8(7)
Cu4 P7 C333 C338 -23.7(8)
C339 P7 C333 C334 37.5(8)
C318 P7 C333 C334 -71.7(8)
Cu4 P7 C333 C334 156.8(6)
C338 C333 C334 C335 -0.1(13)
P7 C333 C334 C335 179.5(7)
C333 C334 C335 C336 0.2(15)
C334 C335 C336 C337 0.1(15)
C335 C336 C337 C338 -0.5(14)
C334 C333 C338 C337 -0.3(13)
P7 C333 C338 C337 -179.9(7)
C336 C337 C338 C333 0.6(14)
C333 P7 C339 C344 -152.0(7)
C318 P7 C339 C344 -44.7(7)
Cu4 P7 C339 C344 79.7(7)
C333 P7 C339 C340 40.0(7)
C318 P7 C339 C340 147.2(6)
Cu4 P7 C339 C340 -88.3(6)
C344 C339 C340 C341 -0.2(12)
P7 C339 C340 C341 168.2(6)
C339 C340 C341 C342 -0.6(13)
C340 C341 C342 C343 1.4(14)
C341 C342 C343 C344 -1.3(15)
C340 C339 C344 C343 0.4(12)
P7 C339 C344 C343 -167.7(7)
C342 C343 C344 C339 0.3(14)
C351 P8 C345 C346 46.4(8)
C324 P8 C345 C346 154.7(7)
Cu4 P8 C345 C346 -80.6(7)
C351 P8 C345 C350 -136.3(7)
C324 P8 C345 C350 -28.1(7)
Cu4 P8 C345 C350 96.6(7)
C350 C345 C346 C347 -3.7(14)
P8 C345 C346 C347 173.7(7)
C345 C346 C347 C348 -0.2(16)
C346 C347 C348 C349 3.2(15)
C347 C348 C349 C350 -2.0(15)
C348 C349 C350 C345 -2.1(14)
C346 C345 C350 C349 4.7(13)
P8 C345 C350 C349 -172.6(7)
C324 P8 C351 C356 119.0(7)
C345 P8 C351 C356 -134.7(7)
Cu4 P8 C351 C356 -6.6(8)
C324 P8 C351 C352 -64.6(8)
C345 P8 C351 C352 41.7(9)
Cu4 P8 C351 C352 169.8(7)
C356 C351 C352 C353 0.1(15)
P8 C351 C352 C353 -176.3(8)
C351 C352 C353 C354 -1.1(17)
C352 C353 C354 C355 0.0(18)
C353 C354 C355 C356 2.1(18)
C354 C355 C356 C351 -3.2(16)
C352 C351 C356 C355 2.1(14)
P8 C351 C356 C355 178.7(8)
C74 B1 C58 C59 64.0(8)
C82 B1 C58 C59 -176.3(7)
C66 B1 C58 C59 -56.4(9)
C74 B1 C58 C63 -112.1(8)
C82 B1 C58 C63 7.6(10)
C66 B1 C58 C63 127.5(7)
C63 C58 C59 C60 -1.0(11)
B1 C58 C59 C60 -177.4(7)
C58 C59 C60 C61 0.8(12)
C58 C59 C60 C64 -178.9(8)
C59 C60 C61 C62 -0.5(12)
C64 C60 C61 C62 179.2(7)
C60 C61 C62 C63 0.5(12)
C60 C61 C62 C65 177.3(8)
C61 C62 C63 C58 -0.7(12)
C65 C62 C63 C58 -177.6(7)
C59 C58 C63 C62 0.9(11)
B1 C58 C63 C62 177.2(7)
C61 C60 C64 F2 45.6(11)
C59 C60 C64 F2 -134.7(8)
C61 C60 C64 F3 168.9(7)
C59 C60 C64 F3 -11.4(12)
C61 C60 C64 F1 -72.8(9)
C59 C60 C64 F1 106.9(9)
C63 C62 C65 F5 -36.7(11)
C61 C62 C65 F5 146.4(8)
C63 C62 C65 F6 -160.2(8)
C61 C62 C65 F6 23.0(12)
C63 C62 C65 F4 80.7(10)
C61 C62 C65 F4 -96.2(9)
C74 B1 C66 C67 -130.1(7)
C82 B1 C66 C67 110.4(7)
C58 B1 C66 C67 -12.8(10)
C74 B1 C66 C71 51.1(8)
C82 B1 C66 C71 -68.4(8)
C58 B1 C66 C71 168.4(6)
C71 C66 C67 C68 -1.8(10)
B1 C66 C67 C68 179.3(7)
C66 C67 C68 C69 1.2(11)
C66 C67 C68 C72 -179.2(7)
C67 C68 C69 C70 -1.3(11)
C72 C68 C69 C70 179.1(7)
C68 C69 C70 C71 2.2(11)
C68 C69 C70 C73 -176.9(7)
C69 C70 C71 C66 -3.1(11)
C73 C70 C71 C66 176.0(7)
C67 C66 C71 C70 2.8(10)
B1 C66 C71 C70 -178.3(6)
C67 C68 C72 F9 -6.2(12)
C69 C68 C72 F9 173.5(8)
C67 C68 C72 F7 115.0(8)
C69 C68 C72 F7 -65.3(10)
C67 C68 C72 F8 -131.8(8)
C69 C68 C72 F8 47.8(10)
C69 C70 C73 F11 102.8(8)
C71 C70 C73 F11 -76.3(9)
C69 C70 C73 F10 -19.7(10)
C71 C70 C73 F10 161.2(7)
C69 C70 C73 F12 -137.7(7)
C71 C70 C73 F12 43.3(10)
C82 B1 C74 C75 128.8(7)
C66 B1 C74 C75 10.6(10)
C58 B1 C74 C75 -109.3(7)
C82 B1 C74 C79 -54.6(8)
C66 B1 C74 C79 -172.8(6)
C58 B1 C74 C79 67.3(8)
C79 C74 C75 C76 4.6(10)
B1 C74 C75 C76 -178.8(7)
C74 C75 C76 C77 -1.8(11)
C74 C75 C76 C80 -179.9(7)
C75 C76 C77 C78 -1.4(11)
C80 C76 C77 C78 176.7(7)
C76 C77 C78 C79 1.5(11)
C76 C77 C78 C81 -179.3(7)
C77 C78 C79 C74 1.5(11)
C81 C78 C79 C74 -177.6(7)
C75 C74 C79 C78 -4.4(11)
B1 C74 C79 C78 178.7(7)
C77 C76 C80 F14 36.1(10)
C75 C76 C80 F14 -145.8(7)
C77 C76 C80 F13 -82.9(9)
C75 C76 C80 F13 95.2(9)
C77 C76 C80 F15 156.4(7)
C75 C76 C80 F15 -25.4(10)
C79 C78 C81 F18 -163.0(8)
C77 C78 C81 F18 17.8(12)
C79 C78 C81 F16 -41.2(10)
C77 C78 C81 F16 139.6(7)
C79 C78 C81 F17 75.6(10)
C77 C78 C81 F17 -103.6(8)
C74 B1 C82 C87 -13.3(9)
C66 B1 C82 C87 107.2(7)
C58 B1 C82 C87 -131.1(7)
C74 B1 C82 C83 171.5(6)
C66 B1 C82 C83 -68.0(8)
C58 B1 C82 C83 53.7(9)
C87 C82 C83 C84 1.4(9)
B1 C82 C83 C84 176.9(6)
C82 C83 C84 C85 -0.4(10)
C82 C83 C84 C88 -177.3(7)
C83 C84 C85 C86 -0.1(10)
C88 C84 C85 C86 176.8(7)
C84 C85 C86 C87 -0.4(10)
C84 C85 C86 C89 -179.6(6)
C85 C86 C87 C82 1.4(10)
C89 C86 C87 C82 -179.3(6)
C83 C82 C87 C86 -1.9(9)
B1 C82 C87 C86 -177.4(6)
C85 C84 C88 F19 -161.4(7)
C83 C84 C88 F19 15.5(11)
C85 C84 C88 F20 -39.6(11)
C83 C84 C88 F20 137.4(8)
C85 C84 C88 F21 77.2(9)
C83 C84 C88 F21 -105.8(8)
C85 C86 C89 F22 0.6(10)
C87 C86 C89 F22 -178.7(6)
C85 C86 C89 F23 -118.8(8)
C87 C86 C89 F23 62.0(9)
C85 C86 C89 F24 122.1(7)
C87 C86 C89 F24 -57.1(9)
C181 B2 C157 C158 -136.0(8)
C165 B2 C157 C158 -22.5(11)
C173 B2 C157 C158 101.5(8)
C181 B2 C157 C162 47.0(10)
C165 B2 C157 C162 160.5(7)
C173 B2 C157 C162 -75.5(9)
C162 C157 C158 C159 -0.4(11)
B2 C157 C158 C159 -177.5(7)
C157 C158 C159 C160 -2.3(12)
C157 C158 C159 C163 177.0(8)
C158 C159 C160 C161 3.7(12)
C163 C159 C160 C161 -175.7(8)
C159 C160 C161 C162 -2.4(12)
C159 C160 C161 C164 176.9(8)
C160 C161 C162 C157 -0.3(12)
C164 C161 C162 C157 -179.6(8)
C158 C157 C162 C161 1.6(11)
B2 C157 C162 C161 178.8(7)
C160 C159 C163 F27' 155(3)
C158 C159 C163 F27' -24(3)
C181 B2 C165 C170 -108.5(9)
C173 B2 C165 C170 12.7(12)
C157 B2 C165 C170 132.5(9)
C181 B2 C165 C166 63.2(9)
C173 B2 C165 C166 -175.6(7)
C157 B2 C165 C166 -55.9(10)
C170 C165 C166 C167 2.4(13)
B2 C165 C166 C167 -169.9(8)
C165 C166 C167 C168 -1.4(14)
C165 C166 C167 C171 179.9(8)
C166 C167 C168 C169 0.2(14)
C171 C167 C168 C169 178.9(9)
C167 C168 C169 C170 -0.2(14)
C167 C168 C169 C172 178.6(8)
C166 C165 C170 C169 -2.4(12)
B2 C165 C170 C169 169.3(8)
C168 C169 C170 C165 1.4(13)
C172 C169 C170 C165 -177.5(8)
C168 C169 C172 F36 160.0(9)
C170 C169 C172 F36 -21.0(12)
C168 C169 C172 F34 -78.6(11)
C170 C169 C172 F34 100.3(11)
C168 C169 C172 F35 38.3(13)
C170 C169 C172 F35 -142.8(9)
C181 B2 C173 C174 171.5(7)
C165 B2 C173 C174 56.7(10)
C157 B2 C173 C174 -67.1(9)
C181 B2 C173 C178 -11.5(11)
C165 B2 C173 C178 -126.2(8)
C157 B2 C173 C178 109.9(8)
C178 C173 C174 C175 -0.6(12)
B2 C173 C174 C175 176.5(7)
C173 C174 C175 C176 2.3(13)
C173 C174 C175 C179 -179.2(8)
C174 C175 C176 C177 -2.5(13)
C179 C175 C176 C177 179.0(8)
C175 C176 C177 C178 1.0(13)
C175 C176 C177 C180 -179.1(8)
C174 C173 C178 C177 -0.9(11)
B2 C173 C178 C177 -178.0(7)
C176 C177 C178 C173 0.8(12)
C180 C177 C178 C173 -179.1(7)
C176 C175 C179 F39 72.0(13)
C174 C175 C179 F39 -106.5(11)
C176 C175 C179 F38 -167.7(9)
C174 C175 C179 F38 13.8(14)
C176 C175 C179 F37 -46.2(13)
C174 C175 C179 F37 135.3(10)
C176 C177 C180 F41 -123.4(10)
C178 C177 C180 F41 56.5(11)
C176 C177 C180 F42 112.0(10)
C178 C177 C180 F42 -68.1(10)
C176 C177 C180 F40 -6.6(12)
C178 C177 C180 F40 173.3(7)
C165 B2 C181 C186 -94.1(9)
C173 B2 C181 C186 144.4(8)
C157 B2 C181 C186 26.2(10)
C165 B2 C181 C182 75.1(9)
C173 B2 C181 C182 -46.3(10)
C157 B2 C181 C182 -164.5(7)
C186 C181 C182 C183 -2.3(12)
B2 C181 C182 C183 -172.1(7)
C181 C182 C183 C184 1.3(12)
C181 C182 C183 C187 -174.3(8)
C182 C183 C184 C185 1.2(12)
C187 C183 C184 C185 177.0(8)
C183 C184 C185 C186 -2.7(13)
C183 C184 C185 C188 178.7(8)
C184 C185 C186 C181 1.7(13)
C188 C185 C186 C181 -179.7(8)
C182 C181 C186 C185 0.7(12)
B2 C181 C186 C185 170.5(8)
C184 C185 C188 F48 -161.3(8)
C186 C185 C188 F48 20.1(13)
C184 C185 C188 F47 -40.6(13)
C186 C185 C188 F47 140.8(9)
C184 C185 C188 F46 78.9(10)
C186 C185 C188 F46 -99.7(10)
C265 B3 C257 C262 112.3(8)
C281 B3 C257 C262 -11.0(11)
C273 B3 C257 C262 -125.5(8)
C265 B3 C257 C258 -66.4(9)
C281 B3 C257 C258 170.4(7)
C273 B3 C257 C258 55.8(10)
C262 C257 C258 C259 0.4(12)
B3 C257 C258 C259 179.2(8)
C257 C258 C259 C260 -0.3(13)
C257 C258 C259 C263 -177.8(9)
C258 C259 C260 C261 -0.3(13)
C263 C259 C260 C261 177.1(9)
C259 C260 C261 C262 0.7(12)
C259 C260 C261 C264 -178.1(8)
C258 C257 C262 C261 0.0(11)
B3 C257 C262 C261 -178.7(7)
C260 C261 C262 C257 -0.5(12)
C264 C261 C262 C257 178.3(7)
C260 C259 C263 F51 -97.7(14)
C258 C259 C263 F51 79.7(14)
C260 C259 C263 F50 137.0(10)
C258 C259 C263 F50 -45.6(15)
C260 C259 C263 F49 25.7(15)
C258 C259 C263 F49 -156.8(9)
C260 C261 C264 F54 114.1(9)
C262 C261 C264 F54 -64.7(10)
C260 C261 C264 F53 -7.6(12)
C262 C261 C264 F53 173.6(7)
C260 C261 C264 F52 -129.4(8)
C262 C261 C264 F52 51.7(10)
C257 B3 C265 C266 93.3(8)
C281 B3 C265 C266 -147.8(7)
C273 B3 C265 C266 -27.2(10)
C257 B3 C265 C270 -77.1(9)
C281 B3 C265 C270 41.8(11)
C273 B3 C265 C270 162.4(7)
C270 C265 C266 C267 -1.0(12)
B3 C265 C266 C267 -172.0(7)
C265 C266 C267 C268 -0.3(14)
C265 C266 C267 C271 174.8(8)
C266 C267 C268 C269 0.2(14)
C271 C267 C268 C269 -175.0(8)
C267 C268 C269 C270 1.2(14)
C267 C268 C269 C272 -177.9(10)
C268 C269 C270 C265 -2.6(14)
C272 C269 C270 C265 176.4(10)
C266 C265 C270 C269 2.4(12)
B3 C265 C270 C269 173.3(8)
C268 C267 C271 F57 -24.9(13)
C266 C267 C271 F57 159.7(9)
C268 C267 C271 F55 98.7(12)
C266 C267 C271 F55 -76.7(12)
C268 C267 C271 F56 -144.4(10)
C266 C267 C271 F56 40.2(13)
C270 C269 C272 F60 0.0(18)
C268 C269 C272 F60 179.1(11)
C270 C269 C272 F58 -120.8(15)
C268 C269 C272 F58 58.3(18)
C270 C269 C272 F59 121.7(14)
C268 C269 C272 F59 -59.2(16)
C265 B3 C273 C274 122.9(9)
C257 B3 C273 C274 7.4(11)
C281 B3 C273 C274 -110.3(9)
C265 B3 C273 C278 -61.6(9)
C257 B3 C273 C278 -177.1(7)
C281 B3 C273 C278 65.2(9)
C278 C273 C274 C275 0.4(14)
B3 C273 C274 C275 176.1(10)
C273 C274 C275 C276 -0.1(18)
C273 C274 C275 C280 179.4(13)
C274 C275 C276 C277 -1.6(18)
C280 C275 C276 C277 179.0(14)
C275 C276 C277 C278 2.9(16)
C275 C276 C277 C279 -177.4(11)
C274 C273 C278 C277 0.9(12)
B3 C273 C278 C277 -175.1(7)
C276 C277 C278 C273 -2.6(13)
C279 C277 C278 C273 177.7(8)
C276 C277 C279 F61 155.3(9)
C278 C277 C279 F61 -25.0(14)
C276 C277 C279 F63 -85.6(12)
C278 C277 C279 F63 94.1(11)
C276 C277 C279 F62 33.4(14)
C278 C277 C279 F62 -146.9(9)
C265 B3 C281 C286 12.8(11)
C257 B3 C281 C286 128.0(8)
C273 B3 C281 C286 -112.9(9)
C265 B3 C281 C282 -169.8(7)
C257 B3 C281 C282 -54.5(10)
C273 B3 C281 C282 64.6(9)
C286 C281 C282 C283 -2.4(12)
B3 C281 C282 C283 179.9(7)
C281 C282 C283 C284 0.4(13)
C281 C282 C283 C287 -178.0(8)
C282 C283 C284 C285 1.8(14)
C287 C283 C284 C285 -179.8(9)
C283 C284 C285 C286 -1.9(16)
C283 C284 C285 C288 177.1(11)
C284 C285 C286 C281 -0.3(16)
C288 C285 C286 C281 -179.3(11)
C282 C281 C286 C285 2.4(12)
B3 C281 C286 C285 179.9(9)
C282 C283 C287 F71 -142.0(9)
C284 C283 C287 F71 39.7(13)
C282 C283 C287 F72 -21.7(13)
C284 C283 C287 F72 159.9(9)
C282 C283 C287 F70 98.1(11)
C284 C283 C287 F70 -80.3(12)
C284 C285 C288 F69 6.6(19)
C286 C285 C288 F69 -174.4(12)
C284 C285 C288 F68 -116.4(12)
C286 C285 C288 F68 62.7(16)
C284 C285 C288 F67 127.0(12)
C286 C285 C288 F67 -54.0(15)
C381 B4 C357 C358 24.5(9)
C373 B4 C357 C358 141.5(7)
C365 B4 C357 C358 -96.8(7)
C381 B4 C357 C362 -161.0(6)
C373 B4 C357 C362 -44.0(9)
C365 B4 C357 C362 77.7(7)
C362 C357 C358 C359 0.3(10)
B4 C357 C358 C359 175.1(7)
C357 C358 C359 C360 -0.1(12)
C357 C358 C359 C363 -175.8(7)
C358 C359 C360 C361 1.5(12)
C363 C359 C360 C361 177.0(8)
C359 C360 C361 C362 -3.2(12)
C359 C360 C361 C364 178.4(8)
C360 C361 C362 C357 3.6(12)
C364 C361 C362 C357 -178.1(7)
C358 C357 C362 C361 -2.1(11)
B4 C357 C362 C361 -177.0(7)
C360 C359 C363 F75 126.9(8)
C358 C359 C363 F75 -57.4(10)
C360 C359 C363 F74 4.0(12)
C358 C359 C363 F74 179.7(7)
C360 C359 C363 F73 -113.9(8)
C358 C359 C363 F73 61.8(10)
C362 C361 C364 F77 6.7(14)
C360 C361 C364 F77 -174.9(9)
C362 C361 C364 F78 127.6(9)
C360 C361 C364 F78 -54.0(11)
C362 C361 C364 F76 -118.7(9)
C360 C361 C364 F76 59.6(11)
C381 B4 C365 C370 141.1(7)
C373 B4 C365 C370 23.8(9)
C357 B4 C365 C370 -96.8(7)
C381 B4 C365 C366 -45.2(8)
C373 B4 C365 C366 -162.4(6)
C357 B4 C365 C366 76.9(7)
C370 C365 C366 C367 -0.8(10)
B4 C365 C366 C367 -175.0(7)
C365 C366 C367 C368 0.5(12)
C365 C366 C367 C371 -178.8(7)
C366 C367 C368 C369 0.7(12)
C371 C367 C368 C369 -179.9(8)
C367 C368 C369 C370 -1.7(13)
C367 C368 C369 C372 -178.1(10)
C366 C365 C370 C369 -0.2(11)
B4 C365 C370 C369 173.8(7)
C368 C369 C370 C365 1.5(13)
C372 C369 C370 C365 178.0(9)
C366 C367 C371 F80 -10.9(12)
C368 C367 C371 F80 169.7(8)
C366 C367 C371 F81 110.2(9)
C368 C367 C371 F81 -69.2(10)
C366 C367 C371 F79 -132.4(8)
C368 C367 C371 F79 48.2(11)
C368 C369 C372 F84 6.8(17)
C370 C369 C372 F84 -169.7(10)
C368 C369 C372 F82 -109.3(10)
C370 C369 C372 F82 74.1(13)
C368 C369 C372 F83 132.3(10)
C370 C369 C372 F83 -44.3(14)
C381 B4 C373 C378 -75.2(8)
C357 B4 C373 C378 162.3(6)
C365 B4 C373 C378 46.6(9)
C381 B4 C373 C374 101.2(7)
C357 B4 C373 C374 -21.2(9)
C365 B4 C373 C374 -137.0(7)
C378 C373 C374 C375 -1.6(10)
B4 C373 C374 C375 -178.2(7)
C373 C374 C375 C376 1.2(11)
C373 C374 C375 C379 -175.4(7)
C374 C375 C376 C377 -0.1(12)
C379 C375 C376 C377 176.3(8)
C375 C376 C377 C378 -0.4(12)
C375 C376 C377 C380 178.3(8)
C376 C377 C378 C373 -0.2(12)
C380 C377 C378 C373 -178.9(7)
C374 C373 C378 C377 1.1(10)
B4 C373 C378 C377 177.8(7)
C376 C375 C379 F87 11.0(11)
C374 C375 C379 F87 -172.4(7)
C376 C375 C379 F85 133.0(8)
C374 C375 C379 F85 -50.5(10)
C376 C375 C379 F86 -107.6(9)
C374 C375 C379 F86 68.9(9)
C376 C377 C380 F90 37.2(12)
C378 C377 C380 F90 -144.1(8)
C376 C377 C380 F89 159.9(8)
C378 C377 C380 F89 -21.4(12)
C376 C377 C380 F88 -82.1(10)
C378 C377 C380 F88 96.6(9)
C373 B4 C381 C382 -77.3(8)
C357 B4 C381 C382 44.0(9)
C365 B4 C381 C382 160.2(6)
C373 B4 C381 C386 97.3(7)
C357 B4 C381 C386 -141.3(6)
C365 B4 C381 C386 -25.2(9)
C386 C381 C382 C383 0.9(11)
B4 C381 C382 C383 175.9(7)
C381 C382 C383 C384 0.4(12)
C381 C382 C383 C387 178.0(8)
C382 C383 C384 C385 -2.3(12)
C387 C383 C384 C385 -179.9(8)
C383 C384 C385 C386 2.8(12)
C383 C384 C385 C388 -177.9(8)
C384 C385 C386 C381 -1.4(11)
C388 C385 C386 C381 179.2(7)
C382 C381 C386 C385 -0.5(10)
B4 C381 C386 C385 -175.4(6)
C382 C383 C387 F91 -115.1(10)
C384 C383 C387 F91 62.4(11)
C382 C383 C387 F93 8.5(13)
C384 C383 C387 F93 -174.0(8)
C382 C383 C387 F92 127.2(9)
C384 C383 C387 F92 -55.3(12)
C384 C385 C388 F96 119.0(10)
C386 C385 C388 F96 -61.7(11)
C384 C385 C388 F95 -121.8(10)
C386 C385 C388 F95 57.5(11)
C384 C385 C388 F94 -0.1(12)
C386 C385 C388 F94 179.3(8)
